data_1575410
loop_
_publ_author_name
'Niu, Wenhui'
'Fang, Chi'
'Tang, Likun'
'Unsal, Elif'
'Fu, Yubin'
'Deka, Jitul'
'Liu, Fupin'
'Popov, Alexey A.'
'Wu, Fupeng'
'Shi, Huanhuan'
'Komber, Hartmut'
'Dianat, Arezoo'
'Gutierrez, Rafael'
'Ma, Ji'
'Sang, Yutao'
'Cuniberti, Gianaurelio'
'Parkin, Stuart S. P.'

_publ_section_title
;
 Lateral &#x3c0;-extended helical nanographenes with large spin
 polarization.
;
_journal_issue 45
_journal_name_full 'Chemical science'
_journal_page_first 21446
_journal_page_last 21453
_journal_paper_doi 10.1039/d5sc03887a
_journal_volume 16
_journal_year 2025
_chemical_formula_sum 'C258 H202'
_chemical_formula_weight 3302.18
_space_group_crystal_system triclinic
_space_group_IT_number 2
_space_group_name_Hall '-P 1'
_space_group_name_H-M_alt 'P -1'
_atom_sites_solution_hydrogens geom
_audit_creation_method SHELXL-2019/2
_audit_update_record
;
2024-12-20 deposited with the CCDC.	2025-08-13 downloaded from the CCDC.
;
_cell_angle_alpha 103.49(3)
_cell_angle_beta 94.55(3)
_cell_angle_gamma 112.42(3)
_cell_formula_units_Z 2
_cell_length_a 17.520(4)
_cell_length_b 19.890(4)
_cell_length_c 34.140(7)
_cell_measurement_reflns_used 97176
_cell_measurement_temperature 100(2)
_cell_measurement_theta_max 25.511
_cell_measurement_theta_min 1.249
_cell_volume 10505(5)
_computing_cell_refinement XDS
_computing_data_collection XDS
_computing_data_reduction XDS
_computing_structure_refinement 'SHELXL-2019/2 (Sheldrick, 2019)'
_computing_structure_solution 'SHELXT 2018/2 (Sheldrick, 2018)'
_diffrn_ambient_temperature 100(2)
_diffrn_measured_fraction_theta_full 0.891
_diffrn_measured_fraction_theta_max 0.891
_diffrn_measurement_device_type PILATUS
_diffrn_measurement_method 'phi scan'
_diffrn_radiation_type synchrotron
_diffrn_radiation_wavelength 0.7749
_diffrn_reflns_av_R_equivalents 0.1171
_diffrn_reflns_av_unetI/netI 0.1003
_diffrn_reflns_Laue_measured_fraction_full 0.891
_diffrn_reflns_Laue_measured_fraction_max 0.891
_diffrn_reflns_limit_h_max 19
_diffrn_reflns_limit_h_min -19
_diffrn_reflns_limit_k_max 22
_diffrn_reflns_limit_k_min -22
_diffrn_reflns_limit_l_max 37
_diffrn_reflns_limit_l_min -37
_diffrn_reflns_number 97176
_diffrn_reflns_point_group_measured_fraction_full 0.891
_diffrn_reflns_point_group_measured_fraction_max 0.891
_diffrn_reflns_theta_full 25.511
_diffrn_reflns_theta_max 25.511
_diffrn_reflns_theta_min 1.249
_diffrn_source 'BESSY BL MX-14.1'
_exptl_absorpt_coefficient_mu 0.071
_exptl_crystal_colour red
_exptl_crystal_density_diffrn 1.044
_exptl_crystal_description block
_exptl_crystal_F_000 3500
_exptl_crystal_size_max 0.050
_exptl_crystal_size_mid 0.010
_exptl_crystal_size_min 0.010
_refine_diff_density_max 0.235
_refine_diff_density_min -0.202
_refine_diff_density_rms 0.041
_refine_ls_extinction_method none
_refine_ls_goodness_of_fit_ref 0.936
_refine_ls_hydrogen_treatment constr
_refine_ls_matrix_type full
_refine_ls_number_parameters 2377
_refine_ls_number_reflns 26934
_refine_ls_number_restraints 0
_refine_ls_restrained_S_all 0.936
_refine_ls_R_factor_all 0.1765
_refine_ls_R_factor_gt 0.0908
_refine_ls_shift/su_max 0.000
_refine_ls_shift/su_mean 0.000
_refine_ls_structure_factor_coef Fsqd
_refine_ls_weighting_details 'w=1/[\s^2^(Fo^2^)+(0.1528P)^2^] where P=(Fo^2^+2Fc^2^)/3'
_refine_ls_weighting_scheme calc
_refine_ls_wR_factor_gt 0.2354
_refine_ls_wR_factor_ref 0.2873
_reflns_Friedel_coverage 0.000
_reflns_number_gt 11013
_reflns_number_total 26934
_reflns_threshold_expression 'I > 2\s(I)'
_cod_data_source_file d5sc03887a2.cif
_cod_data_source_block 4053
_cod_depositor_comments 'Adding full bibliography for 1575410.cif.'
_cod_original_cell_volume 10505(4)
_cod_database_code 1575410
_shelx_shelxl_version_number 2019/2
_shelx_space_group_comment
;
The symmetry employed for this shelxl refinement is uniquely defined
by the following loop, which should always be used as a source of
symmetry information in preference to the above space-group names.
They are only intended as comments.
;
_shelx_estimated_absorpt_t_min 0.996
_shelx_estimated_absorpt_t_max 0.999

loop_
_space_group_symop_operation_xyz
'x, y, z'
'-x, -y, -z'

loop_
_atom_site_label
_atom_site_type_symbol
_atom_site_fract_x
_atom_site_fract_y
_atom_site_fract_z
_atom_site_U_iso_or_equiv
_atom_site_adp_type
_atom_site_occupancy
_atom_site_site_symmetry_order
_atom_site_calc_flag
_atom_site_refinement_flags_posn
_atom_site_refinement_flags_adp
_atom_site_refinement_flags_occupancy
_atom_site_disorder_assembly
_atom_site_disorder_group
C1 C 0.4108(4) 0.1643(4) 0.79870(17) 0.0837(18) Uani 1 1 d . . . . .
C2 C 0.4709(4) 0.1370(4) 0.81732(17) 0.104(2) Uani 1 1 d . . . . .
H2A H 0.470498 0.145118 0.846727 0.157 Uiso 1 1 calc R U . . .
H2B H 0.527842 0.165475 0.813319 0.157 Uiso 1 1 calc R U . . .
H2C H 0.453341 0.082803 0.803949 0.157 Uiso 1 1 calc R U . . .
C3 C 0.3212(4) 0.1115(3) 0.79652(17) 0.0921(19) Uani 1 1 d . . . . .
H3A H 0.311473 0.059848 0.781214 0.138 Uiso 1 1 calc R U . . .
H3B H 0.283306 0.127896 0.782595 0.138 Uiso 1 1 calc R U . . .
H3C H 0.310496 0.112433 0.824339 0.138 Uiso 1 1 calc R U . . .
C4 C 0.4214(4) 0.1598(3) 0.75293(15) 0.096(2) Uani 1 1 d . . . . .
H4A H 0.479658 0.191566 0.752299 0.144 Uiso 1 1 calc R U . . .
H4B H 0.383623 0.177857 0.740344 0.144 Uiso 1 1 calc R U . . .
H4C H 0.407470 0.107053 0.737666 0.144 Uiso 1 1 calc R U . . .
C5 C 0.4337(4) 0.2467(4) 0.82309(15) 0.0760(17) Uani 1 1 d . . . . .
C6 C 0.5084(4) 0.3039(4) 0.82112(16) 0.0837(18) Uani 1 1 d . . . . .
H6 H 0.539607 0.290760 0.801482 0.100 Uiso 1 1 calc R U . . .
C7 C 0.5410(4) 0.3781(4) 0.84522(16) 0.0783(17) Uani 1 1 d . . . . .
C8 C 0.4915(4) 0.3985(4) 0.87276(16) 0.0789(17) Uani 1 1 d . . . . .
C9 C 0.4100(4) 0.3452(4) 0.87279(15) 0.0785(17) Uani 1 1 d . . . . .
C10 C 0.3855(4) 0.2692(3) 0.84932(15) 0.0741(16) Uani 1 1 d . . . . .
H10 H 0.333785 0.231783 0.851532 0.089 Uiso 1 1 calc R U . . .
C11 C 0.6223(4) 0.4341(4) 0.84366(16) 0.0843(18) Uani 1 1 d . . . . .
C12 C 0.6732(5) 0.4156(4) 0.81867(18) 0.095(2) Uani 1 1 d . . . . .
H12 H 0.653160 0.364786 0.801783 0.114 Uiso 1 1 calc R U . . .
C13 C 0.7534(5) 0.4674(4) 0.81651(17) 0.099(2) Uani 1 1 d . . . . .
C14 C 0.7782(4) 0.5414(4) 0.84120(18) 0.095(2) Uani 1 1 d . . . . .
H14 H 0.831620 0.577914 0.840226 0.114 Uiso 1 1 calc R U . . .
C15 C 0.7312(4) 0.5662(4) 0.86705(16) 0.0845(18) Uani 1 1 d . . . . .
C16 C 0.6514(5) 0.5105(4) 0.86984(16) 0.0876(19) Uani 1 1 d . . . . .
C17 C 0.8159(5) 0.4446(4) 0.7942(2) 0.114(2) Uani 1 1 d . . . . .
C18 C 0.8708(6) 0.4301(6) 0.8247(2) 0.169(4) Uani 1 1 d . . . . .
H18A H 0.888434 0.470655 0.850628 0.254 Uiso 1 1 calc R U . . .
H18B H 0.920573 0.429179 0.813801 0.254 Uiso 1 1 calc R U . . .
H18C H 0.839086 0.381204 0.829571 0.254 Uiso 1 1 calc R U . . .
C19 C 0.7726(5) 0.3763(4) 0.7580(2) 0.155(4) Uani 1 1 d . . . . .
H19A H 0.749678 0.330859 0.767347 0.233 Uiso 1 1 calc R U . . .
H19B H 0.812877 0.371745 0.740357 0.233 Uiso 1 1 calc R U . . .
H19C H 0.726694 0.381642 0.742454 0.233 Uiso 1 1 calc R U . . .
C20 C 0.8742(5) 0.5071(5) 0.7782(2) 0.133(3) Uani 1 1 d . . . . .
H20A H 0.840715 0.524934 0.762356 0.200 Uiso 1 1 calc R U . . .
H20B H 0.906663 0.487033 0.760586 0.200 Uiso 1 1 calc R U . . .
H20C H 0.912608 0.549405 0.801369 0.200 Uiso 1 1 calc R U . . .
C21 C 0.7609(4) 0.6426(4) 0.89447(17) 0.0870(18) Uani 1 1 d . . . . .
C22 C 0.8299(5) 0.7019(4) 0.88995(19) 0.097(2) Uani 1 1 d . . . . .
H22 H 0.856254 0.692127 0.867324 0.117 Uiso 1 1 calc R U . . .
C23 C 0.8623(5) 0.7732(4) 0.9158(2) 0.094(2) Uani 1 1 d . . . . .
C24 C 0.8236(5) 0.7865(4) 0.94949(19) 0.100(2) Uani 1 1 d . . . . .
H24 H 0.846118 0.835775 0.968451 0.120 Uiso 1 1 calc R U . . .
C25 C 0.7536(4) 0.7302(4) 0.95590(17) 0.0861(18) Uani 1 1 d . . . . .
C26 C 0.7186(5) 0.6569(4) 0.92705(17) 0.0886(19) Uani 1 1 d . . . . .
C27 C 0.9357(5) 0.8391(4) 0.9091(2) 0.112(2) Uani 1 1 d . . . . .
C28 C 0.9856(6) 0.8143(5) 0.8796(3) 0.155(3) Uani 1 1 d . . . . .
H28A H 1.008866 0.782826 0.890025 0.233 Uiso 1 1 calc R U . . .
H28B H 1.031599 0.859044 0.876572 0.233 Uiso 1 1 calc R U . . .
H28C H 0.948912 0.784770 0.852812 0.233 Uiso 1 1 calc R U . . .
C29 C 0.9970(6) 0.8873(6) 0.9506(3) 0.227(6) Uani 1 1 d . . . . .
H29A H 0.986738 0.932555 0.961632 0.340 Uiso 1 1 calc R U . . .
H29B H 1.055132 0.902784 0.946163 0.340 Uiso 1 1 calc R U . . .
H29C H 0.987874 0.857050 0.970038 0.340 Uiso 1 1 calc R U . . .
C30 C 0.9005(6) 0.8876(5) 0.8912(3) 0.162(4) Uani 1 1 d . . . . .
H30A H 0.860587 0.856033 0.865549 0.243 Uiso 1 1 calc R U . . .
H30B H 0.946635 0.929256 0.885745 0.243 Uiso 1 1 calc R U . . .
H30C H 0.871641 0.908419 0.910842 0.243 Uiso 1 1 calc R U . . .
C31 C 0.6415(4) 0.6004(4) 0.92992(17) 0.0837(18) Uani 1 1 d . . . . .
C32 C 0.5974(4) 0.6159(3) 0.96095(16) 0.0793(17) Uani 1 1 d . . . . .
C33 C 0.6333(4) 0.6903(3) 0.99153(16) 0.0806(17) Uani 1 1 d . . . . .
C34 C 0.7117(5) 0.7451(4) 0.98929(17) 0.0875(18) Uani 1 1 d . . . . .
C35 C 0.7453(4) 0.8146(4) 1.01939(17) 0.0881(18) Uani 1 1 d . . . . .
H35 H 0.799967 0.850257 1.019349 0.106 Uiso 1 1 calc R U . . .
C36 C 0.7022(5) 0.8346(4) 1.04977(17) 0.093(2) Uani 1 1 d . . . . .
C37 C 0.6257(5) 0.7794(4) 1.05037(17) 0.094(2) Uani 1 1 d . . . . .
H37 H 0.596371 0.791071 1.071328 0.113 Uiso 1 1 calc R U . . .
C38 C 0.5883(5) 0.7071(4) 1.02207(16) 0.0827(18) Uani 1 1 d . . . . .
C39 C 0.7405(5) 0.9132(4) 1.07987(19) 0.097(2) Uani 1 1 d . . . . .
C40 C 0.8067(5) 0.9186(4) 1.1138(2) 0.128(3) Uani 1 1 d . . . . .
H40A H 0.849594 0.905280 1.101565 0.192 Uiso 1 1 calc R U . . .
H40B H 0.779917 0.883524 1.129496 0.192 Uiso 1 1 calc R U . . .
H40C H 0.833036 0.970615 1.132061 0.192 Uiso 1 1 calc R U . . .
C41 C 0.7810(5) 0.9753(4) 1.0582(2) 0.130(3) Uani 1 1 d . . . . .
H41A H 0.800715 1.025591 1.077976 0.194 Uiso 1 1 calc R U . . .
H41B H 0.739259 0.970529 1.035664 0.194 Uiso 1 1 calc R U . . .
H41C H 0.828705 0.968890 1.047308 0.194 Uiso 1 1 calc R U . . .
C42 C 0.6747(5) 0.9355(3) 1.09878(19) 0.109(2) Uani 1 1 d . . . . .
H42A H 0.648968 0.902291 1.115579 0.163 Uiso 1 1 calc R U . . .
H42B H 0.631280 0.930415 1.076936 0.163 Uiso 1 1 calc R U . . .
H42C H 0.701515 0.988328 1.115996 0.163 Uiso 1 1 calc R U . . .
C43 C 0.6059(4) 0.5281(4) 0.90072(16) 0.0814(17) Uani 1 1 d . . . . .
C44 C 0.5275(4) 0.4737(4) 0.90142(16) 0.0767(17) Uani 1 1 d . . . . .
C45 C 0.4813(4) 0.4901(3) 0.93183(16) 0.0760(16) Uani 1 1 d . . . . .
C46 C 0.5161(4) 0.5611(4) 0.96172(16) 0.0799(17) Uani 1 1 d . . . . .
C47 C 0.3959(4) 0.4375(4) 0.93039(15) 0.0781(17) Uani 1 1 d . . . . .
C48 C 0.3568(4) 0.3711(3) 0.89848(15) 0.0728(16) Uani 1 1 d . . . . .
C49 C 0.2684(4) 0.3287(3) 0.89187(16) 0.0752(16) Uani 1 1 d . . . . .
C50 C 0.2271(5) 0.3417(4) 0.92532(16) 0.0782(17) Uani 1 1 d . . . . .
C51 C 0.2694(4) 0.4067(4) 0.95897(16) 0.0794(17) Uani 1 1 d . . . . .
C52 C 0.3502(4) 0.4583(4) 0.96060(16) 0.0785(17) Uani 1 1 d . . . . .
C53 C 0.3868(5) 0.5310(4) 0.99109(15) 0.0811(17) Uani 1 1 d . . . . .
C54 C 0.4709(4) 0.5838(4) 0.99202(16) 0.0798(17) Uani 1 1 d . . . . .
C55 C 0.5043(5) 0.6542(4) 1.02116(16) 0.088(2) Uani 1 1 d . . . . .
C56 C 0.4501(5) 0.6762(4) 1.04358(16) 0.0862(18) Uani 1 1 d . . . . .
H56 H 0.472221 0.725949 1.061931 0.103 Uiso 1 1 calc R U . . .
C57 C 0.3685(5) 0.6313(4) 1.04085(17) 0.0886(19) Uani 1 1 d . . . . .
C58 C 0.3372(5) 0.5537(4) 1.01851(16) 0.0877(19) Uani 1 1 d . . . . .
C59 C 0.2614(4) 0.4926(4) 1.02255(16) 0.0832(18) Uani 1 1 d . . . . .
C60 C 0.2232(4) 0.4983(4) 1.05764(16) 0.0858(18) Uani 1 1 d . . . . .
H60 H 0.249988 0.541798 1.080717 0.103 Uiso 1 1 calc R U . . .
C61 C 0.1498(5) 0.4433(4) 1.05873(17) 0.091(2) Uani 1 1 d . . . . .
H61 H 0.127567 0.450391 1.083093 0.109 Uiso 1 1 calc R U . . .
C62 C 0.1033(5) 0.3765(4) 1.02720(16) 0.0828(18) Uani 1 1 d . . . . .
C63 C 0.1442(5) 0.3651(4) 0.99251(16) 0.0860(19) Uani 1 1 d . . . . .
C64 C 0.2235(5) 0.4218(4) 0.99175(16) 0.0826(18) Uani 1 1 d . . . . .
C65 C 0.3133(5) 0.6763(4) 1.05661(18) 0.097(2) Uani 1 1 d . . . . .
C66 C 0.3198(5) 0.6972(4) 1.10407(17) 0.124(3) Uani 1 1 d . . . . .
H66A H 0.297505 0.650628 1.112507 0.187 Uiso 1 1 calc R U . . .
H66B H 0.287300 0.727075 1.112097 0.187 Uiso 1 1 calc R U . . .
H66C H 0.378870 0.727058 1.117431 0.187 Uiso 1 1 calc R U . . .
C67 C 0.3471(5) 0.7537(4) 1.04630(19) 0.114(2) Uani 1 1 d . . . . .
H67A H 0.401676 0.787452 1.064068 0.171 Uiso 1 1 calc R U . . .
H67B H 0.307279 0.777115 1.050794 0.171 Uiso 1 1 calc R U . . .
H67C H 0.353750 0.745094 1.017556 0.171 Uiso 1 1 calc R U . . .
C68 C 0.2201(5) 0.6357(4) 1.03345(19) 0.119(3) Uani 1 1 d . . . . .
H68A H 0.218568 0.618730 1.003938 0.178 Uiso 1 1 calc R U . . .
H68B H 0.193123 0.671149 1.038785 0.178 Uiso 1 1 calc R U . . .
H68C H 0.189998 0.591772 1.043096 0.178 Uiso 1 1 calc R U . . .
C69 C 0.1027(4) 0.2986(4) 0.95898(16) 0.0825(18) Uani 1 1 d . . . . .
C70 C 0.1442(5) 0.2880(4) 0.92456(16) 0.0848(18) Uani 1 1 d . . . . .
C71 C 0.1020(4) 0.2241(4) 0.89098(16) 0.0782(17) Uani 1 1 d . . . . .
C72 C 0.0220(5) 0.1679(4) 0.89006(16) 0.0846(18) Uani 1 1 d . . . . .
C73 C -0.0189(5) 0.1806(4) 0.92460(17) 0.0877(19) Uani 1 1 d . . . . .
C74 C 0.0217(5) 0.2435(4) 0.95858(17) 0.0874(18) Uani 1 1 d . . . . .
C75 C -0.0193(5) 0.2568(4) 0.99272(16) 0.0887(19) Uani 1 1 d . . . . .
C76 C -0.0987(5) 0.2038(5) 0.99216(18) 0.103(2) Uani 1 1 d . . . . .
C77 C -0.1419(5) 0.1350(4) 0.95762(19) 0.096(2) Uani 1 1 d . . . . .
C78 C -0.1003(5) 0.1254(4) 0.92384(17) 0.093(2) Uani 1 1 d . . . . .
C79 C -0.1409(4) 0.0597(4) 0.88976(18) 0.0919(19) Uani 1 1 d . . . . .
C80 C -0.2192(5) 0.0063(4) 0.89110(18) 0.113(2) Uani 1 1 d . . . . .
H80 H -0.245521 -0.037582 0.868240 0.136 Uiso 1 1 calc R U . . .
C81 C -0.2619(5) 0.0127(5) 0.9238(2) 0.116(2) Uani 1 1 d . . . . .
C82 C -0.2203(5) 0.0785(5) 0.95611(19) 0.112(2) Uani 1 1 d . . . . .
H82 H -0.247269 0.085342 0.978839 0.135 Uiso 1 1 calc R U . . .
C83 C -0.1393(4) 0.2179(4) 1.02458(19) 0.103(2) Uani 1 1 d . . . . .
H83 H -0.195146 0.183251 1.023541 0.124 Uiso 1 1 calc R U . . .
C84 C -0.0994(5) 0.2822(5) 1.05888(19) 0.098(2) Uani 1 1 d . . . . .
C85 C -0.0200(5) 0.3330(4) 1.05944(17) 0.096(2) Uani 1 1 d . . . . .
H85 H 0.007626 0.376803 1.082263 0.115 Uiso 1 1 calc R U . . .
C86 C 0.0207(5) 0.3208(4) 1.02658(18) 0.0911(19) Uani 1 1 d . . . . .
C87 C -0.1479(5) 0.2948(4) 1.09351(19) 0.099(2) Uani 1 1 d . . . . .
C88 C -0.0916(5) 0.3605(4) 1.1303(2) 0.135(3) Uani 1 1 d . . . . .
H88A H -0.051454 0.345979 1.143930 0.202 Uiso 1 1 calc R U . . .
H88B H -0.126042 0.373019 1.149511 0.202 Uiso 1 1 calc R U . . .
H88C H -0.060885 0.404792 1.121022 0.202 Uiso 1 1 calc R U . . .
C89 C -0.2209(6) 0.3099(6) 1.0772(2) 0.161(4) Uani 1 1 d . . . . .
H89A H -0.200481 0.362878 1.076744 0.242 Uiso 1 1 calc R U . . .
H89B H -0.262687 0.300306 1.095012 0.242 Uiso 1 1 calc R U . . .
H89C H -0.246621 0.276275 1.049364 0.242 Uiso 1 1 calc R U . . .
C90 C -0.1863(5) 0.2217(4) 1.1074(2) 0.122(3) Uani 1 1 d . . . . .
H90A H -0.226518 0.180277 1.084387 0.183 Uiso 1 1 calc R U . . .
H90B H -0.215229 0.231114 1.130119 0.183 Uiso 1 1 calc R U . . .
H90C H -0.141369 0.207781 1.116433 0.183 Uiso 1 1 calc R U . . .
C91 C -0.3450(5) -0.0496(6) 0.9242(2) 0.135(3) Uani 1 1 d . . . . .
C92 C -0.3293(7) -0.1209(6) 0.9307(3) 0.190(4) Uani 1 1 d . . . . .
H92A H -0.381843 -0.159252 0.933850 0.286 Uiso 1 1 calc R U . . .
H92B H -0.286544 -0.104260 0.955361 0.286 Uiso 1 1 calc R U . . .
H92C H -0.309827 -0.142761 0.906824 0.286 Uiso 1 1 calc R U . . .
C93 C -0.4037(6) -0.0745(7) 0.8842(3) 0.237(7) Uani 1 1 d . . . . .
H93A H -0.379137 -0.094268 0.861933 0.356 Uiso 1 1 calc R U . . .
H93B H -0.412945 -0.031151 0.879592 0.356 Uiso 1 1 calc R U . . .
H93C H -0.457443 -0.114351 0.884985 0.356 Uiso 1 1 calc R U . . .
C94 C -0.3850(6) -0.0294(6) 0.9590(3) 0.183(4) Uani 1 1 d . . . . .
H94A H -0.430230 -0.075355 0.961300 0.275 Uiso 1 1 calc R U . . .
H94B H -0.408314 0.006345 0.954390 0.275 Uiso 1 1 calc R U . . .
H94C H -0.342955 -0.005784 0.984430 0.275 Uiso 1 1 calc R U . . .
C95 C -0.0220(4) 0.1032(3) 0.85561(16) 0.0759(16) Uani 1 1 d . . . . .
C96 C -0.1021(4) 0.0503(4) 0.85436(18) 0.0866(18) Uani 1 1 d . . . . .
C97 C -0.1431(4) -0.0086(4) 0.81813(19) 0.094(2) Uani 1 1 d . . . . .
H97 H -0.200439 -0.041473 0.815512 0.113 Uiso 1 1 calc R U . . .
C98 C -0.1016(5) -0.0198(4) 0.78612(18) 0.096(2) Uani 1 1 d . . . . .
H98 H -0.130809 -0.061101 0.762218 0.115 Uiso 1 1 calc R U . . .
C99 C -0.0184(4) 0.0276(4) 0.78795(17) 0.0829(18) Uani 1 1 d . . . . .
C100 C 0.0207(4) 0.0944(4) 0.82100(16) 0.0817(18) Uani 1 1 d . . . . .
C101 C 0.0972(4) 0.1537(3) 0.82013(15) 0.0716(15) Uani 1 1 d . . . . .
C102 C 0.1286(4) 0.1488(3) 0.78335(15) 0.0754(16) Uani 1 1 d . . . . .
C103 C 0.0960(4) 0.0787(3) 0.75103(15) 0.0762(16) Uani 1 1 d . . . . .
C104 C 0.0288(4) 0.0146(4) 0.75545(15) 0.0820(17) Uani 1 1 d . . . . .
C105 C 0.0097(4) -0.0592(4) 0.72726(17) 0.0935(19) Uani 1 1 d . . . . .
C106 C 0.0411(4) -0.0580(4) 0.69187(16) 0.0882(18) Uani 1 1 d . . . . .
H106 H 0.023009 -0.104999 0.671223 0.106 Uiso 1 1 calc R U . . .
C107 C 0.0973(4) 0.0062(3) 0.68354(15) 0.0749(16) Uani 1 1 d . . . . .
C108 C 0.1296(4) 0.0753(3) 0.71517(14) 0.0694(15) Uani 1 1 d . . . . .
C109 C -0.0323(5) -0.1392(4) 0.7347(2) 0.109(2) Uani 1 1 d . . . . .
C110 C 0.0209(6) -0.1853(4) 0.7191(2) 0.159(4) Uani 1 1 d . . . . .
H11A H 0.018425 -0.192995 0.689536 0.239 Uiso 1 1 calc R U . . .
H11B H -0.002276 -0.234686 0.724665 0.239 Uiso 1 1 calc R U . . .
H11C H 0.079423 -0.156844 0.733422 0.239 Uiso 1 1 calc R U . . .
C111 C -0.1231(6) -0.1861(4) 0.7100(2) 0.148(3) Uani 1 1 d . . . . .
H11D H -0.158225 -0.158963 0.718470 0.223 Uiso 1 1 calc R U . . .
H11E H -0.146060 -0.235698 0.715281 0.223 Uiso 1 1 calc R U . . .
H11F H -0.122510 -0.193111 0.680677 0.223 Uiso 1 1 calc R U . . .
C112 C -0.0264(5) -0.1342(4) 0.7808(2) 0.137(3) Uani 1 1 d . . . . .
H11G H 0.032706 -0.115057 0.793820 0.205 Uiso 1 1 calc R U . . .
H11H H -0.057554 -0.184740 0.783966 0.205 Uiso 1 1 calc R U . . .
H11I H -0.050510 -0.099642 0.793966 0.205 Uiso 1 1 calc R U . . .
C113 C 0.1407(4) 0.2192(3) 0.85476(15) 0.0728(15) Uani 1 1 d . . . . .
C114 C 0.2147(4) 0.2767(3) 0.85321(14) 0.0669(15) Uani 1 1 d . . . . .
C115 C 0.2343(4) 0.2802(3) 0.81308(16) 0.0740(16) Uani 1 1 d . . . . .
C116 C 0.1959(4) 0.2123(3) 0.77951(14) 0.0669(15) Uani 1 1 d . . . . .
C117 C 0.2297(4) 0.2117(3) 0.74265(15) 0.0713(16) Uani 1 1 d . . . . .
C118 C 0.1972(4) 0.1404(3) 0.71099(15) 0.0708(15) Uani 1 1 d . . . . .
C119 C 0.2320(4) 0.1349(3) 0.67513(14) 0.0692(15) Uani 1 1 d . . . . .
C120 C 0.2000(4) 0.0639(3) 0.64352(14) 0.0684(15) Uani 1 1 d . . . . .
C121 C 0.1297(4) 0.0021(3) 0.64597(15) 0.0726(16) Uani 1 1 d . . . . .
C122 C 0.0926(4) -0.0597(3) 0.61124(15) 0.0775(16) Uani 1 1 d . . . . .
H122 H 0.039732 -0.098140 0.611245 0.093 Uiso 1 1 calc R U . . .
C123 C 0.1282(4) -0.0689(3) 0.57637(15) 0.0749(16) Uani 1 1 d . . . . .
C124 C 0.2092(4) -0.0140(3) 0.57815(15) 0.0721(16) Uani 1 1 d . . . . .
C125 C 0.2384(4) 0.0566(3) 0.60827(15) 0.0684(15) Uani 1 1 d . . . . .
C126 C 0.0684(4) -0.1290(3) 0.53637(16) 0.0815(17) Uani 1 1 d . . . . .
C127 C -0.0208(4) -0.1365(4) 0.53735(16) 0.096(2) Uani 1 1 d . . . . .
H12A H -0.044854 -0.166313 0.555950 0.144 Uiso 1 1 calc R U . . .
H12B H -0.054879 -0.162005 0.509708 0.144 Uiso 1 1 calc R U . . .
H12C H -0.020410 -0.085879 0.547028 0.144 Uiso 1 1 calc R U . . .
C128 C 0.0652(4) -0.2089(3) 0.53006(18) 0.101(2) Uani 1 1 d . . . . .
H12D H 0.121228 -0.207400 0.527842 0.152 Uiso 1 1 calc R U . . .
H12E H 0.025392 -0.243137 0.504841 0.152 Uiso 1 1 calc R U . . .
H12F H 0.046996 -0.227259 0.553445 0.152 Uiso 1 1 calc R U . . .
C129 C 0.0906(4) -0.0989(3) 0.49873(15) 0.094(2) Uani 1 1 d . . . . .
H12G H 0.095640 -0.046537 0.504697 0.142 Uiso 1 1 calc R U . . .
H12H H 0.046037 -0.130874 0.474756 0.142 Uiso 1 1 calc R U . . .
H12I H 0.144001 -0.100205 0.493030 0.142 Uiso 1 1 calc R U . . .
C130 C 0.2670(4) -0.0229(3) 0.55082(14) 0.0708(15) Uani 1 1 d . . . . .
C131 C 0.2691(4) -0.0926(3) 0.53182(14) 0.0732(16) Uani 1 1 d . . . . .
H131 H 0.235885 -0.136560 0.539135 0.088 Uiso 1 1 calc R U . . .
C132 C 0.3181(4) -0.0988(3) 0.50289(15) 0.0739(16) Uani 1 1 d . . . . .
H132 H 0.318148 -0.146991 0.491108 0.089 Uiso 1 1 calc R U . . .
C133 C 0.3679(4) -0.0371(3) 0.49005(14) 0.0729(16) Uani 1 1 d . . . . .
C134 C 0.3743(4) 0.0349(3) 0.51202(14) 0.0678(15) Uani 1 1 d . . . . .
C135 C 0.3275(4) 0.0425(3) 0.54425(14) 0.0712(15) Uani 1 1 d . . . . .
C136 C 0.3418(4) 0.1152(3) 0.56894(14) 0.0682(15) Uani 1 1 d . . . . .
C137 C 0.3044(4) 0.1214(3) 0.60396(14) 0.0680(15) Uani 1 1 d . . . . .
C138 C 0.3322(4) 0.1941(3) 0.63277(14) 0.0712(16) Uani 1 1 d . . . . .
C139 C 0.3886(4) 0.2612(3) 0.62542(15) 0.0771(17) Uani 1 1 d . . . . .
C140 C 0.4052(4) 0.2536(3) 0.58385(15) 0.0748(16) Uani 1 1 d . . . . .
C141 C 0.3941(4) 0.1816(3) 0.55954(14) 0.0704(15) Uani 1 1 d . . . . .
C142 C 0.2976(4) 0.2000(3) 0.67052(15) 0.0742(16) Uani 1 1 d . . . . .
C143 C 0.3269(4) 0.2701(3) 0.70103(15) 0.0679(15) Uani 1 1 d . . . . .
C144 C 0.3931(4) 0.3347(3) 0.69542(15) 0.0723(16) Uani 1 1 d . . . . .
C145 C 0.4269(4) 0.3301(3) 0.65887(15) 0.0753(17) Uani 1 1 d . . . . .
C146 C 0.5017(4) 0.3908(3) 0.65825(16) 0.0785(17) Uani 1 1 d . . . . .
H146 H 0.527728 0.385389 0.635054 0.094 Uiso 1 1 calc R U . . .
C147 C 0.5397(4) 0.4589(3) 0.69025(16) 0.0753(16) Uani 1 1 d . . . . .
C148 C 0.4974(4) 0.4650(3) 0.72349(15) 0.0786(17) Uani 1 1 d . . . . .
H148 H 0.518704 0.511866 0.744521 0.094 Uiso 1 1 calc R U . . .
C149 C 0.4251(4) 0.4049(3) 0.72690(16) 0.0812(17) Uani 1 1 d . . . . .
C150 C 0.6220(4) 0.5206(3) 0.69181(17) 0.0820(17) Uani 1 1 d . . . . .
C151 C 0.6843(4) 0.5301(4) 0.7290(2) 0.117(2) Uani 1 1 d . . . . .
H15A H 0.661869 0.540681 0.753988 0.175 Uiso 1 1 calc R U . . .
H15B H 0.738124 0.572415 0.730892 0.175 Uiso 1 1 calc R U . . .
H15C H 0.692816 0.483350 0.725834 0.175 Uiso 1 1 calc R U . . .
C152 C 0.6146(4) 0.5964(3) 0.69626(18) 0.097(2) Uani 1 1 d . . . . .
H15D H 0.579501 0.593083 0.671463 0.145 Uiso 1 1 calc R U . . .
H15E H 0.670698 0.637031 0.700104 0.145 Uiso 1 1 calc R U . . .
H15F H 0.588950 0.607388 0.720058 0.145 Uiso 1 1 calc R U . . .
C153 C 0.6599(4) 0.5060(3) 0.65360(18) 0.101(2) Uani 1 1 d . . . . .
H15G H 0.666322 0.458189 0.649658 0.151 Uiso 1 1 calc R U . . .
H15H H 0.715045 0.547735 0.657042 0.151 Uiso 1 1 calc R U . . .
H15I H 0.622667 0.502840 0.629605 0.151 Uiso 1 1 calc R U . . .
C154 C 0.3839(4) 0.4114(3) 0.76210(15) 0.0751(16) Uani 1 1 d . . . . .
C155 C 0.3235(4) 0.3459(3) 0.76902(14) 0.0713(16) Uani 1 1 d . . . . .
C156 C 0.2945(4) 0.2739(3) 0.73725(15) 0.0693(15) Uani 1 1 d . . . . .
C157 C 0.2911(4) 0.3495(3) 0.80500(15) 0.0746(16) Uani 1 1 d . . . . .
C158 C 0.3087(4) 0.4228(3) 0.83092(16) 0.0812(17) Uani 1 1 d . . . . .
H158 H 0.282912 0.426645 0.854291 0.097 Uiso 1 1 calc R U . . .
C159 C 0.3623(4) 0.4893(3) 0.82351(15) 0.0775(17) Uani 1 1 d . . . . .
C160 C 0.4018(4) 0.4813(3) 0.78958(15) 0.0839(18) Uani 1 1 d . . . . .
H160 H 0.442356 0.525614 0.785250 0.101 Uiso 1 1 calc R U . . .
C161 C 0.3783(5) 0.5695(3) 0.84976(16) 0.0831(18) Uani 1 1 d . . . . .
C162 C 0.3400(5) 0.6056(3) 0.82294(18) 0.114(2) Uani 1 1 d . . . . .
H16A H 0.373012 0.616303 0.801512 0.171 Uiso 1 1 calc R U . . .
H16B H 0.340914 0.652942 0.840050 0.171 Uiso 1 1 calc R U . . .
H16C H 0.281893 0.570367 0.810219 0.171 Uiso 1 1 calc R U . . .
C163 C 0.4725(5) 0.6174(3) 0.86435(18) 0.099(2) Uani 1 1 d . . . . .
H16D H 0.496909 0.591407 0.879115 0.148 Uiso 1 1 calc R U . . .
H16E H 0.481820 0.666882 0.882664 0.148 Uiso 1 1 calc R U . . .
H16F H 0.499290 0.624711 0.840624 0.148 Uiso 1 1 calc R U . . .
C164 C 0.3365(4) 0.5662(3) 0.88706(16) 0.095(2) Uani 1 1 d . . . . .
H16G H 0.276050 0.534943 0.878121 0.142 Uiso 1 1 calc R U . . .
H16H H 0.345882 0.617616 0.902591 0.142 Uiso 1 1 calc R U . . .
H16I H 0.360798 0.543835 0.904518 0.142 Uiso 1 1 calc R U . . .
C165 C 0.4330(4) 0.1734(3) 0.52443(14) 0.0746(16) Uani 1 1 d . . . . .
C166 C 0.4269(4) 0.1019(3) 0.50259(14) 0.0704(15) Uani 1 1 d . . . . .
C167 C 0.4713(4) 0.0952(3) 0.46972(15) 0.0750(16) Uani 1 1 d . . . . .
C168 C 0.4612(4) 0.0214(3) 0.44600(15) 0.0759(16) Uani 1 1 d . . . . .
C169 C 0.4095(4) -0.0437(3) 0.45538(15) 0.0746(16) Uani 1 1 d . . . . .
C170 C 0.3908(4) -0.1158(3) 0.42865(15) 0.0797(17) Uani 1 1 d . . . . .
H170 H 0.353850 -0.160050 0.434500 0.096 Uiso 1 1 calc R U . . .
C171 C 0.4267(4) -0.1225(3) 0.39326(15) 0.0732(16) Uani 1 1 d . . . . .
C172 C 0.4827(4) -0.0583(3) 0.38678(16) 0.0833(17) Uani 1 1 d . . . . .
H172 H 0.510090 -0.063290 0.364037 0.100 Uiso 1 1 calc R U . . .
C173 C 0.5019(4) 0.0147(3) 0.41200(15) 0.0762(16) Uani 1 1 d . . . . .
C174 C 0.3953(5) -0.2001(3) 0.36105(17) 0.0890(19) Uani 1 1 d . . . . .
C175 C 0.3826(4) -0.2637(3) 0.38059(18) 0.101(2) Uani 1 1 d . . . . .
H17A H 0.435675 -0.253712 0.397610 0.152 Uiso 1 1 calc R U . . .
H17B H 0.364205 -0.311948 0.359085 0.152 Uiso 1 1 calc R U . . .
H17C H 0.339749 -0.266710 0.397695 0.152 Uiso 1 1 calc R U . . .
C176 C 0.3074(5) -0.2124(4) 0.33790(18) 0.112(2) Uani 1 1 d . . . . .
H17D H 0.270224 -0.209944 0.357663 0.168 Uiso 1 1 calc R U . . .
H17E H 0.282267 -0.262201 0.317400 0.168 Uiso 1 1 calc R U . . .
H17F H 0.315086 -0.172647 0.324256 0.168 Uiso 1 1 calc R U . . .
C177 C 0.4530(5) -0.2020(3) 0.33086(16) 0.105(2) Uani 1 1 d . . . . .
H17G H 0.452067 -0.168439 0.314073 0.158 Uiso 1 1 calc R U . . .
H17H H 0.434107 -0.254012 0.313122 0.158 Uiso 1 1 calc R U . . .
H17I H 0.510339 -0.184908 0.345706 0.158 Uiso 1 1 calc R U . . .
C178 C 0.5613(4) 0.0839(3) 0.40395(15) 0.0755(16) Uani 1 1 d . . . . .
C179 C 0.5673(4) 0.1555(3) 0.42651(14) 0.0746(16) Uani 1 1 d . . . . .
C180 C 0.5212(4) 0.1615(3) 0.45950(15) 0.0764(16) Uani 1 1 d . . . . .
C181 C 0.5260(4) 0.2332(3) 0.48157(15) 0.0716(15) Uani 1 1 d . . . . .
C182 C 0.4828(4) 0.2391(3) 0.51434(14) 0.0693(15) Uani 1 1 d . . . . .
C183 C 0.5787(4) 0.3005(3) 0.47134(15) 0.0746(16) Uani 1 1 d . . . . .
C184 C 0.6234(4) 0.2944(3) 0.43862(15) 0.0799(17) Uani 1 1 d . . . . .
C185 C 0.6204(4) 0.2216(3) 0.41690(15) 0.0774(16) Uani 1 1 d . . . . .
C186 C 0.6709(4) 0.2132(3) 0.38817(14) 0.0804(17) Uani 1 1 d . . . . .
H186 H 0.708361 0.257522 0.382535 0.096 Uiso 1 1 calc R U . . .
C187 C 0.6693(4) 0.1442(3) 0.36747(15) 0.0777(17) Uani 1 1 d . . . . .
C188 C 0.6135(4) 0.0807(3) 0.37554(15) 0.0795(17) Uani 1 1 d . . . . .
H188 H 0.610439 0.032431 0.361076 0.095 Uiso 1 1 calc R U . . .
C189 C 0.7333(4) 0.1427(3) 0.33918(17) 0.0831(18) Uani 1 1 d . . . . .
C190 C 0.7238(4) 0.0614(3) 0.31946(16) 0.095(2) Uani 1 1 d . . . . .
H19D H 0.731187 0.038170 0.341019 0.143 Uiso 1 1 calc R U . . .
H19E H 0.766494 0.062782 0.302391 0.143 Uiso 1 1 calc R U . . .
H19F H 0.667719 0.031396 0.302425 0.143 Uiso 1 1 calc R U . . .
C191 C 0.8221(4) 0.1879(4) 0.36428(17) 0.0946(19) Uani 1 1 d . . . . .
H19G H 0.832388 0.241523 0.374333 0.142 Uiso 1 1 calc R U . . .
H19H H 0.862858 0.182893 0.347016 0.142 Uiso 1 1 calc R U . . .
H19I H 0.828175 0.168344 0.387619 0.142 Uiso 1 1 calc R U . . .
C192 C 0.7208(4) 0.1774(3) 0.30470(16) 0.097(2) Uani 1 1 d . . . . .
H19J H 0.663285 0.148756 0.289048 0.145 Uiso 1 1 calc R U . . .
H19K H 0.760730 0.174977 0.286446 0.145 Uiso 1 1 calc R U . . .
H19L H 0.730439 0.230402 0.316616 0.145 Uiso 1 1 calc R U . . .
C193 C 0.6696(4) 0.3614(3) 0.42887(16) 0.0842(18) Uani 1 1 d . . . . .
H193 H 0.695345 0.358786 0.405431 0.101 Uiso 1 1 calc R U . . .
C194 C 0.6781(4) 0.4311(3) 0.45284(16) 0.0824(17) Uani 1 1 d . . . . .
H194 H 0.711486 0.475427 0.445895 0.099 Uiso 1 1 calc R U . . .
C195 C 0.6392(4) 0.4391(3) 0.48724(16) 0.0813(17) Uani 1 1 d . . . . .
C196 C 0.5851(4) 0.3727(3) 0.49465(15) 0.0777(16) Uani 1 1 d . . . . .
C197 C 0.5327(4) 0.3759(3) 0.52369(15) 0.0774(17) Uani 1 1 d . . . . .
C198 C 0.4829(4) 0.3107(3) 0.53517(15) 0.0754(16) Uani 1 1 d . . . . .
C199 C 0.4353(4) 0.3164(3) 0.56567(14) 0.0724(16) Uani 1 1 d . . . . .
C200 C 0.4178(4) 0.3824(3) 0.57716(15) 0.0768(16) Uani 1 1 d . . . . .
C201 C 0.4726(4) 0.4505(3) 0.56977(15) 0.0721(15) Uani 1 1 d . . . . .
C202 C 0.5321(4) 0.4479(3) 0.54381(15) 0.0796(17) Uani 1 1 d . . . . .
C203 C 0.5915(4) 0.5146(3) 0.53729(15) 0.0785(17) Uani 1 1 d . . . . .
C204 C 0.6528(4) 0.5119(3) 0.51437(16) 0.0767(17) Uani 1 1 d . . . . .
C205 C 0.7254(5) 0.5810(4) 0.51912(16) 0.089(2) Uani 1 1 d . . . . .
C206 C 0.8169(5) 0.5910(3) 0.51549(17) 0.0878(19) Uani 1 1 d . . . . .
C207 C 0.8459(4) 0.6189(4) 0.47843(19) 0.109(2) Uani 1 1 d . . . . .
H20D H 0.805458 0.585006 0.453353 0.163 Uiso 1 1 calc R U . . .
H20E H 0.901326 0.618922 0.476023 0.163 Uiso 1 1 calc R U . . .
H20F H 0.849511 0.670492 0.482401 0.163 Uiso 1 1 calc R U . . .
C208 C 0.8348(4) 0.5198(3) 0.51512(19) 0.101(2) Uani 1 1 d . . . . .
H20G H 0.807180 0.496110 0.535281 0.151 Uiso 1 1 calc R U . . .
H20H H 0.895570 0.535230 0.522096 0.151 Uiso 1 1 calc R U . . .
H20I H 0.812961 0.483371 0.487753 0.151 Uiso 1 1 calc R U . . .
C209 C 0.8774(4) 0.6515(3) 0.55509(18) 0.105(2) Uani 1 1 d . . . . .
H20J H 0.868855 0.698326 0.559034 0.158 Uiso 1 1 calc R U . . .
H20K H 0.935729 0.661954 0.552255 0.158 Uiso 1 1 calc R U . . .
H20L H 0.865497 0.632032 0.578820 0.158 Uiso 1 1 calc R U . . .
C210 C 0.7157(5) 0.6472(4) 0.53416(17) 0.095(2) Uani 1 1 d . . . . .
H210 H 0.757109 0.692817 0.531527 0.114 Uiso 1 1 calc R U . . .
C211 C 0.6498(5) 0.6521(4) 0.55289(17) 0.091(2) Uani 1 1 d . . . . .
C212 C 0.5913(4) 0.5860(3) 0.55839(16) 0.0807(17) Uani 1 1 d . . . . .
C213 C 0.5316(4) 0.5889(3) 0.58500(16) 0.0780(16) Uani 1 1 d . . . . .
C214 C 0.5372(4) 0.6600(3) 0.60788(17) 0.0760(16) Uani 1 1 d . . . . .
C215 C 0.5983(4) 0.7298(3) 0.60333(18) 0.0823(17) Uani 1 1 d . . . . .
C216 C 0.6486(4) 0.7245(4) 0.57303(18) 0.0865(18) Uani 1 1 d . . . . .
C217 C 0.7048(4) 0.7932(4) 0.56753(19) 0.0945(19) Uani 1 1 d . . . . .
H217 H 0.738680 0.790925 0.547274 0.113 Uiso 1 1 calc R U . . .
C218 C 0.7129(4) 0.8644(4) 0.5906(2) 0.095(2) Uani 1 1 d . . . . .
C219 C 0.6631(4) 0.8663(3) 0.61993(19) 0.0880(18) Uani 1 1 d . . . . .
H219 H 0.668460 0.914411 0.636018 0.106 Uiso 1 1 calc R U . . .
C220 C 0.6048(4) 0.8008(3) 0.62714(18) 0.0826(17) Uani 1 1 d . . . . .
C221 C 0.7809(4) 0.9368(3) 0.5865(2) 0.0915(19) Uani 1 1 d . . . . .
C222 C 0.8628(4) 0.9555(4) 0.6157(2) 0.107(2) Uani 1 1 d . . . . .
H22A H 0.851955 0.958296 0.643590 0.161 Uiso 1 1 calc R U . . .
H22B H 0.905686 1.004400 0.615274 0.161 Uiso 1 1 calc R U . . .
H22C H 0.882840 0.915678 0.606651 0.161 Uiso 1 1 calc R U . . .
C223 C 0.7962(4) 0.9279(4) 0.54241(19) 0.108(2) Uani 1 1 d . . . . .
H22D H 0.822315 0.892050 0.535628 0.161 Uiso 1 1 calc R U . . .
H22E H 0.833669 0.977316 0.539825 0.161 Uiso 1 1 calc R U . . .
H22F H 0.742552 0.908789 0.523557 0.161 Uiso 1 1 calc R U . . .
C224 C 0.7565(4) 1.0053(4) 0.5991(2) 0.115(2) Uani 1 1 d . . . . .
H22G H 0.703330 0.994017 0.581714 0.173 Uiso 1 1 calc R U . . .
H22H H 0.800717 1.050658 0.595536 0.173 Uiso 1 1 calc R U . . .
H22I H 0.750154 1.014351 0.627839 0.173 Uiso 1 1 calc R U . . .
C225 C 0.5575(4) 0.8043(3) 0.66009(17) 0.0809(17) Uani 1 1 d . . . . .
C226 C 0.4958(4) 0.7358(4) 0.66408(17) 0.0836(17) Uani 1 1 d . . . . .
C227 C 0.4852(4) 0.6626(3) 0.63732(16) 0.0778(16) Uani 1 1 d . . . . .
C228 C 0.4461(4) 0.7387(3) 0.69406(18) 0.0821(17) Uani 1 1 d . . . . .
C229 C 0.4660(4) 0.8099(4) 0.72332(19) 0.0891(19) Uani 1 1 d . . . . .
H229 H 0.435055 0.811692 0.744884 0.107 Uiso 1 1 calc R U . . .
C230 C 0.5279(5) 0.8752(4) 0.7213(2) 0.0924(19) Uani 1 1 d . . . . .
C231 C 0.5719(4) 0.8721(3) 0.68900(19) 0.0895(19) Uani 1 1 d . . . . .
H231 H 0.613273 0.918040 0.686706 0.107 Uiso 1 1 calc R U . . .
C232 C 0.5546(4) 0.9509(4) 0.75304(19) 0.0885(18) Uani 1 1 d . . . . .
C233 C 0.4988(4) 0.9473(3) 0.78590(18) 0.098(2) Uani 1 1 d . . . . .
H23A H 0.441289 0.934943 0.773030 0.146 Uiso 1 1 calc R U . . .
H23B H 0.520987 0.996576 0.806797 0.146 Uiso 1 1 calc R U . . .
H23C H 0.498782 0.908066 0.798752 0.146 Uiso 1 1 calc R U . . .
C234 C 0.5471(5) 1.0109(4) 0.7325(2) 0.120(3) Uani 1 1 d . . . . .
H23D H 0.587435 1.020507 0.713972 0.180 Uiso 1 1 calc R U . . .
H23E H 0.559285 1.058163 0.753740 0.180 Uiso 1 1 calc R U . . .
H23F H 0.489990 0.991638 0.716925 0.180 Uiso 1 1 calc R U . . .
C235 C 0.6454(5) 0.9775(4) 0.7758(2) 0.122(2) Uani 1 1 d . . . . .
H23G H 0.647617 0.941417 0.790610 0.182 Uiso 1 1 calc R U . . .
H23H H 0.663042 1.027796 0.795302 0.182 Uiso 1 1 calc R U . . .
H23I H 0.683040 0.980199 0.755914 0.182 Uiso 1 1 calc R U . . .
C236 C 0.3748(4) 0.6696(3) 0.69449(17) 0.0778(17) Uani 1 1 d . . . . .
C237 C 0.3659(4) 0.5995(3) 0.66809(17) 0.0776(16) Uani 1 1 d . . . . .
C238 C 0.4236(4) 0.5958(3) 0.64188(16) 0.0749(16) Uani 1 1 d . . . . .
C239 C 0.4179(4) 0.5248(3) 0.61808(15) 0.0749(16) Uani 1 1 d . . . . .
C240 C 0.4723(4) 0.5222(3) 0.59010(16) 0.0755(16) Uani 1 1 d . . . . .
C241 C 0.3491(4) 0.3856(3) 0.59751(15) 0.0742(16) Uani 1 1 d . . . . .
C242 C 0.3514(4) 0.4551(3) 0.61987(15) 0.0774(17) Uani 1 1 d . . . . .
C243 C 0.2873(4) 0.4586(3) 0.64244(15) 0.0748(16) Uani 1 1 d . . . . .
C244 C 0.2197(4) 0.3920(3) 0.63985(16) 0.0801(17) Uani 1 1 d . . . . .
H244 H 0.178266 0.393583 0.655921 0.096 Uiso 1 1 calc R U . . .
C245 C 0.2104(4) 0.3226(3) 0.61449(15) 0.0701(15) Uani 1 1 d . . . . .
C246 C 0.2747(4) 0.3203(3) 0.59433(15) 0.0785(17) Uani 1 1 d . . . . .
H246 H 0.269079 0.272772 0.577434 0.094 Uiso 1 1 calc R U . . .
C247 C 0.1285(4) 0.2531(3) 0.61040(16) 0.0825(17) Uani 1 1 d . . . . .
C248 C 0.0535(4) 0.2659(3) 0.59182(16) 0.0879(18) Uani 1 1 d . . . . .
H24A H 0.050899 0.310846 0.609925 0.132 Uiso 1 1 calc R U . . .
H24B H 0.001190 0.221407 0.588935 0.132 Uiso 1 1 calc R U . . .
H24C H 0.060966 0.273664 0.564815 0.132 Uiso 1 1 calc R U . . .
C249 C 0.1151(4) 0.2412(3) 0.65272(15) 0.0847(17) Uani 1 1 d . . . . .
H24D H 0.163975 0.236421 0.665786 0.127 Uiso 1 1 calc R U . . .
H24E H 0.064579 0.194772 0.649368 0.127 Uiso 1 1 calc R U . . .
H24F H 0.108379 0.284666 0.669943 0.127 Uiso 1 1 calc R U . . .
C250 C 0.1274(4) 0.1791(3) 0.58338(16) 0.0865(18) Uani 1 1 d . . . . .
H25A H 0.131921 0.182940 0.555486 0.130 Uiso 1 1 calc R U . . .
H25B H 0.074689 0.136554 0.582690 0.130 Uiso 1 1 calc R U . . .
H25C H 0.174939 0.170509 0.594734 0.130 Uiso 1 1 calc R U . . .
C251 C 0.2978(4) 0.5340(3) 0.66822(16) 0.0785(17) Uani 1 1 d . . . . .
C252 C 0.2361(4) 0.5385(3) 0.69043(16) 0.0815(17) Uani 1 1 d . . . . .
H252 H 0.189228 0.493131 0.689239 0.098 Uiso 1 1 calc R U . . .
C253 C 0.2407(5) 0.6082(4) 0.71466(17) 0.0859(18) Uani 1 1 d . . . . .
C254 C 0.3146(4) 0.6732(4) 0.71773(16) 0.0827(18) Uani 1 1 d . . . . .
H254 H 0.323070 0.720423 0.736151 0.099 Uiso 1 1 calc R U . . .
C255 C 0.1687(5) 0.6145(4) 0.73482(19) 0.0932(19) Uani 1 1 d . . . . .
C256 C 0.1042(5) 0.6188(4) 0.7026(2) 0.120(2) Uani 1 1 d . . . . .
H25D H 0.129962 0.665859 0.694965 0.180 Uiso 1 1 calc R U . . .
H25E H 0.054691 0.618001 0.714394 0.180 Uiso 1 1 calc R U . . .
H25F H 0.087142 0.575182 0.678258 0.180 Uiso 1 1 calc R U . . .
C257 C 0.1956(4) 0.6840(4) 0.77169(19) 0.106(2) Uani 1 1 d . . . . .
H25G H 0.236499 0.682488 0.792395 0.159 Uiso 1 1 calc R U . . .
H25H H 0.146339 0.684239 0.783368 0.159 Uiso 1 1 calc R U . . .
H25I H 0.221257 0.730007 0.763039 0.159 Uiso 1 1 calc R U . . .
C258 C 0.1226(4) 0.5457(4) 0.74995(18) 0.102(2) Uani 1 1 d . . . . .
H25J H 0.094119 0.500499 0.726393 0.153 Uiso 1 1 calc R U . . .
H25K H 0.080938 0.554749 0.765421 0.153 Uiso 1 1 calc R U . . .
H25L H 0.163151 0.537751 0.767729 0.153 Uiso 1 1 calc R U . . .

loop_
_atom_site_aniso_label
_atom_site_aniso_U_11
_atom_site_aniso_U_22
_atom_site_aniso_U_33
_atom_site_aniso_U_23
_atom_site_aniso_U_13
_atom_site_aniso_U_12
C1 0.114(5) 0.081(4) 0.071(4) 0.030(3) 0.032(4) 0.048(4)
C2 0.158(6) 0.103(5) 0.073(4) 0.022(4) 0.027(4) 0.076(5)
C3 0.138(6) 0.079(4) 0.069(4) 0.028(3) 0.042(4) 0.047(4)
C4 0.148(6) 0.098(5) 0.062(3) 0.032(3) 0.049(4) 0.060(5)
C5 0.111(5) 0.082(4) 0.055(3) 0.028(3) 0.036(3) 0.052(4)
C6 0.113(6) 0.098(5) 0.048(3) 0.018(4) 0.017(3) 0.055(5)
C7 0.100(5) 0.094(5) 0.051(3) 0.024(3) 0.028(3) 0.046(4)
C8 0.104(5) 0.091(5) 0.049(3) 0.023(3) 0.019(3) 0.045(4)
C9 0.106(5) 0.079(4) 0.051(3) 0.024(3) 0.019(3) 0.034(4)
C10 0.109(5) 0.073(4) 0.051(3) 0.020(3) 0.025(3) 0.045(4)
C11 0.114(5) 0.105(5) 0.055(3) 0.022(3) 0.046(4) 0.061(5)
C12 0.109(6) 0.107(6) 0.071(4) 0.022(4) 0.024(4) 0.047(5)
C13 0.129(7) 0.113(6) 0.052(4) 0.001(4) 0.016(4) 0.061(5)
C14 0.100(5) 0.120(6) 0.070(4) 0.038(4) 0.038(4) 0.041(5)
C15 0.106(5) 0.110(5) 0.052(3) 0.030(4) 0.033(4) 0.052(5)
C16 0.125(6) 0.098(5) 0.052(3) 0.024(3) 0.024(4) 0.057(5)
C17 0.149(7) 0.126(6) 0.071(4) 0.015(4) 0.043(5) 0.065(6)
C18 0.211(10) 0.268(12) 0.112(6) 0.073(7) 0.044(6) 0.173(9)
C19 0.153(7) 0.140(7) 0.126(6) -0.029(6) 0.072(6) 0.042(6)
C20 0.124(6) 0.179(8) 0.114(6) 0.046(6) 0.056(5) 0.071(6)
C21 0.111(5) 0.076(4) 0.066(4) 0.016(3) 0.035(4) 0.029(4)
C22 0.132(6) 0.094(5) 0.067(4) 0.025(4) 0.027(4) 0.044(5)
C23 0.120(6) 0.101(5) 0.077(4) 0.035(4) 0.043(4) 0.052(5)
C24 0.140(6) 0.099(5) 0.075(4) 0.037(4) 0.025(4) 0.056(5)
C25 0.120(6) 0.087(5) 0.056(3) 0.029(4) 0.030(4) 0.041(4)
C26 0.128(6) 0.089(5) 0.053(3) 0.026(3) 0.030(4) 0.045(5)
C27 0.146(7) 0.108(6) 0.075(4) 0.037(4) 0.029(5) 0.037(5)
C28 0.192(9) 0.137(7) 0.182(8) 0.074(6) 0.102(8) 0.087(7)
C29 0.200(10) 0.204(11) 0.127(8) 0.033(7) 0.021(7) -0.066(9)
C30 0.178(8) 0.147(8) 0.235(10) 0.124(8) 0.112(8) 0.091(7)
C31 0.110(5) 0.088(5) 0.056(3) 0.028(3) 0.033(4) 0.036(4)
C32 0.111(5) 0.080(4) 0.056(3) 0.031(3) 0.028(4) 0.040(4)
C33 0.119(6) 0.068(4) 0.056(3) 0.016(3) 0.025(4) 0.039(4)
C34 0.128(6) 0.075(4) 0.064(4) 0.030(3) 0.025(4) 0.038(4)
C35 0.126(6) 0.081(5) 0.061(4) 0.027(3) 0.025(4) 0.042(4)
C36 0.128(6) 0.090(5) 0.052(4) 0.021(3) 0.018(4) 0.035(5)
C37 0.123(6) 0.106(6) 0.052(4) 0.022(4) 0.021(4) 0.045(5)
C38 0.128(6) 0.081(5) 0.047(3) 0.026(3) 0.027(4) 0.045(5)
C39 0.136(6) 0.090(5) 0.066(4) 0.029(4) 0.037(4) 0.043(5)
C40 0.151(7) 0.140(7) 0.080(5) 0.010(4) 0.005(5) 0.063(6)
C41 0.198(8) 0.079(5) 0.084(5) 0.016(4) 0.047(5) 0.028(5)
C42 0.160(7) 0.082(5) 0.081(4) 0.013(4) 0.025(5) 0.052(5)
C43 0.105(5) 0.091(5) 0.054(3) 0.022(3) 0.022(4) 0.044(4)
C44 0.107(5) 0.084(5) 0.052(3) 0.020(3) 0.029(3) 0.049(4)
C45 0.112(5) 0.069(4) 0.051(3) 0.018(3) 0.021(3) 0.040(4)
C46 0.112(5) 0.095(5) 0.051(3) 0.025(3) 0.028(4) 0.057(4)
C47 0.113(5) 0.088(5) 0.044(3) 0.021(3) 0.027(3) 0.049(4)
C48 0.110(5) 0.071(4) 0.041(3) 0.020(3) 0.028(3) 0.037(4)
C49 0.107(5) 0.073(4) 0.051(3) 0.027(3) 0.026(3) 0.036(4)
C50 0.110(5) 0.085(5) 0.049(3) 0.023(3) 0.021(4) 0.047(4)
C51 0.102(5) 0.095(5) 0.049(3) 0.023(3) 0.019(3) 0.048(4)
C52 0.099(5) 0.088(5) 0.049(3) 0.020(3) 0.018(3) 0.039(4)
C53 0.121(6) 0.090(5) 0.042(3) 0.020(3) 0.024(3) 0.052(4)
C54 0.111(5) 0.084(5) 0.057(4) 0.035(3) 0.031(4) 0.043(4)
C55 0.148(7) 0.079(5) 0.040(3) 0.018(3) 0.032(4) 0.045(5)
C56 0.122(6) 0.087(5) 0.050(3) 0.019(3) 0.033(4) 0.040(5)
C57 0.127(6) 0.089(5) 0.054(3) 0.026(4) 0.033(4) 0.043(5)
C58 0.119(6) 0.098(5) 0.048(3) 0.014(3) 0.022(4) 0.051(5)
C59 0.118(5) 0.097(5) 0.049(3) 0.020(3) 0.027(4) 0.058(5)
C60 0.111(5) 0.100(5) 0.048(3) 0.014(3) 0.025(4) 0.047(5)
C61 0.119(6) 0.116(6) 0.054(4) 0.024(4) 0.040(4) 0.062(5)
C62 0.107(5) 0.103(5) 0.050(3) 0.018(3) 0.035(4) 0.054(5)
C63 0.133(6) 0.092(5) 0.054(3) 0.029(3) 0.037(4) 0.060(5)
C64 0.117(5) 0.093(5) 0.054(3) 0.025(3) 0.033(4) 0.055(4)
C65 0.131(6) 0.104(5) 0.063(4) 0.020(4) 0.034(4) 0.056(5)
C66 0.173(7) 0.138(7) 0.062(4) 0.005(4) 0.037(4) 0.076(6)
C67 0.153(7) 0.108(6) 0.094(5) 0.033(4) 0.040(5) 0.060(5)
C68 0.179(8) 0.121(6) 0.074(4) 0.020(4) 0.035(5) 0.084(6)
C69 0.113(5) 0.089(5) 0.048(3) 0.015(3) 0.022(4) 0.045(4)
C70 0.122(6) 0.103(5) 0.042(3) 0.020(3) 0.025(4) 0.057(5)
C71 0.114(5) 0.083(4) 0.052(3) 0.025(3) 0.032(4) 0.049(4)
C72 0.124(6) 0.097(5) 0.046(3) 0.023(3) 0.025(4) 0.056(5)
C73 0.118(6) 0.101(5) 0.052(4) 0.029(4) 0.031(4) 0.046(5)
C74 0.103(5) 0.109(5) 0.053(4) 0.019(4) 0.029(4) 0.046(5)
C75 0.120(6) 0.108(5) 0.046(3) 0.027(4) 0.032(4) 0.049(5)
C76 0.125(6) 0.137(7) 0.050(4) 0.025(4) 0.037(4) 0.056(6)
C77 0.099(5) 0.116(6) 0.070(4) 0.032(4) 0.030(4) 0.035(5)
C78 0.110(6) 0.125(6) 0.048(3) 0.023(4) 0.028(4) 0.051(5)
C79 0.095(5) 0.108(5) 0.064(4) 0.034(4) 0.035(4) 0.023(4)
C80 0.130(6) 0.133(7) 0.060(4) 0.021(4) 0.029(4) 0.038(6)
C81 0.133(7) 0.126(7) 0.067(4) 0.022(5) 0.026(5) 0.032(6)
C82 0.113(6) 0.158(7) 0.058(4) 0.030(5) 0.035(4) 0.047(6)
C83 0.111(6) 0.133(6) 0.065(4) 0.031(4) 0.025(4) 0.047(5)
C84 0.123(6) 0.125(6) 0.064(4) 0.033(4) 0.039(4) 0.064(5)
C85 0.128(6) 0.127(6) 0.056(4) 0.034(4) 0.043(4) 0.068(5)
C86 0.108(6) 0.107(5) 0.061(4) 0.025(4) 0.026(4) 0.045(5)
C87 0.132(6) 0.121(6) 0.069(4) 0.041(4) 0.053(4) 0.064(5)
C88 0.188(8) 0.129(6) 0.077(5) 0.020(5) 0.083(5) 0.049(6)
C89 0.213(9) 0.271(11) 0.114(6) 0.102(7) 0.090(6) 0.183(9)
C90 0.150(7) 0.141(7) 0.092(5) 0.048(5) 0.063(5) 0.062(6)
C91 0.115(7) 0.167(9) 0.076(5) 0.017(5) 0.046(5) 0.015(7)
C92 0.205(11) 0.178(10) 0.187(10) 0.069(9) 0.070(8) 0.061(9)
C93 0.110(7) 0.400(18) 0.122(8) 0.110(10) 0.010(6) 0.002(9)
C94 0.145(8) 0.199(10) 0.150(8) 0.035(7) 0.076(7) 0.012(7)
C95 0.092(5) 0.081(4) 0.059(4) 0.024(3) 0.023(3) 0.037(4)
C96 0.093(5) 0.096(5) 0.061(4) 0.025(4) 0.026(4) 0.025(4)
C97 0.106(5) 0.097(5) 0.078(4) 0.040(4) 0.046(4) 0.026(4)
C98 0.124(6) 0.092(5) 0.073(4) 0.025(4) 0.031(4) 0.043(5)
C99 0.104(5) 0.078(4) 0.061(4) 0.029(3) 0.032(4) 0.023(4)
C100 0.117(5) 0.085(5) 0.054(3) 0.024(3) 0.036(4) 0.048(4)
C101 0.095(5) 0.078(4) 0.054(3) 0.027(3) 0.030(3) 0.040(4)
C102 0.106(5) 0.075(4) 0.048(3) 0.019(3) 0.019(3) 0.038(4)
C103 0.100(5) 0.082(4) 0.052(3) 0.028(3) 0.026(3) 0.035(4)
C104 0.116(5) 0.080(4) 0.047(3) 0.012(3) 0.024(3) 0.038(4)
C105 0.115(5) 0.098(5) 0.068(4) 0.030(4) 0.049(4) 0.034(4)
C106 0.115(5) 0.087(5) 0.061(3) 0.031(3) 0.032(4) 0.032(4)
C107 0.111(5) 0.079(4) 0.050(3) 0.027(3) 0.029(3) 0.049(4)
C108 0.097(4) 0.066(4) 0.040(3) 0.013(3) 0.019(3) 0.029(4)
C109 0.159(7) 0.078(5) 0.080(4) 0.031(4) 0.063(5) 0.027(5)
C110 0.290(11) 0.114(6) 0.131(6) 0.065(5) 0.132(8) 0.108(7)
C111 0.187(9) 0.097(6) 0.099(5) 0.010(5) 0.062(6) -0.003(6)
C112 0.226(9) 0.102(6) 0.115(6) 0.062(5) 0.100(6) 0.070(6)
C113 0.092(5) 0.078(4) 0.047(3) 0.018(3) 0.019(3) 0.034(4)
C114 0.096(5) 0.070(4) 0.046(3) 0.014(3) 0.022(3) 0.046(4)
C115 0.096(4) 0.078(4) 0.058(3) 0.030(3) 0.034(3) 0.038(4)
C116 0.095(4) 0.063(4) 0.048(3) 0.019(3) 0.024(3) 0.035(3)
C117 0.110(5) 0.057(4) 0.053(3) 0.016(3) 0.022(3) 0.039(4)
C118 0.091(4) 0.074(4) 0.052(3) 0.021(3) 0.019(3) 0.036(4)
C119 0.104(5) 0.070(4) 0.039(3) 0.020(3) 0.025(3) 0.038(4)
C120 0.095(4) 0.067(4) 0.040(3) 0.014(3) 0.017(3) 0.029(4)
C121 0.106(5) 0.061(4) 0.053(3) 0.014(3) 0.023(3) 0.036(4)
C122 0.106(5) 0.086(4) 0.054(3) 0.023(3) 0.032(3) 0.048(4)
C123 0.109(5) 0.070(4) 0.052(3) 0.022(3) 0.032(3) 0.037(4)
C124 0.100(5) 0.067(4) 0.047(3) 0.022(3) 0.025(3) 0.027(4)
C125 0.101(5) 0.056(3) 0.052(3) 0.020(3) 0.024(3) 0.031(3)
C126 0.112(5) 0.075(4) 0.056(3) 0.019(3) 0.028(3) 0.035(4)
C127 0.118(6) 0.118(6) 0.056(3) 0.033(3) 0.025(4) 0.047(5)
C128 0.131(6) 0.064(4) 0.085(4) 0.017(3) 0.009(4) 0.020(4)
C129 0.127(5) 0.087(4) 0.054(3) 0.020(3) 0.023(3) 0.028(4)
C130 0.099(4) 0.068(4) 0.042(3) 0.018(3) 0.015(3) 0.029(4)
C131 0.109(5) 0.068(4) 0.050(3) 0.023(3) 0.029(3) 0.038(4)
C132 0.107(5) 0.059(4) 0.049(3) 0.005(3) 0.019(3) 0.031(3)
C133 0.116(5) 0.068(4) 0.046(3) 0.019(3) 0.029(3) 0.045(4)
C134 0.096(4) 0.062(4) 0.047(3) 0.016(3) 0.028(3) 0.032(3)
C135 0.103(5) 0.070(4) 0.045(3) 0.020(3) 0.018(3) 0.037(4)
C136 0.101(4) 0.059(4) 0.046(3) 0.013(3) 0.022(3) 0.034(3)
C137 0.096(4) 0.067(4) 0.039(3) 0.012(3) 0.016(3) 0.033(4)
C138 0.110(5) 0.067(4) 0.040(3) 0.020(3) 0.023(3) 0.036(4)
C139 0.117(5) 0.084(4) 0.048(3) 0.030(3) 0.027(3) 0.051(4)
C140 0.107(5) 0.064(4) 0.060(3) 0.025(3) 0.032(3) 0.036(3)
C141 0.111(5) 0.064(4) 0.041(3) 0.014(3) 0.028(3) 0.039(4)
C142 0.106(5) 0.077(4) 0.052(3) 0.031(3) 0.023(3) 0.042(4)
C143 0.101(5) 0.052(3) 0.050(3) 0.015(3) 0.022(3) 0.029(3)
C144 0.107(5) 0.064(4) 0.050(3) 0.020(3) 0.021(3) 0.036(4)
C145 0.128(5) 0.059(4) 0.045(3) 0.016(3) 0.028(3) 0.042(4)
C146 0.125(5) 0.062(4) 0.061(3) 0.027(3) 0.026(4) 0.044(4)
C147 0.111(5) 0.058(4) 0.060(3) 0.021(3) 0.024(3) 0.034(4)
C148 0.125(5) 0.072(4) 0.053(3) 0.015(3) 0.022(3) 0.056(4)
C149 0.119(5) 0.070(4) 0.062(4) 0.025(3) 0.028(4) 0.042(4)
C150 0.114(5) 0.073(4) 0.067(4) 0.028(3) 0.028(4) 0.040(4)
C151 0.137(6) 0.099(5) 0.100(5) 0.036(4) 0.010(5) 0.031(5)
C152 0.129(6) 0.076(4) 0.084(4) 0.021(3) 0.028(4) 0.041(4)
C153 0.124(6) 0.088(5) 0.089(4) 0.024(4) 0.044(4) 0.039(4)
C154 0.110(5) 0.068(4) 0.049(3) 0.011(3) 0.022(3) 0.041(4)
C155 0.120(5) 0.061(4) 0.044(3) 0.016(3) 0.029(3) 0.046(4)
C156 0.092(4) 0.071(4) 0.052(3) 0.023(3) 0.021(3) 0.036(4)
C157 0.105(5) 0.075(4) 0.045(3) 0.014(3) 0.013(3) 0.041(4)
C158 0.121(5) 0.077(4) 0.053(3) 0.022(3) 0.025(3) 0.045(4)
C159 0.118(5) 0.081(4) 0.054(3) 0.025(3) 0.027(3) 0.058(4)
C160 0.120(5) 0.072(4) 0.055(3) 0.021(3) 0.025(3) 0.033(4)
C161 0.129(6) 0.077(4) 0.058(3) 0.023(3) 0.025(4) 0.054(4)
C162 0.181(7) 0.083(5) 0.086(4) 0.013(4) 0.000(5) 0.074(5)
C163 0.136(6) 0.072(4) 0.075(4) 0.013(3) 0.029(4) 0.033(4)
C164 0.135(6) 0.087(5) 0.061(3) 0.005(3) 0.027(4) 0.052(4)
C165 0.118(5) 0.060(4) 0.048(3) 0.017(3) 0.018(3) 0.038(4)
C166 0.092(4) 0.061(4) 0.044(3) 0.016(3) 0.017(3) 0.017(3)
C167 0.105(5) 0.070(4) 0.048(3) 0.024(3) 0.019(3) 0.029(4)
C168 0.114(5) 0.069(4) 0.047(3) 0.018(3) 0.015(3) 0.039(4)
C169 0.106(5) 0.066(4) 0.048(3) 0.018(3) 0.013(3) 0.031(4)
C170 0.111(5) 0.072(4) 0.057(3) 0.018(3) 0.027(3) 0.035(4)
C171 0.098(5) 0.060(4) 0.054(3) 0.009(3) 0.024(3) 0.028(4)
C172 0.117(5) 0.078(4) 0.055(3) 0.013(3) 0.028(3) 0.041(4)
C173 0.110(5) 0.079(4) 0.052(3) 0.025(3) 0.026(3) 0.046(4)
C174 0.130(6) 0.088(5) 0.060(3) 0.020(3) 0.036(4) 0.053(4)
C175 0.148(6) 0.068(4) 0.074(4) 0.009(3) 0.038(4) 0.035(4)
C176 0.146(7) 0.093(5) 0.069(4) -0.006(4) 0.011(4) 0.039(5)
C177 0.177(7) 0.072(4) 0.060(4) 0.007(3) 0.046(4) 0.048(4)
C178 0.112(5) 0.076(4) 0.048(3) 0.020(3) 0.023(3) 0.046(4)
C179 0.109(5) 0.079(4) 0.045(3) 0.023(3) 0.028(3) 0.042(4)
C180 0.111(5) 0.074(4) 0.052(3) 0.022(3) 0.022(3) 0.042(4)
C181 0.099(4) 0.076(4) 0.050(3) 0.022(3) 0.026(3) 0.042(4)
C182 0.100(4) 0.070(4) 0.050(3) 0.029(3) 0.031(3) 0.037(4)
C183 0.105(5) 0.071(4) 0.046(3) 0.020(3) 0.021(3) 0.031(4)
C184 0.125(5) 0.076(4) 0.051(3) 0.025(3) 0.030(3) 0.048(4)
C185 0.115(5) 0.078(4) 0.053(3) 0.027(3) 0.037(3) 0.045(4)
C186 0.121(5) 0.074(4) 0.043(3) 0.022(3) 0.027(3) 0.031(4)
C187 0.115(5) 0.064(4) 0.049(3) 0.016(3) 0.023(3) 0.031(4)
C188 0.120(5) 0.085(4) 0.050(3) 0.019(3) 0.033(3) 0.057(4)
C189 0.123(6) 0.077(4) 0.059(3) 0.025(3) 0.032(4) 0.045(4)
C190 0.148(6) 0.095(5) 0.063(3) 0.025(3) 0.042(4) 0.065(5)
C191 0.128(6) 0.094(5) 0.065(4) 0.029(3) 0.029(4) 0.043(5)
C192 0.150(6) 0.109(5) 0.062(3) 0.043(3) 0.046(4) 0.069(5)
C193 0.120(5) 0.080(4) 0.050(3) 0.023(3) 0.034(3) 0.032(4)
C194 0.113(5) 0.081(4) 0.056(3) 0.032(3) 0.030(3) 0.032(4)
C195 0.115(5) 0.079(4) 0.064(4) 0.034(3) 0.038(4) 0.043(4)
C196 0.110(5) 0.076(4) 0.051(3) 0.023(3) 0.030(3) 0.037(4)
C197 0.121(5) 0.056(4) 0.055(3) 0.017(3) 0.027(3) 0.033(4)
C198 0.112(5) 0.069(4) 0.056(3) 0.030(3) 0.032(3) 0.039(4)
C199 0.103(5) 0.063(4) 0.041(3) 0.016(3) 0.023(3) 0.022(3)
C200 0.115(5) 0.074(4) 0.049(3) 0.023(3) 0.032(3) 0.040(4)
C201 0.104(5) 0.060(4) 0.053(3) 0.019(3) 0.028(3) 0.030(3)
C202 0.118(5) 0.082(4) 0.057(3) 0.034(3) 0.033(4) 0.047(4)
C203 0.119(5) 0.067(4) 0.049(3) 0.021(3) 0.027(3) 0.032(4)
C204 0.118(5) 0.067(4) 0.052(3) 0.030(3) 0.027(3) 0.034(4)
C205 0.144(6) 0.076(5) 0.057(3) 0.028(3) 0.050(4) 0.044(5)
C206 0.128(6) 0.084(5) 0.062(4) 0.035(3) 0.042(4) 0.042(4)
C207 0.132(6) 0.095(5) 0.094(5) 0.040(4) 0.050(4) 0.028(5)
C208 0.128(6) 0.084(5) 0.094(4) 0.040(4) 0.030(4) 0.037(4)
C209 0.141(6) 0.087(5) 0.083(4) 0.027(4) 0.029(4) 0.039(5)
C210 0.146(6) 0.090(5) 0.065(4) 0.035(3) 0.052(4) 0.052(5)
C211 0.146(6) 0.084(5) 0.060(3) 0.031(3) 0.043(4) 0.055(5)
C212 0.102(5) 0.079(4) 0.064(3) 0.031(3) 0.032(3) 0.030(4)
C213 0.107(5) 0.072(4) 0.068(4) 0.033(3) 0.028(4) 0.040(4)
C214 0.100(5) 0.067(4) 0.071(4) 0.028(3) 0.024(3) 0.039(4)
C215 0.102(5) 0.074(4) 0.083(4) 0.042(3) 0.034(4) 0.034(4)
C216 0.114(5) 0.076(4) 0.084(4) 0.042(4) 0.042(4) 0.038(4)
C217 0.123(6) 0.092(5) 0.089(4) 0.037(4) 0.038(4) 0.056(5)
C218 0.121(6) 0.092(5) 0.094(5) 0.048(4) 0.043(4) 0.051(5)
C219 0.111(5) 0.071(4) 0.089(4) 0.036(4) 0.021(4) 0.037(4)
C220 0.114(5) 0.065(4) 0.088(4) 0.030(3) 0.037(4) 0.048(4)
C221 0.119(6) 0.064(4) 0.099(5) 0.031(4) 0.032(4) 0.039(4)
C222 0.132(6) 0.096(5) 0.101(5) 0.032(4) 0.013(5) 0.053(5)
C223 0.136(6) 0.104(5) 0.110(5) 0.062(4) 0.049(5) 0.054(5)
C224 0.135(6) 0.093(5) 0.146(6) 0.054(5) 0.053(5) 0.059(5)
C225 0.105(5) 0.067(4) 0.072(4) 0.024(3) 0.023(4) 0.034(4)
C226 0.105(5) 0.085(5) 0.066(4) 0.027(3) 0.032(4) 0.039(4)
C227 0.107(5) 0.070(4) 0.056(3) 0.019(3) 0.011(3) 0.037(4)
C228 0.113(5) 0.073(4) 0.078(4) 0.029(3) 0.027(4) 0.051(4)
C229 0.119(6) 0.069(4) 0.089(4) 0.026(4) 0.026(4) 0.046(4)
C230 0.127(6) 0.069(5) 0.089(5) 0.021(4) 0.022(4) 0.049(4)
C231 0.124(6) 0.066(4) 0.088(4) 0.029(4) 0.038(4) 0.042(4)
C232 0.101(5) 0.089(5) 0.088(4) 0.036(4) 0.036(4) 0.043(4)
C233 0.142(6) 0.083(4) 0.084(4) 0.024(3) 0.034(4) 0.060(4)
C234 0.177(7) 0.096(5) 0.129(6) 0.050(5) 0.067(5) 0.083(5)
C235 0.144(7) 0.106(6) 0.111(6) 0.025(5) 0.035(5) 0.050(5)
C236 0.112(5) 0.067(4) 0.075(4) 0.032(3) 0.037(4) 0.048(4)
C237 0.109(5) 0.064(4) 0.075(4) 0.032(3) 0.032(4) 0.042(4)
C238 0.110(5) 0.060(4) 0.064(3) 0.023(3) 0.036(4) 0.038(4)
C239 0.113(5) 0.068(4) 0.057(3) 0.028(3) 0.031(3) 0.043(4)
C240 0.108(5) 0.064(4) 0.064(3) 0.030(3) 0.036(3) 0.036(4)
C241 0.119(5) 0.066(4) 0.047(3) 0.023(3) 0.030(3) 0.042(4)
C242 0.113(5) 0.083(4) 0.053(3) 0.031(3) 0.033(3) 0.047(4)
C243 0.108(5) 0.071(4) 0.055(3) 0.027(3) 0.018(3) 0.041(4)
C244 0.116(5) 0.075(4) 0.058(3) 0.029(3) 0.028(3) 0.040(4)
C245 0.090(4) 0.072(4) 0.052(3) 0.026(3) 0.022(3) 0.031(4)
C246 0.121(5) 0.069(4) 0.053(3) 0.023(3) 0.027(4) 0.042(4)
C247 0.126(5) 0.074(4) 0.058(3) 0.022(3) 0.026(4) 0.050(4)
C248 0.120(5) 0.081(4) 0.059(3) 0.025(3) 0.024(3) 0.032(4)
C249 0.116(5) 0.080(4) 0.058(3) 0.028(3) 0.020(3) 0.036(4)
C250 0.119(5) 0.078(4) 0.060(3) 0.024(3) 0.022(3) 0.035(4)
C251 0.113(5) 0.078(4) 0.061(3) 0.026(3) 0.033(4) 0.050(4)
C252 0.110(5) 0.073(4) 0.067(4) 0.027(3) 0.025(4) 0.038(4)
C253 0.122(6) 0.089(5) 0.072(4) 0.041(4) 0.038(4) 0.056(5)
C254 0.127(6) 0.074(4) 0.067(4) 0.026(3) 0.034(4) 0.056(4)
C255 0.137(6) 0.082(5) 0.082(4) 0.032(4) 0.041(4) 0.058(4)
C256 0.142(6) 0.141(7) 0.114(5) 0.058(5) 0.041(5) 0.082(6)
C257 0.141(6) 0.111(5) 0.092(5) 0.037(4) 0.062(4) 0.066(5)
C258 0.134(6) 0.113(5) 0.088(4) 0.044(4) 0.062(4) 0.065(5)

loop_
_atom_type_symbol
_atom_type_description
_atom_type_scat_dispersion_real
_atom_type_scat_dispersion_imag
_atom_type_scat_source
C C 0.0030 0.0019 'International Tables Vol C Tables 4.2.6.8 and 6.1.1.4'
H H 0.0000 0.0000 'International Tables Vol C Tables 4.2.6.8 and 6.1.1.4'

loop_
_geom_angle_atom_site_label_1
_geom_angle_atom_site_label_2
_geom_angle_atom_site_label_3
_geom_angle
_geom_angle_site_symmetry_1
_geom_angle_site_symmetry_3
_geom_angle_publ_flag
C3 C1 C2 110.6(5) . . ?
C3 C1 C5 113.9(5) . . ?
C2 C1 C5 108.5(5) . . ?
C3 C1 C4 105.7(5) . . ?
C2 C1 C4 108.0(5) . . ?
C5 C1 C4 110.0(5) . . ?
C1 C2 H2A 109.5 . . ?
C1 C2 H2B 109.5 . . ?
H2A C2 H2B 109.5 . . ?
C1 C2 H2C 109.5 . . ?
H2A C2 H2C 109.5 . . ?
H2B C2 H2C 109.5 . . ?
C1 C3 H3A 109.5 . . ?
C1 C3 H3B 109.5 . . ?
H3A C3 H3B 109.5 . . ?
C1 C3 H3C 109.5 . . ?
H3A C3 H3C 109.5 . . ?
H3B C3 H3C 109.5 . . ?
C1 C4 H4A 109.5 . . ?
C1 C4 H4B 109.5 . . ?
H4A C4 H4B 109.5 . . ?
C1 C4 H4C 109.5 . . ?
H4A C4 H4C 109.5 . . ?
H4B C4 H4C 109.5 . . ?
C6 C5 C10 115.8(6) . . ?
C6 C5 C1 120.0(6) . . ?
C10 C5 C1 124.1(6) . . ?
C7 C6 C5 125.5(6) . . ?
C7 C6 H6 117.2 . . ?
C5 C6 H6 117.2 . . ?
C6 C7 C8 117.0(6) . . ?
C6 C7 C11 122.9(6) . . ?
C8 C7 C11 120.1(6) . . ?
C9 C8 C7 120.4(6) . . ?
C9 C8 C44 121.2(6) . . ?
C7 C8 C44 118.4(6) . . ?
C10 C9 C8 117.6(6) . . ?
C10 C9 C48 123.6(6) . . ?
C8 C9 C48 118.7(6) . . ?
C5 C10 C9 122.9(6) . . ?
C5 C10 H10 118.5 . . ?
C9 C10 H10 118.5 . . ?
C12 C11 C16 119.2(7) . . ?
C12 C11 C7 121.6(6) . . ?
C16 C11 C7 119.2(6) . . ?
C11 C12 C13 124.0(7) . . ?
C11 C12 H12 118.0 . . ?
C13 C12 H12 118.0 . . ?
C14 C13 C12 115.2(7) . . ?
C14 C13 C17 120.2(8) . . ?
C12 C13 C17 124.1(7) . . ?
C15 C14 C13 125.3(7) . . ?
C15 C14 H14 117.3 . . ?
C13 C14 H14 117.3 . . ?
C14 C15 C16 117.6(6) . . ?
C14 C15 C21 124.1(7) . . ?
C16 C15 C21 117.9(6) . . ?
C43 C16 C11 120.0(7) . . ?
C43 C16 C15 121.2(6) . . ?
C11 C16 C15 118.5(6) . . ?
C19 C17 C18 111.0(7) . . ?
C19 C17 C20 106.5(6) . . ?
C18 C17 C20 106.9(7) . . ?
C19 C17 C13 111.9(7) . . ?
C18 C17 C13 107.7(5) . . ?
C20 C17 C13 112.8(7) . . ?
C17 C18 H18A 109.5 . . ?
C17 C18 H18B 109.5 . . ?
H18A C18 H18B 109.5 . . ?
C17 C18 H18C 109.5 . . ?
H18A C18 H18C 109.5 . . ?
H18B C18 H18C 109.5 . . ?
C17 C19 H19A 109.5 . . ?
C17 C19 H19B 109.5 . . ?
H19A C19 H19B 109.5 . . ?
C17 C19 H19C 109.5 . . ?
H19A C19 H19C 109.5 . . ?
H19B C19 H19C 109.5 . . ?
C17 C20 H20A 109.5 . . ?
C17 C20 H20B 109.5 . . ?
H20A C20 H20B 109.5 . . ?
C17 C20 H20C 109.5 . . ?
H20A C20 H20C 109.5 . . ?
H20B C20 H20C 109.5 . . ?
C22 C21 C26 118.8(6) . . ?
C22 C21 C15 121.8(6) . . ?
C26 C21 C15 119.5(6) . . ?
C23 C22 C21 123.9(7) . . ?
C23 C22 H22 118.0 . . ?
C21 C22 H22 118.0 . . ?
C22 C23 C24 117.5(7) . . ?
C22 C23 C27 123.2(6) . . ?
C24 C23 C27 119.2(7) . . ?
C25 C24 C23 122.0(7) . . ?
C25 C24 H24 119.0 . . ?
C23 C24 H24 119.0 . . ?
C24 C25 C26 119.1(6) . . ?
C24 C25 C34 121.7(6) . . ?
C26 C25 C34 119.0(6) . . ?
C21 C26 C31 120.8(6) . . ?
C21 C26 C25 118.5(7) . . ?
C31 C26 C25 120.7(6) . . ?
C28 C27 C23 113.5(7) . . ?
C28 C27 C30 107.3(6) . . ?
C23 C27 C30 108.3(7) . . ?
C28 C27 C29 107.5(8) . . ?
C23 C27 C29 109.7(6) . . ?
C30 C27 C29 110.4(8) . . ?
C27 C28 H28A 109.5 . . ?
C27 C28 H28B 109.5 . . ?
H28A C28 H28B 109.5 . . ?
C27 C28 H28C 109.5 . . ?
H28A C28 H28C 109.5 . . ?
H28B C28 H28C 109.5 . . ?
C27 C29 H29A 109.5 . . ?
C27 C29 H29B 109.5 . . ?
H29A C29 H29B 109.5 . . ?
C27 C29 H29C 109.5 . . ?
H29A C29 H29C 109.5 . . ?
H29B C29 H29C 109.5 . . ?
C27 C30 H30A 109.5 . . ?
C27 C30 H30B 109.5 . . ?
H30A C30 H30B 109.5 . . ?
C27 C30 H30C 109.5 . . ?
H30A C30 H30C 109.5 . . ?
H30B C30 H30C 109.5 . . ?
C32 C31 C43 118.6(6) . . ?
C32 C31 C26 120.8(6) . . ?
C43 C31 C26 120.6(6) . . ?
C31 C32 C46 120.7(6) . . ?
C31 C32 C33 119.4(6) . . ?
C46 C32 C33 119.8(6) . . ?
C38 C33 C34 120.9(6) . . ?
C38 C33 C32 119.7(6) . . ?
C34 C33 C32 119.3(6) . . ?
C35 C34 C33 118.0(6) . . ?
C35 C34 C25 121.3(7) . . ?
C33 C34 C25 120.6(6) . . ?
C34 C35 C36 123.1(7) . . ?
C34 C35 H35 118.5 . . ?
C36 C35 H35 118.5 . . ?
C37 C36 C35 116.4(6) . . ?
C37 C36 C39 123.5(6) . . ?
C35 C36 C39 120.1(7) . . ?
C36 C37 C38 124.3(6) . . ?
C36 C37 H37 117.9 . . ?
C38 C37 H37 117.9 . . ?
C37 C38 C33 117.1(7) . . ?
C37 C38 C55 122.2(6) . . ?
C33 C38 C55 120.4(6) . . ?
C36 C39 C42 112.4(6) . . ?
C36 C39 C40 110.6(6) . . ?
C42 C39 C40 109.6(5) . . ?
C36 C39 C41 111.5(5) . . ?
C42 C39 C41 103.2(6) . . ?
C40 C39 C41 109.3(6) . . ?
C39 C40 H40A 109.5 . . ?
C39 C40 H40B 109.5 . . ?
H40A C40 H40B 109.5 . . ?
C39 C40 H40C 109.5 . . ?
H40A C40 H40C 109.5 . . ?
H40B C40 H40C 109.5 . . ?
C39 C41 H41A 109.5 . . ?
C39 C41 H41B 109.5 . . ?
H41A C41 H41B 109.5 . . ?
C39 C41 H41C 109.5 . . ?
H41A C41 H41C 109.5 . . ?
H41B C41 H41C 109.5 . . ?
C39 C42 H42A 109.5 . . ?
C39 C42 H42B 109.5 . . ?
H42A C42 H42B 109.5 . . ?
C39 C42 H42C 109.5 . . ?
H42A C42 H42C 109.5 . . ?
H42B C42 H42C 109.5 . . ?
C44 C43 C31 121.4(6) . . ?
C44 C43 C16 119.4(6) . . ?
C31 C43 C16 119.2(7) . . ?
C43 C44 C45 120.2(6) . . ?
C43 C44 C8 122.1(6) . . ?
C45 C44 C8 117.6(6) . . ?
C46 C45 C44 119.5(6) . . ?
C46 C45 C47 119.4(6) . . ?
C44 C45 C47 120.9(6) . . ?
C45 C46 C32 119.5(6) . . ?
C45 C46 C54 122.8(7) . . ?
C32 C46 C54 117.5(6) . . ?
C48 C47 C52 120.3(6) . . ?
C48 C47 C45 120.5(5) . . ?
C52 C47 C45 118.9(6) . . ?
C47 C48 C49 120.2(6) . . ?
C47 C48 C9 118.0(6) . . ?
C49 C48 C9 121.7(5) . . ?
C48 C49 C50 117.4(6) . . ?
C48 C49 C114 126.2(5) . . ?
C50 C49 C114 116.3(6) . . ?
C51 C50 C49 119.2(6) . . ?
C51 C50 C70 121.2(6) . . ?
C49 C50 C70 119.7(6) . . ?
C52 C51 C50 121.8(6) . . ?
C52 C51 C64 119.8(6) . . ?
C50 C51 C64 118.3(6) . . ?
C51 C52 C47 117.9(6) . . ?
C51 C52 C53 121.2(6) . . ?
C47 C52 C53 120.9(6) . . ?
C58 C53 C52 120.1(7) . . ?
C58 C53 C54 119.5(6) . . ?
C52 C53 C54 120.2(6) . . ?
C55 C54 C53 119.2(6) . . ?
C55 C54 C46 123.0(7) . . ?
C53 C54 C46 117.8(6) . . ?
C54 C55 C56 118.1(7) . . ?
C54 C55 C38 119.2(6) . . ?
C56 C55 C38 121.7(6) . . ?
C57 C56 C55 124.3(7) . . ?
C57 C56 H56 117.9 . . ?
C55 C56 H56 117.9 . . ?
C56 C57 C58 118.8(7) . . ?
C56 C57 C65 114.2(6) . . ?
C58 C57 C65 126.0(7) . . ?
C57 C58 C53 117.8(7) . . ?
C57 C58 C59 126.2(6) . . ?
C53 C58 C59 115.9(6) . . ?
C64 C59 C60 115.8(6) . . ?
C64 C59 C58 121.1(5) . . ?
C60 C59 C58 123.1(6) . . ?
C61 C60 C59 121.1(6) . . ?
C61 C60 H60 119.4 . . ?
C59 C60 H60 119.4 . . ?
C60 C61 C62 125.8(6) . . ?
C60 C61 H61 117.1 . . ?
C62 C61 H61 117.1 . . ?
C61 C62 C86 126.0(6) . . ?
C61 C62 C63 114.6(7) . . ?
C86 C62 C63 119.4(6) . . ?
C69 C63 C64 121.0(6) . . ?
C69 C63 C62 119.2(7) . . ?
C64 C63 C62 119.8(6) . . ?
C59 C64 C63 121.9(6) . . ?
C59 C64 C51 118.3(7) . . ?
C63 C64 C51 119.8(6) . . ?
C66 C65 C67 105.4(5) . . ?
C66 C65 C68 112.0(6) . . ?
C67 C65 C68 103.9(6) . . ?
C66 C65 C57 113.1(6) . . ?
C67 C65 C57 108.9(5) . . ?
C68 C65 C57 112.8(6) . . ?
C65 C66 H66A 109.5 . . ?
C65 C66 H66B 109.5 . . ?
H66A C66 H66B 109.5 . . ?
C65 C66 H66C 109.5 . . ?
H66A C66 H66C 109.5 . . ?
H66B C66 H66C 109.5 . . ?
C65 C67 H67A 109.5 . . ?
C65 C67 H67B 109.5 . . ?
H67A C67 H67B 109.5 . . ?
C65 C67 H67C 109.5 . . ?
H67A C67 H67C 109.5 . . ?
H67B C67 H67C 109.5 . . ?
C65 C68 H68A 109.5 . . ?
C65 C68 H68B 109.5 . . ?
H68A C68 H68B 109.5 . . ?
C65 C68 H68C 109.5 . . ?
H68A C68 H68C 109.5 . . ?
H68B C68 H68C 109.5 . . ?
C63 C69 C74 121.3(6) . . ?
C63 C69 C70 118.6(7) . . ?
C74 C69 C70 120.1(6) . . ?
C71 C70 C50 121.1(6) . . ?
C71 C70 C69 118.5(7) . . ?
C50 C70 C69 120.4(6) . . ?
C70 C71 C72 122.6(6) . . ?
C70 C71 C113 117.4(6) . . ?
C72 C71 C113 119.9(6) . . ?
C71 C72 C95 122.8(5) . . ?
C71 C72 C73 117.8(6) . . ?
C95 C72 C73 119.2(7) . . ?
C74 C73 C78 120.5(6) . . ?
C74 C73 C72 120.9(7) . . ?
C78 C73 C72 118.6(6) . . ?
C73 C74 C69 120.1(6) . . ?
C73 C74 C75 121.0(7) . . ?
C69 C74 C75 118.8(6) . . ?
C76 C75 C86 119.9(6) . . ?
C76 C75 C74 118.9(7) . . ?
C86 C75 C74 121.2(7) . . ?
C75 C76 C83 118.9(7) . . ?
C75 C76 C77 121.5(6) . . ?
C83 C76 C77 119.6(7) . . ?
C82 C77 C78 118.4(7) . . ?
C82 C77 C76 124.0(7) . . ?
C78 C77 C76 117.6(7) . . ?
C79 C78 C73 120.7(6) . . ?
C79 C78 C77 119.0(7) . . ?
C73 C78 C77 120.3(7) . . ?
C80 C79 C78 118.4(6) . . ?
C80 C79 C96 121.3(7) . . ?
C78 C79 C96 120.2(6) . . ?
C79 C80 C81 124.6(7) . . ?
C79 C80 H80 117.7 . . ?
C81 C80 H80 117.7 . . ?
C82 C81 C80 114.8(8) . . ?
C82 C81 C91 123.3(7) . . ?
C80 C81 C91 121.8(7) . . ?
C77 C82 C81 124.8(7) . . ?
C77 C82 H82 117.6 . . ?
C81 C82 H82 117.6 . . ?
C76 C83 C84 121.6(7) . . ?
C76 C83 H83 119.2 . . ?
C84 C83 H83 119.2 . . ?
C85 C84 C83 118.7(6) . . ?
C85 C84 C87 122.2(7) . . ?
C83 C84 C87 119.0(7) . . ?
C84 C85 C86 120.4(7) . . ?
C84 C85 H85 119.8 . . ?
C86 C85 H85 119.8 . . ?
C75 C86 C85 120.5(7) . . ?
C75 C86 C62 120.1(6) . . ?
C85 C86 C62 119.4(7) . . ?
C89 C87 C88 110.1(7) . . ?
C89 C87 C84 108.9(5) . . ?
C88 C87 C84 111.6(6) . . ?
C89 C87 C90 106.7(6) . . ?
C88 C87 C90 109.2(5) . . ?
C84 C87 C90 110.3(6) . . ?
C87 C88 H88A 109.5 . . ?
C87 C88 H88B 109.5 . . ?
H88A C88 H88B 109.5 . . ?
C87 C88 H88C 109.5 . . ?
H88A C88 H88C 109.5 . . ?
H88B C88 H88C 109.5 . . ?
C87 C89 H89A 109.5 . . ?
C87 C89 H89B 109.5 . . ?
H89A C89 H89B 109.5 . . ?
C87 C89 H89C 109.5 . . ?
H89A C89 H89C 109.5 . . ?
H89B C89 H89C 109.5 . . ?
C87 C90 H90A 109.5 . . ?
C87 C90 H90B 109.5 . . ?
H90A C90 H90B 109.5 . . ?
C87 C90 H90C 109.5 . . ?
H90A C90 H90C 109.5 . . ?
H90B C90 H90C 109.5 . . ?
C94 C91 C93 110.8(8) . . ?
C94 C91 C81 114.0(8) . . ?
C93 C91 C81 110.2(7) . . ?
C94 C91 C92 103.6(8) . . ?
C93 C91 C92 108.6(9) . . ?
C81 C91 C92 109.2(8) . . ?
C91 C92 H92A 109.5 . . ?
C91 C92 H92B 109.5 . . ?
H92A C92 H92B 109.5 . . ?
C91 C92 H92C 109.5 . . ?
H92A C92 H92C 109.5 . . ?
H92B C92 H92C 109.5 . . ?
C91 C93 H93A 109.5 . . ?
C91 C93 H93B 109.5 . . ?
H93A C93 H93B 109.5 . . ?
C91 C93 H93C 109.5 . . ?
H93A C93 H93C 109.5 . . ?
H93B C93 H93C 109.5 . . ?
C91 C94 H94A 109.5 . . ?
C91 C94 H94B 109.5 . . ?
H94A C94 H94B 109.5 . . ?
C91 C94 H94C 109.5 . . ?
H94A C94 H94C 109.5 . . ?
H94B C94 H94C 109.5 . . ?
C96 C95 C72 122.3(6) . . ?
C96 C95 C100 120.6(6) . . ?
C72 C95 C100 117.2(6) . . ?
C95 C96 C97 118.4(6) . . ?
C95 C96 C79 118.8(6) . . ?
C97 C96 C79 122.8(6) . . ?
C98 C97 C96 121.2(6) . . ?
C98 C97 H97 119.4 . . ?
C96 C97 H97 119.4 . . ?
C97 C98 C99 121.8(6) . . ?
C97 C98 H98 119.1 . . ?
C99 C98 H98 119.1 . . ?
C98 C99 C100 118.6(6) . . ?
C98 C99 C104 123.0(6) . . ?
C100 C99 C104 118.3(6) . . ?
C99 C100 C101 121.6(5) . . ?
C99 C100 C95 118.3(6) . . ?
C101 C100 C95 120.1(6) . . ?
C102 C101 C100 118.2(6) . . ?
C102 C101 C113 119.8(6) . . ?
C100 C101 C113 121.9(5) . . ?
C116 C102 C101 119.1(5) . . ?
C116 C102 C103 120.1(5) . . ?
C101 C102 C103 120.8(6) . . ?
C108 C103 C104 121.0(5) . . ?
C108 C103 C102 119.3(6) . . ?
C104 C103 C102 119.6(5) . . ?
C103 C104 C105 118.4(5) . . ?
C103 C104 C99 117.5(5) . . ?
C105 C104 C99 124.1(6) . . ?
C106 C105 C104 115.5(6) . . ?
C106 C105 C109 116.0(6) . . ?
C104 C105 C109 128.0(5) . . ?
C105 C106 C107 125.6(6) . . ?
C105 C106 H106 117.2 . . ?
C107 C106 H106 117.2 . . ?
C106 C107 C108 117.7(5) . . ?
C106 C107 C121 122.0(5) . . ?
C108 C107 C121 120.0(5) . . ?
C103 C108 C107 119.1(5) . . ?
C103 C108 C118 120.5(5) . . ?
C107 C108 C118 120.4(5) . . ?
C112 C109 C111 112.6(6) . . ?
C112 C109 C105 112.4(6) . . ?
C111 C109 C105 112.6(6) . . ?
C112 C109 C110 104.1(6) . . ?
C111 C109 C110 106.8(6) . . ?
C105 C109 C110 107.7(5) . . ?
C109 C110 H11A 109.5 . . ?
C109 C110 H11B 109.5 . . ?
H11A C110 H11B 109.5 . . ?
C109 C110 H11C 109.5 . . ?
H11A C110 H11C 109.5 . . ?
H11B C110 H11C 109.5 . . ?
C109 C111 H11D 109.5 . . ?
C109 C111 H11E 109.5 . . ?
H11D C111 H11E 109.5 . . ?
C109 C111 H11F 109.5 . . ?
H11D C111 H11F 109.5 . . ?
H11E C111 H11F 109.5 . . ?
C109 C112 H11G 109.5 . . ?
C109 C112 H11H 109.5 . . ?
H11G C112 H11H 109.5 . . ?
C109 C112 H11I 109.5 . . ?
H11G C112 H11I 109.5 . . ?
H11H C112 H11I 109.5 . . ?
C114 C113 C101 121.1(5) . . ?
C114 C113 C71 121.3(6) . . ?
C101 C113 C71 117.6(6) . . ?
C113 C114 C115 117.5(5) . . ?
C113 C114 C49 118.0(5) . . ?
C115 C114 C49 124.5(6) . . ?
C116 C115 C114 118.2(5) . . ?
C116 C115 C157 118.3(5) . . ?
C114 C115 C157 123.5(5) . . ?
C102 C116 C117 122.0(5) . . ?
C102 C116 C115 120.5(5) . . ?
C117 C116 C115 117.5(5) . . ?
C156 C117 C116 123.7(5) . . ?
C156 C117 C118 119.4(5) . . ?
C116 C117 C118 116.8(5) . . ?
C119 C118 C108 119.4(5) . . ?
C119 C118 C117 119.6(5) . . ?
C108 C118 C117 121.0(5) . . ?
C118 C119 C142 119.5(5) . . ?
C118 C119 C120 119.8(5) . . ?
C142 C119 C120 120.7(5) . . ?
C121 C120 C125 119.0(5) . . ?
C121 C120 C119 120.9(5) . . ?
C125 C120 C119 120.1(5) . . ?
C122 C121 C120 117.8(5) . . ?
C122 C121 C107 123.2(6) . . ?
C120 C121 C107 118.9(5) . . ?
C121 C122 C123 124.1(6) . . ?
C121 C122 H122 118.0 . . ?
C123 C122 H122 118.0 . . ?
C122 C123 C124 116.9(5) . . ?
C122 C123 C126 116.7(6) . . ?
C124 C123 C126 125.2(5) . . ?
C123 C124 C125 118.5(5) . . ?
C123 C124 C130 125.8(5) . . ?
C125 C124 C130 115.7(5) . . ?
C124 C125 C137 121.2(5) . . ?
C124 C125 C120 119.9(5) . . ?
C137 C125 C120 118.8(5) . . ?
C127 C126 C128 106.5(5) . . ?
C127 C126 C129 104.0(5) . . ?
C128 C126 C129 112.0(5) . . ?
C127 C126 C123 109.5(5) . . ?
C128 C126 C123 114.7(5) . . ?
C129 C126 C123 109.5(5) . . ?
C126 C127 H12A 109.5 . . ?
C126 C127 H12B 109.5 . . ?
H12A C127 H12B 109.5 . . ?
C126 C127 H12C 109.5 . . ?
H12A C127 H12C 109.5 . . ?
H12B C127 H12C 109.5 . . ?
C126 C128 H12D 109.5 . . ?
C126 C128 H12E 109.5 . . ?
H12D C128 H12E 109.5 . . ?
C126 C128 H12F 109.5 . . ?
H12D C128 H12F 109.5 . . ?
H12E C128 H12F 109.5 . . ?
C126 C129 H12G 109.5 . . ?
C126 C129 H12H 109.5 . . ?
H12G C129 H12H 109.5 . . ?
C126 C129 H12I 109.5 . . ?
H12G C129 H12I 109.5 . . ?
H12H C129 H12I 109.5 . . ?
C131 C130 C135 117.0(5) . . ?
C131 C130 C124 124.1(5) . . ?
C135 C130 C124 118.8(5) . . ?
C132 C131 C130 121.5(5) . . ?
C132 C131 H131 119.2 . . ?
C130 C131 H131 119.2 . . ?
C131 C132 C133 122.8(5) . . ?
C131 C132 H132 118.6 . . ?
C133 C132 H132 118.6 . . ?
C132 C133 C134 116.5(5) . . ?
C132 C133 C169 124.0(5) . . ?
C134 C133 C169 119.5(5) . . ?
C133 C134 C166 120.8(5) . . ?
C133 C134 C135 120.8(5) . . ?
C166 C134 C135 118.4(5) . . ?
C130 C135 C136 120.3(5) . . ?
C130 C135 C134 119.8(5) . . ?
C136 C135 C134 119.9(5) . . ?
C135 C136 C137 119.0(5) . . ?
C135 C136 C141 121.1(5) . . ?
C137 C136 C141 119.9(5) . . ?
C136 C137 C125 119.4(5) . . ?
C136 C137 C138 118.2(5) . . ?
C125 C137 C138 122.4(5) . . ?
C139 C138 C137 122.5(5) . . ?
C139 C138 C142 119.0(5) . . ?
C137 C138 C142 118.4(5) . . ?
C138 C139 C145 119.1(5) . . ?
C138 C139 C140 115.9(5) . . ?
C145 C139 C140 124.9(5) . . ?
C141 C140 C139 118.5(5) . . ?
C141 C140 C199 117.1(4) . . ?
C139 C140 C199 124.4(5) . . ?
C140 C141 C136 120.1(5) . . ?
C140 C141 C165 121.3(5) . . ?
C136 C141 C165 118.6(5) . . ?
C143 C142 C119 120.5(5) . . ?
C143 C142 C138 120.4(5) . . ?
C119 C142 C138 119.1(5) . . ?
C156 C143 C142 119.3(5) . . ?
C156 C143 C144 121.4(5) . . ?
C142 C143 C144 119.1(5) . . ?
C145 C144 C149 119.6(6) . . ?
C145 C144 C143 121.2(5) . . ?
C149 C144 C143 119.3(5) . . ?
C146 C145 C144 118.2(5) . . ?
C146 C145 C139 122.2(5) . . ?
C144 C145 C139 119.3(6) . . ?
C147 C146 C145 123.3(5) . . ?
C147 C146 H146 118.3 . . ?
C145 C146 H146 118.3 . . ?
C146 C147 C148 116.3(6) . . ?
C146 C147 C150 124.1(5) . . ?
C148 C147 C150 119.5(5) . . ?
C149 C148 C147 122.9(5) . . ?
C149 C148 H148 118.5 . . ?
C147 C148 H148 118.5 . . ?
C148 C149 C144 118.6(5) . . ?
C148 C149 C154 122.2(6) . . ?
C144 C149 C154 119.2(6) . . ?
C147 C150 C153 113.5(5) . . ?
C147 C150 C151 109.1(5) . . ?
C153 C150 C151 108.0(5) . . ?
C147 C150 C152 111.2(5) . . ?
C153 C150 C152 106.6(5) . . ?
C151 C150 C152 108.2(5) . . ?
C150 C151 H15A 109.5 . . ?
C150 C151 H15B 109.5 . . ?
H15A C151 H15B 109.5 . . ?
C150 C151 H15C 109.5 . . ?
H15A C151 H15C 109.5 . . ?
H15B C151 H15C 109.5 . . ?
C150 C152 H15D 109.5 . . ?
C150 C152 H15E 109.5 . . ?
H15D C152 H15E 109.5 . . ?
C150 C152 H15F 109.5 . . ?
H15D C152 H15F 109.5 . . ?
H15E C152 H15F 109.5 . . ?
C150 C153 H15G 109.5 . . ?
C150 C153 H15H 109.5 . . ?
H15G C153 H15H 109.5 . . ?
C150 C153 H15I 109.5 . . ?
H15G C153 H15I 109.5 . . ?
H15H C153 H15I 109.5 . . ?
C160 C154 C155 118.0(5) . . ?
C160 C154 C149 121.5(6) . . ?
C155 C154 C149 120.4(5) . . ?
C157 C155 C154 121.4(5) . . ?
C157 C155 C156 120.1(5) . . ?
C154 C155 C156 118.5(5) . . ?
C117 C156 C143 121.6(5) . . ?
C117 C156 C155 118.0(5) . . ?
C143 C156 C155 120.2(5) . . ?
C155 C157 C158 117.2(5) . . ?
C155 C157 C115 120.5(5) . . ?
C158 C157 C115 122.1(5) . . ?
C159 C158 C157 122.7(5) . . ?
C159 C158 H158 118.6 . . ?
C157 C158 H158 118.6 . . ?
C158 C159 C160 117.0(5) . . ?
C158 C159 C161 123.6(5) . . ?
C160 C159 C161 119.4(5) . . ?
C154 C160 C159 122.7(6) . . ?
C154 C160 H160 118.7 . . ?
C159 C160 H160 118.7 . . ?
C164 C161 C163 108.6(5) . . ?
C164 C161 C159 111.2(5) . . ?
C163 C161 C159 110.1(5) . . ?
C164 C161 C162 108.7(5) . . ?
C163 C161 C162 110.4(5) . . ?
C159 C161 C162 107.8(5) . . ?
C161 C162 H16A 109.5 . . ?
C161 C162 H16B 109.5 . . ?
H16A C162 H16B 109.5 . . ?
C161 C162 H16C 109.5 . . ?
H16A C162 H16C 109.5 . . ?
H16B C162 H16C 109.5 . . ?
C161 C163 H16D 109.5 . . ?
C161 C163 H16E 109.5 . . ?
H16D C163 H16E 109.5 . . ?
C161 C163 H16F 109.5 . . ?
H16D C163 H16F 109.5 . . ?
H16E C163 H16F 109.5 . . ?
C161 C164 H16G 109.5 . . ?
C161 C164 H16H 109.5 . . ?
H16G C164 H16H 109.5 . . ?
C161 C164 H16I 109.5 . . ?
H16G C164 H16I 109.5 . . ?
H16H C164 H16I 109.5 . . ?
C166 C165 C182 120.7(5) . . ?
C166 C165 C141 120.5(5) . . ?
C182 C165 C141 118.6(5) . . ?
C165 C166 C167 120.1(5) . . ?
C165 C166 C134 120.7(5) . . ?
C167 C166 C134 119.2(5) . . ?
C180 C167 C166 119.1(5) . . ?
C180 C167 C168 121.0(5) . . ?
C166 C167 C168 119.8(5) . . ?
C169 C168 C173 119.9(5) . . ?
C169 C168 C167 120.5(5) . . ?
C173 C168 C167 119.6(5) . . ?
C168 C169 C170 119.8(5) . . ?
C168 C169 C133 120.0(5) . . ?
C170 C169 C133 119.9(5) . . ?
C169 C170 C171 120.3(5) . . ?
C169 C170 H170 119.9 . . ?
C171 C170 H170 119.9 . . ?
C172 C171 C170 118.5(5) . . ?
C172 C171 C174 121.7(5) . . ?
C170 C171 C174 119.5(5) . . ?
C171 C172 C173 123.2(5) . . ?
C171 C172 H172 118.4 . . ?
C173 C172 H172 118.4 . . ?
C172 C173 C168 117.9(6) . . ?
C172 C173 C178 122.5(5) . . ?
C168 C173 C178 119.6(5) . . ?
C177 C174 C175 109.2(5) . . ?
C177 C174 C171 112.6(5) . . ?
C175 C174 C171 112.0(5) . . ?
C177 C174 C176 109.4(5) . . ?
C175 C174 C176 108.7(6) . . ?
C171 C174 C176 104.8(5) . . ?
C174 C175 H17A 109.5 . . ?
C174 C175 H17B 109.5 . . ?
H17A C175 H17B 109.5 . . ?
C174 C175 H17C 109.5 . . ?
H17A C175 H17C 109.5 . . ?
H17B C175 H17C 109.5 . . ?
C174 C176 H17D 109.5 . . ?
C174 C176 H17E 109.5 . . ?
H17D C176 H17E 109.5 . . ?
C174 C176 H17F 109.5 . . ?
H17D C176 H17F 109.5 . . ?
H17E C176 H17F 109.5 . . ?
C174 C177 H17G 109.5 . . ?
C174 C177 H17H 109.5 . . ?
H17G C177 H17H 109.5 . . ?
C174 C177 H17I 109.5 . . ?
H17G C177 H17I 109.5 . . ?
H17H C177 H17I 109.5 . . ?
C188 C178 C179 118.9(6) . . ?
C188 C178 C173 121.8(5) . . ?
C179 C178 C173 119.3(5) . . ?
C178 C179 C185 119.2(5) . . ?
C178 C179 C180 120.3(5) . . ?
C185 C179 C180 120.5(5) . . ?
C181 C180 C167 120.2(5) . . ?
C181 C180 C179 120.2(5) . . ?
C167 C180 C179 119.6(5) . . ?
C182 C181 C180 120.1(5) . . ?
C182 C181 C183 120.4(5) . . ?
C180 C181 C183 119.4(5) . . ?
C165 C182 C181 119.8(5) . . ?
C165 C182 C198 119.5(5) . . ?
C181 C182 C198 120.5(5) . . ?
C184 C183 C196 120.8(5) . . ?
C184 C183 C181 120.3(5) . . ?
C196 C183 C181 118.9(5) . . ?
C193 C184 C183 117.2(5) . . ?
C193 C184 C185 122.5(5) . . ?
C183 C184 C185 120.3(5) . . ?
C186 C185 C179 117.8(5) . . ?
C186 C185 C184 123.0(5) . . ?
C179 C185 C184 119.1(5) . . ?
C187 C186 C185 123.6(5) . . ?
C187 C186 H186 118.2 . . ?
C185 C186 H186 118.2 . . ?
C188 C187 C186 117.2(5) . . ?
C188 C187 C189 123.8(5) . . ?
C186 C187 C189 118.8(5) . . ?
C187 C188 C178 122.9(5) . . ?
C187 C188 H188 118.5 . . ?
C178 C188 H188 118.5 . . ?
C191 C189 C192 109.9(5) . . ?
C191 C189 C190 107.7(5) . . ?
C192 C189 C190 108.2(5) . . ?
C191 C189 C187 109.3(5) . . ?
C192 C189 C187 110.0(5) . . ?
C190 C189 C187 111.7(5) . . ?
C189 C190 H19D 109.5 . . ?
C189 C190 H19E 109.5 . . ?
H19D C190 H19E 109.5 . . ?
C189 C190 H19F 109.5 . . ?
H19D C190 H19F 109.5 . . ?
H19E C190 H19F 109.5 . . ?
C189 C191 H19G 109.5 . . ?
C189 C191 H19H 109.5 . . ?
H19G C191 H19H 109.5 . . ?
C189 C191 H19I 109.5 . . ?
H19G C191 H19I 109.5 . . ?
H19H C191 H19I 109.5 . . ?
C189 C192 H19J 109.5 . . ?
C189 C192 H19K 109.5 . . ?
H19J C192 H19K 109.5 . . ?
C189 C192 H19L 109.5 . . ?
H19J C192 H19L 109.5 . . ?
H19K C192 H19L 109.5 . . ?
C194 C193 C184 121.0(5) . . ?
C194 C193 H193 119.5 . . ?
C184 C193 H193 119.5 . . ?
C193 C194 C195 122.6(5) . . ?
C193 C194 H194 118.7 . . ?
C195 C194 H194 118.7 . . ?
C196 C195 C194 117.3(6) . . ?
C196 C195 C204 119.6(5) . . ?
C194 C195 C204 123.1(6) . . ?
C195 C196 C197 120.3(5) . . ?
C195 C196 C183 120.4(5) . . ?
C197 C196 C183 119.2(5) . . ?
C196 C197 C198 122.1(5) . . ?
C196 C197 C202 119.2(5) . . ?
C198 C197 C202 118.6(5) . . ?
C199 C198 C197 120.7(5) . . ?
C199 C198 C182 121.2(5) . . ?
C197 C198 C182 118.1(5) . . ?
C198 C199 C200 118.9(5) . . ?
C198 C199 C140 117.4(5) . . ?
C200 C199 C140 123.7(5) . . ?
C201 C200 C199 118.7(5) . . ?
C201 C200 C241 117.0(5) . . ?
C199 C200 C241 124.3(5) . . ?
C200 C201 C202 119.5(5) . . ?
C200 C201 C240 120.7(5) . . ?
C202 C201 C240 119.7(5) . . ?
C203 C202 C201 121.9(5) . . ?
C203 C202 C197 118.6(5) . . ?
C201 C202 C197 119.6(5) . . ?
C204 C203 C202 121.2(6) . . ?
C204 C203 C212 120.8(6) . . ?
C202 C203 C212 117.8(5) . . ?
C203 C204 C205 118.3(6) . . ?
C203 C204 C195 117.4(6) . . ?
C205 C204 C195 124.2(6) . . ?
C210 C205 C204 115.9(7) . . ?
C210 C205 C206 115.4(6) . . ?
C204 C205 C206 128.0(6) . . ?
C207 C206 C205 113.1(5) . . ?
C207 C206 C208 109.1(5) . . ?
C205 C206 C208 115.1(5) . . ?
C207 C206 C209 107.6(5) . . ?
C205 C206 C209 108.3(5) . . ?
C208 C206 C209 102.9(5) . . ?
C206 C207 H20D 109.5 . . ?
C206 C207 H20E 109.5 . . ?
H20D C207 H20E 109.5 . . ?
C206 C207 H20F 109.5 . . ?
H20D C207 H20F 109.5 . . ?
H20E C207 H20F 109.5 . . ?
C206 C208 H20G 109.5 . . ?
C206 C208 H20H 109.5 . . ?
H20G C208 H20H 109.5 . . ?
C206 C208 H20I 109.5 . . ?
H20G C208 H20I 109.5 . . ?
H20H C208 H20I 109.5 . . ?
C206 C209 H20J 109.5 . . ?
C206 C209 H20K 109.5 . . ?
H20J C209 H20K 109.5 . . ?
C206 C209 H20L 109.5 . . ?
H20J C209 H20L 109.5 . . ?
H20K C209 H20L 109.5 . . ?
C205 C210 C211 124.6(6) . . ?
C205 C210 H210 117.7 . . ?
C211 C210 H210 117.7 . . ?
C210 C211 C212 117.7(6) . . ?
C210 C211 C216 122.1(6) . . ?
C212 C211 C216 119.2(6) . . ?
C211 C212 C203 118.7(6) . . ?
C211 C212 C213 120.8(6) . . ?
C203 C212 C213 120.5(6) . . ?
C240 C213 C214 120.0(5) . . ?
C240 C213 C212 120.6(5) . . ?
C214 C213 C212 119.3(6) . . ?
C213 C214 C227 119.0(5) . . ?
C213 C214 C215 121.1(5) . . ?
C227 C214 C215 119.9(5) . . ?
C220 C215 C216 121.5(6) . . ?
C220 C215 C214 120.5(6) . . ?
C216 C215 C214 117.9(6) . . ?
C217 C216 C215 117.2(6) . . ?
C217 C216 C211 121.7(6) . . ?
C215 C216 C211 120.7(6) . . ?
C218 C217 C216 122.8(6) . . ?
C218 C217 H217 118.6 . . ?
C216 C217 H217 118.6 . . ?
C219 C218 C217 117.6(6) . . ?
C219 C218 C221 121.5(6) . . ?
C217 C218 C221 120.6(6) . . ?
C218 C219 C220 123.3(6) . . ?
C218 C219 H219 118.3 . . ?
C220 C219 H219 118.3 . . ?
C219 C220 C215 117.6(6) . . ?
C219 C220 C225 122.3(6) . . ?
C215 C220 C225 119.9(6) . . ?
C218 C221 C223 111.5(6) . . ?
C218 C221 C222 108.5(5) . . ?
C223 C221 C222 109.8(6) . . ?
C218 C221 C224 111.3(6) . . ?
C223 C221 C224 107.9(5) . . ?
C222 C221 C224 107.8(6) . . ?
C221 C222 H22A 109.5 . . ?
C221 C222 H22B 109.5 . . ?
H22A C222 H22B 109.5 . . ?
C221 C222 H22C 109.5 . . ?
H22A C222 H22C 109.5 . . ?
H22B C222 H22C 109.5 . . ?
C221 C223 H22D 109.5 . . ?
C221 C223 H22E 109.5 . . ?
H22D C223 H22E 109.5 . . ?
C221 C223 H22F 109.5 . . ?
H22D C223 H22F 109.5 . . ?
H22E C223 H22F 109.5 . . ?
C221 C224 H22G 109.5 . . ?
C221 C224 H22H 109.5 . . ?
H22G C224 H22H 109.5 . . ?
C221 C224 H22I 109.5 . . ?
H22G C224 H22I 109.5 . . ?
H22H C224 H22I 109.5 . . ?
C231 C225 C226 118.2(6) . . ?
C231 C225 C220 122.5(6) . . ?
C226 C225 C220 119.2(6) . . ?
C228 C226 C225 119.9(6) . . ?
C228 C226 C227 120.1(6) . . ?
C225 C226 C227 120.1(5) . . ?
C238 C227 C214 121.3(5) . . ?
C238 C227 C226 118.9(5) . . ?
C214 C227 C226 119.8(6) . . ?
C226 C228 C229 118.5(6) . . ?
C226 C228 C236 119.9(6) . . ?
C229 C228 C236 121.6(6) . . ?
C230 C229 C228 122.0(6) . . ?
C230 C229 H229 119.0 . . ?
C228 C229 H229 119.0 . . ?
C229 C230 C231 118.6(6) . . ?
C229 C230 C232 123.7(6) . . ?
C231 C230 C232 117.7(6) . . ?
C225 C231 C230 122.5(6) . . ?
C225 C231 H231 118.8 . . ?
C230 C231 H231 118.8 . . ?
C230 C232 C233 112.5(6) . . ?
C230 C232 C235 110.2(6) . . ?
C233 C232 C235 106.8(5) . . ?
C230 C232 C234 110.3(5) . . ?
C233 C232 C234 106.2(5) . . ?
C235 C232 C234 110.7(6) . . ?
C232 C233 H23A 109.5 . . ?
C232 C233 H23B 109.5 . . ?
H23A C233 H23B 109.5 . . ?
C232 C233 H23C 109.5 . . ?
H23A C233 H23C 109.5 . . ?
H23B C233 H23C 109.5 . . ?
C232 C234 H23D 109.5 . . ?
C232 C234 H23E 109.5 . . ?
H23D C234 H23E 109.5 . . ?
C232 C234 H23F 109.5 . . ?
H23D C234 H23F 109.5 . . ?
H23E C234 H23F 109.5 . . ?
C232 C235 H23G 109.5 . . ?
C232 C235 H23H 109.5 . . ?
H23G C235 H23H 109.5 . . ?
C232 C235 H23I 109.5 . . ?
H23G C235 H23I 109.5 . . ?
H23H C235 H23I 109.5 . . ?
C254 C236 C237 120.8(6) . . ?
C254 C236 C228 121.0(6) . . ?
C237 C236 C228 118.0(6) . . ?
C251 C237 C238 120.6(6) . . ?
C251 C237 C236 118.0(6) . . ?
C238 C237 C236 121.3(6) . . ?
C227 C238 C237 120.6(5) . . ?
C227 C238 C239 118.7(5) . . ?
C237 C238 C239 120.7(6) . . ?
C240 C239 C238 119.9(5) . . ?
C240 C239 C242 119.9(5) . . ?
C238 C239 C242 120.0(5) . . ?
C213 C240 C239 120.9(5) . . ?
C213 C240 C201 119.5(5) . . ?
C239 C240 C201 119.2(5) . . ?
C242 C241 C246 116.2(6) . . ?
C242 C241 C200 120.8(6) . . ?
C246 C241 C200 122.9(5) . . ?
C241 C242 C243 121.3(6) . . ?
C241 C242 C239 119.0(5) . . ?
C243 C242 C239 119.6(5) . . ?
C244 C243 C242 118.5(6) . . ?
C244 C243 C251 123.4(6) . . ?
C242 C243 C251 118.1(6) . . ?
C243 C244 C245 122.1(6) . . ?
C243 C244 H244 119.0 . . ?
C245 C244 H244 119.0 . . ?
C246 C245 C244 118.1(6) . . ?
C246 C245 C247 124.0(5) . . ?
C244 C245 C247 117.9(6) . . ?
C245 C246 C241 123.3(5) . . ?
C245 C246 H246 118.4 . . ?
C241 C246 H246 118.4 . . ?
C245 C247 C250 113.1(5) . . ?
C245 C247 C249 110.5(5) . . ?
C250 C247 C249 106.7(4) . . ?
C245 C247 C248 109.4(4) . . ?
C250 C247 C248 108.7(5) . . ?
C249 C247 C248 108.3(5) . . ?
C247 C248 H24A 109.5 . . ?
C247 C248 H24B 109.5 . . ?
H24A C248 H24B 109.5 . . ?
C247 C248 H24C 109.5 . . ?
H24A C248 H24C 109.5 . . ?
H24B C248 H24C 109.5 . . ?
C247 C249 H24D 109.5 . . ?
C247 C249 H24E 109.5 . . ?
H24D C249 H24E 109.5 . . ?
C247 C249 H24F 109.5 . . ?
H24D C249 H24F 109.5 . . ?
H24E C249 H24F 109.5 . . ?
C247 C250 H25A 109.5 . . ?
C247 C250 H25B 109.5 . . ?
H25A C250 H25B 109.5 . . ?
C247 C250 H25C 109.5 . . ?
H25A C250 H25C 109.5 . . ?
H25B C250 H25C 109.5 . . ?
C252 C251 C237 120.6(6) . . ?
C252 C251 C243 118.9(6) . . ?
C237 C251 C243 120.4(6) . . ?
C251 C252 C253 122.0(6) . . ?
C251 C252 H252 119.0 . . ?
C253 C252 H252 119.0 . . ?
C252 C253 C254 116.6(6) . . ?
C252 C253 C255 122.1(6) . . ?
C254 C253 C255 121.2(6) . . ?
C236 C254 C253 121.4(6) . . ?
C236 C254 H254 119.3 . . ?
C253 C254 H254 119.3 . . ?
C253 C255 C257 113.7(6) . . ?
C253 C255 C258 112.4(5) . . ?
C257 C255 C258 106.3(5) . . ?
C253 C255 C256 108.5(5) . . ?
C257 C255 C256 108.1(5) . . ?
C258 C255 C256 107.6(6) . . ?
C255 C256 H25D 109.5 . . ?
C255 C256 H25E 109.5 . . ?
H25D C256 H25E 109.5 . . ?
C255 C256 H25F 109.5 . . ?
H25D C256 H25F 109.5 . . ?
H25E C256 H25F 109.5 . . ?
C255 C257 H25G 109.5 . . ?
C255 C257 H25H 109.5 . . ?
H25G C257 H25H 109.5 . . ?
C255 C257 H25I 109.5 . . ?
H25G C257 H25I 109.5 . . ?
H25H C257 H25I 109.5 . . ?
C255 C258 H25J 109.5 . . ?
C255 C258 H25K 109.5 . . ?
H25J C258 H25K 109.5 . . ?
C255 C258 H25L 109.5 . . ?
H25J C258 H25L 109.5 . . ?
H25K C258 H25L 109.5 . . ?

loop_
_geom_bond_atom_site_label_1
_geom_bond_atom_site_label_2
_geom_bond_distance
_geom_bond_site_symmetry_2
_geom_bond_publ_flag
C1 C3 1.502(8) . ?
C1 C2 1.517(8) . ?
C1 C5 1.532(8) . ?
C1 C4 1.574(7) . ?
C2 H2A 0.9800 . ?
C2 H2B 0.9800 . ?
C2 H2C 0.9800 . ?
C3 H3A 0.9800 . ?
C3 H3B 0.9800 . ?
C3 H3C 0.9800 . ?
C4 H4A 0.9800 . ?
C4 H4B 0.9800 . ?
C4 H4C 0.9800 . ?
C5 C6 1.388(8) . ?
C5 C10 1.392(7) . ?
C6 C7 1.377(8) . ?
C6 H6 0.9500 . ?
C7 C8 1.421(7) . ?
C7 C11 1.451(8) . ?
C8 C9 1.418(8) . ?
C8 C44 1.447(8) . ?
C9 C10 1.413(7) . ?
C9 C48 1.480(8) . ?
C10 H10 0.9500 . ?
C11 C12 1.372(8) . ?
C11 C16 1.439(8) . ?
C12 C13 1.410(9) . ?
C12 H12 0.9500 . ?
C13 C14 1.394(8) . ?
C13 C17 1.527(9) . ?
C14 C15 1.385(8) . ?
C14 H14 0.9500 . ?
C15 C16 1.442(8) . ?
C15 C21 1.454(8) . ?
C16 C43 1.429(8) . ?
C17 C19 1.494(9) . ?
C17 C18 1.513(9) . ?
C17 C20 1.524(9) . ?
C18 H18A 0.9800 . ?
C18 H18B 0.9800 . ?
C18 H18C 0.9800 . ?
C19 H19A 0.9800 . ?
C19 H19B 0.9800 . ?
C19 H19C 0.9800 . ?
C20 H20A 0.9800 . ?
C20 H20B 0.9800 . ?
C20 H20C 0.9800 . ?
C21 C22 1.380(8) . ?
C21 C26 1.418(8) . ?
C22 C23 1.355(8) . ?
C22 H22 0.9500 . ?
C23 C24 1.403(8) . ?
C23 C27 1.526(9) . ?
C24 C25 1.385(8) . ?
C24 H24 0.9500 . ?
C25 C26 1.422(8) . ?
C25 C34 1.437(8) . ?
C26 C31 1.418(8) . ?
C27 C28 1.504(9) . ?
C27 C30 1.534(10) . ?
C27 C29 1.555(10) . ?
C28 H28A 0.9800 . ?
C28 H28B 0.9800 . ?
C28 H28C 0.9800 . ?
C29 H29A 0.9800 . ?
C29 H29B 0.9800 . ?
C29 H29C 0.9800 . ?
C30 H30A 0.9800 . ?
C30 H30B 0.9800 . ?
C30 H30C 0.9800 . ?
C31 C32 1.405(7) . ?
C31 C43 1.415(8) . ?
C32 C46 1.434(8) . ?
C32 C33 1.463(8) . ?
C33 C38 1.410(7) . ?
C33 C34 1.413(8) . ?
C34 C35 1.391(8) . ?
C35 C36 1.401(8) . ?
C35 H35 0.9500 . ?
C36 C37 1.377(8) . ?
C36 C39 1.513(8) . ?
C37 C38 1.402(8) . ?
C37 H37 0.9500 . ?
C38 C55 1.438(8) . ?
C39 C42 1.522(8) . ?
C39 C40 1.527(9) . ?
C39 C41 1.555(8) . ?
C40 H40A 0.9800 . ?
C40 H40B 0.9800 . ?
C40 H40C 0.9800 . ?
C41 H41A 0.9800 . ?
C41 H41B 0.9800 . ?
C41 H41C 0.9800 . ?
C42 H42A 0.9800 . ?
C42 H42B 0.9800 . ?
C42 H42C 0.9800 . ?
C43 C44 1.394(8) . ?
C44 C45 1.419(7) . ?
C45 C46 1.406(7) . ?
C45 C47 1.451(8) . ?
C46 C54 1.444(7) . ?
C47 C48 1.386(7) . ?
C47 C52 1.435(7) . ?
C48 C49 1.420(8) . ?
C49 C50 1.426(7) . ?
C49 C114 1.457(7) . ?
C50 C51 1.408(8) . ?
C50 C70 1.430(8) . ?
C51 C52 1.383(8) . ?
C51 C64 1.469(7) . ?
C52 C53 1.439(8) . ?
C53 C58 1.438(8) . ?
C53 C54 1.439(8) . ?
C54 C55 1.386(8) . ?
C55 C56 1.399(8) . ?
C56 C57 1.347(8) . ?
C56 H56 0.9500 . ?
C57 C58 1.416(8) . ?
C57 C65 1.594(9) . ?
C58 C59 1.462(8) . ?
C59 C64 1.419(8) . ?
C59 C60 1.421(7) . ?
C60 C61 1.344(8) . ?
C60 H60 0.9500 . ?
C61 C62 1.399(8) . ?
C61 H61 0.9500 . ?
C62 C86 1.442(8) . ?
C62 C63 1.450(7) . ?
C63 C69 1.421(8) . ?
C63 C64 1.424(8) . ?
C65 C66 1.559(7) . ?
C65 C67 1.560(8) . ?
C65 C68 1.560(9) . ?
C66 H66A 0.9800 . ?
C66 H66B 0.9800 . ?
C66 H66C 0.9800 . ?
C67 H67A 0.9800 . ?
C67 H67B 0.9800 . ?
C67 H67C 0.9800 . ?
C68 H68A 0.9800 . ?
C68 H68B 0.9800 . ?
C68 H68C 0.9800 . ?
C69 C74 1.421(8) . ?
C69 C70 1.446(7) . ?
C70 C71 1.395(8) . ?
C71 C72 1.413(8) . ?
C71 C113 1.457(7) . ?
C72 C95 1.424(8) . ?
C72 C73 1.449(7) . ?
C73 C74 1.390(8) . ?
C73 C78 1.422(8) . ?
C74 C75 1.441(7) . ?
C75 C76 1.384(9) . ?
C75 C86 1.397(8) . ?
C76 C83 1.393(8) . ?
C76 C77 1.467(9) . ?
C77 C82 1.391(9) . ?
C77 C78 1.427(8) . ?
C78 C79 1.421(8) . ?
C79 C80 1.390(8) . ?
C79 C96 1.442(8) . ?
C80 C81 1.399(8) . ?
C80 H80 0.9500 . ?
C81 C82 1.391(9) . ?
C81 C91 1.513(10) . ?
C82 H82 0.9500 . ?
C83 C84 1.409(9) . ?
C83 H83 0.9500 . ?
C84 C85 1.368(9) . ?
C84 C87 1.539(8) . ?
C85 C86 1.400(8) . ?
C85 H85 0.9500 . ?
C87 C89 1.513(9) . ?
C87 C88 1.520(9) . ?
C87 C90 1.554(8) . ?
C88 H88A 0.9800 . ?
C88 H88B 0.9800 . ?
C88 H88C 0.9800 . ?
C89 H89A 0.9800 . ?
C89 H89B 0.9800 . ?
C89 H89C 0.9800 . ?
C90 H90A 0.9800 . ?
C90 H90B 0.9800 . ?
C90 H90C 0.9800 . ?
C91 C94 1.481(9) . ?
C91 C93 1.496(11) . ?
C91 C92 1.604(12) . ?
C92 H92A 0.9800 . ?
C92 H92B 0.9800 . ?
C92 H92C 0.9800 . ?
C93 H93A 0.9800 . ?
C93 H93B 0.9800 . ?
C93 H93C 0.9800 . ?
C94 H94A 0.9800 . ?
C94 H94B 0.9800 . ?
C94 H94C 0.9800 . ?
C95 C96 1.386(8) . ?
C95 C100 1.460(7) . ?
C96 C97 1.400(8) . ?
C97 C98 1.381(7) . ?
C97 H97 0.9500 . ?
C98 C99 1.389(8) . ?
C98 H98 0.9500 . ?
C99 C100 1.411(8) . ?
C99 C104 1.469(7) . ?
C100 C101 1.416(8) . ?
C101 C102 1.408(7) . ?
C101 C113 1.435(7) . ?
C102 C116 1.402(7) . ?
C102 C103 1.437(7) . ?
C103 C108 1.399(7) . ?
C103 C104 1.416(7) . ?
C104 C105 1.452(8) . ?
C105 C106 1.369(7) . ?
C105 C109 1.570(8) . ?
C106 C107 1.392(7) . ?
C106 H106 0.9500 . ?
C107 C108 1.412(7) . ?
C107 C121 1.441(7) . ?
C108 C118 1.429(7) . ?
C109 C112 1.547(8) . ?
C109 C111 1.549(10) . ?
C109 C110 1.579(9) . ?
C110 H11A 0.9800 . ?
C110 H11B 0.9800 . ?
C110 H11C 0.9800 . ?
C111 H11D 0.9800 . ?
C111 H11E 0.9800 . ?
C111 H11F 0.9800 . ?
C112 H11G 0.9800 . ?
C112 H11H 0.9800 . ?
C112 H11I 0.9800 . ?
C113 C114 1.378(7) . ?
C114 C115 1.450(6) . ?
C115 C116 1.433(7) . ?
C115 C157 1.463(7) . ?
C116 C117 1.432(7) . ?
C117 C156 1.386(7) . ?
C117 C118 1.440(7) . ?
C118 C119 1.410(6) . ?
C119 C142 1.418(7) . ?
C119 C120 1.436(7) . ?
C120 C121 1.395(7) . ?
C120 C125 1.430(6) . ?
C121 C122 1.388(7) . ?
C122 C123 1.393(6) . ?
C122 H122 0.9500 . ?
C123 C124 1.409(7) . ?
C123 C126 1.565(8) . ?
C124 C125 1.410(7) . ?
C124 C130 1.462(7) . ?
C125 C137 1.413(7) . ?
C126 C127 1.516(8) . ?
C126 C128 1.531(7) . ?
C126 C129 1.557(7) . ?
C127 H12A 0.9800 . ?
C127 H12B 0.9800 . ?
C127 H12C 0.9800 . ?
C128 H12D 0.9800 . ?
C128 H12E 0.9800 . ?
C128 H12F 0.9800 . ?
C129 H12G 0.9800 . ?
C129 H12H 0.9800 . ?
C129 H12I 0.9800 . ?
C130 C131 1.403(7) . ?
C130 C135 1.409(7) . ?
C131 C132 1.373(6) . ?
C131 H131 0.9500 . ?
C132 C133 1.398(7) . ?
C132 H132 0.9500 . ?
C133 C134 1.409(7) . ?
C133 C169 1.444(7) . ?
C134 C166 1.429(7) . ?
C134 C135 1.438(7) . ?
C135 C136 1.410(7) . ?
C136 C137 1.411(6) . ?
C136 C141 1.417(7) . ?
C137 C138 1.420(7) . ?
C138 C139 1.418(7) . ?
C138 C142 1.466(6) . ?
C139 C145 1.442(7) . ?
C139 C140 1.456(6) . ?
C140 C141 1.409(7) . ?
C140 C199 1.461(7) . ?
C141 C165 1.432(6) . ?
C142 C143 1.410(7) . ?
C143 C156 1.398(6) . ?
C143 C144 1.430(7) . ?
C144 C145 1.421(7) . ?
C144 C149 1.423(7) . ?
C145 C146 1.408(7) . ?
C146 C147 1.406(7) . ?
C146 H146 0.9500 . ?
C147 C148 1.411(7) . ?
C147 C150 1.482(8) . ?
C148 C149 1.408(8) . ?
C148 H148 0.9500 . ?
C149 C154 1.455(7) . ?
C150 C153 1.528(7) . ?
C150 C151 1.532(8) . ?
C150 C152 1.536(7) . ?
C151 H15A 0.9800 . ?
C151 H15B 0.9800 . ?
C151 H15C 0.9800 . ?
C152 H15D 0.9800 . ?
C152 H15E 0.9800 . ?
C152 H15F 0.9800 . ?
C153 H15G 0.9800 . ?
C153 H15H 0.9800 . ?
C153 H15I 0.9800 . ?
C154 C160 1.387(7) . ?
C154 C155 1.416(7) . ?
C155 C157 1.391(6) . ?
C155 C156 1.456(7) . ?
C157 C158 1.419(7) . ?
C158 C159 1.394(7) . ?
C158 H158 0.9500 . ?
C159 C160 1.403(7) . ?
C159 C161 1.542(7) . ?
C160 H160 0.9500 . ?
C161 C164 1.520(7) . ?
C161 C163 1.526(8) . ?
C161 C162 1.543(7) . ?
C162 H16A 0.9800 . ?
C162 H16B 0.9800 . ?
C162 H16C 0.9800 . ?
C163 H16D 0.9800 . ?
C163 H16E 0.9800 . ?
C163 H16F 0.9800 . ?
C164 H16G 0.9800 . ?
C164 H16H 0.9800 . ?
C164 H16I 0.9800 . ?
C165 C166 1.402(7) . ?
C165 C182 1.406(7) . ?
C166 C167 1.424(7) . ?
C167 C180 1.417(7) . ?
C167 C168 1.439(7) . ?
C168 C169 1.394(7) . ?
C168 C173 1.416(7) . ?
C169 C170 1.407(7) . ?
C170 C171 1.408(7) . ?
C170 H170 0.9500 . ?
C171 C172 1.361(7) . ?
C171 C174 1.535(7) . ?
C172 C173 1.401(7) . ?
C172 H172 0.9500 . ?
C173 C178 1.477(7) . ?
C174 C177 1.504(7) . ?
C174 C175 1.517(7) . ?
C174 C176 1.577(9) . ?
C175 H17A 0.9800 . ?
C175 H17B 0.9800 . ?
C175 H17C 0.9800 . ?
C176 H17D 0.9800 . ?
C176 H17E 0.9800 . ?
C176 H17F 0.9800 . ?
C177 H17G 0.9800 . ?
C177 H17H 0.9800 . ?
C177 H17I 0.9800 . ?
C178 C188 1.392(7) . ?
C178 C179 1.413(7) . ?
C179 C185 1.421(7) . ?
C179 C180 1.446(7) . ?
C180 C181 1.416(7) . ?
C181 C182 1.407(6) . ?
C181 C183 1.445(7) . ?
C182 C198 1.434(7) . ?
C183 C184 1.423(7) . ?
C183 C196 1.428(7) . ?
C184 C193 1.403(7) . ?
C184 C185 1.443(7) . ?
C185 C186 1.394(7) . ?
C186 C187 1.380(7) . ?
C186 H186 0.9500 . ?
C187 C188 1.375(7) . ?
C187 C189 1.541(7) . ?
C188 H188 0.9500 . ?
C189 C191 1.525(8) . ?
C189 C192 1.536(7) . ?
C189 C190 1.539(7) . ?
C190 H19D 0.9800 . ?
C190 H19E 0.9800 . ?
C190 H19F 0.9800 . ?
C191 H19G 0.9800 . ?
C191 H19H 0.9800 . ?
C191 H19I 0.9800 . ?
C192 H19J 0.9800 . ?
C192 H19K 0.9800 . ?
C192 H19L 0.9800 . ?
C193 C194 1.381(7) . ?
C193 H193 0.9500 . ?
C194 C195 1.411(7) . ?
C194 H194 0.9500 . ?
C195 C196 1.394(7) . ?
C195 C204 1.446(7) . ?
C196 C197 1.410(7) . ?
C197 C198 1.423(7) . ?
C197 C202 1.442(7) . ?
C198 C199 1.396(7) . ?
C199 C200 1.433(7) . ?
C200 C201 1.424(7) . ?
C200 C241 1.451(7) . ?
C201 C202 1.428(7) . ?
C201 C240 1.436(7) . ?
C202 C203 1.419(7) . ?
C203 C204 1.388(7) . ?
C203 C212 1.436(7) . ?
C204 C205 1.438(8) . ?
C205 C210 1.376(7) . ?
C205 C206 1.557(9) . ?
C206 C207 1.544(7) . ?
C206 C208 1.560(8) . ?
C206 C209 1.562(8) . ?
C207 H20D 0.9800 . ?
C207 H20E 0.9800 . ?
C207 H20F 0.9800 . ?
C208 H20G 0.9800 . ?
C208 H20H 0.9800 . ?
C208 H20I 0.9800 . ?
C209 H20J 0.9800 . ?
C209 H20K 0.9800 . ?
C209 H20L 0.9800 . ?
C210 C211 1.388(8) . ?
C210 H210 0.9500 . ?
C211 C212 1.390(8) . ?
C211 C216 1.453(8) . ?
C212 C213 1.448(7) . ?
C213 C240 1.398(7) . ?
C213 C214 1.409(7) . ?
C214 C227 1.415(7) . ?
C214 C215 1.447(7) . ?
C215 C220 1.412(7) . ?
C215 C216 1.421(7) . ?
C216 C217 1.413(8) . ?
C217 C218 1.398(8) . ?
C217 H217 0.9500 . ?
C218 C219 1.383(8) . ?
C218 C221 1.526(8) . ?
C219 C220 1.406(7) . ?
C219 H219 0.9500 . ?
C220 C225 1.453(7) . ?
C221 C223 1.531(8) . ?
C221 C222 1.544(8) . ?
C221 C224 1.556(8) . ?
C222 H22A 0.9800 . ?
C222 H22B 0.9800 . ?
C222 H22C 0.9800 . ?
C223 H22D 0.9800 . ?
C223 H22E 0.9800 . ?
C223 H22F 0.9800 . ?
C224 H22G 0.9800 . ?
C224 H22H 0.9800 . ?
C224 H22I 0.9800 . ?
C225 C231 1.392(7) . ?
C225 C226 1.425(8) . ?
C226 C228 1.401(7) . ?
C226 C227 1.460(7) . ?
C227 C238 1.409(7) . ?
C228 C229 1.425(8) . ?
C228 C236 1.468(8) . ?
C229 C230 1.360(8) . ?
C229 H229 0.9500 . ?
C230 C231 1.398(8) . ?
C230 C232 1.510(8) . ?
C231 H231 0.9500 . ?
C232 C233 1.541(7) . ?
C232 C235 1.543(9) . ?
C232 C234 1.558(8) . ?
C233 H23A 0.9800 . ?
C233 H23B 0.9800 . ?
C233 H23C 0.9800 . ?
C234 H23D 0.9800 . ?
C234 H23E 0.9800 . ?
C234 H23F 0.9800 . ?
C235 H23G 0.9800 . ?
C235 H23H 0.9800 . ?
C235 H23I 0.9800 . ?
C236 C254 1.382(7) . ?
C236 C237 1.417(7) . ?
C237 C251 1.392(8) . ?
C237 C238 1.412(7) . ?
C238 C239 1.417(7) . ?
C239 C240 1.407(7) . ?
C239 C242 1.450(7) . ?
C241 C242 1.398(7) . ?
C241 C246 1.420(7) . ?
C242 C243 1.426(7) . ?
C243 C244 1.377(7) . ?
C243 C251 1.484(7) . ?
C244 C245 1.389(7) . ?
C244 H244 0.9500 . ?
C245 C246 1.376(7) . ?
C245 C247 1.533(8) . ?
C246 H246 0.9500 . ?
C247 C250 1.537(7) . ?
C247 C249 1.540(6) . ?
C247 C248 1.546(8) . ?
C248 H24A 0.9800 . ?
C248 H24B 0.9800 . ?
C248 H24C 0.9800 . ?
C249 H24D 0.9800 . ?
C249 H24E 0.9800 . ?
C249 H24F 0.9800 . ?
C250 H25A 0.9800 . ?
C250 H25B 0.9800 . ?
C250 H25C 0.9800 . ?
C251 C252 1.388(7) . ?
C252 C253 1.407(7) . ?
C252 H252 0.9500 . ?
C253 C254 1.413(8) . ?
C253 C255 1.517(8) . ?
C254 H254 0.9500 . ?
C255 C257 1.521(8) . ?
C255 C258 1.531(8) . ?
C255 C256 1.553(8) . ?
C256 H25D 0.9800 . ?
C256 H25E 0.9800 . ?
C256 H25F 0.9800 . ?
C257 H25G 0.9800 . ?
C257 H25H 0.9800 . ?
C257 H25I 0.9800 . ?
C258 H25J 0.9800 . ?
C258 H25K 0.9800 . ?
C258 H25L 0.9800 . ?

loop_
_geom_torsion_atom_site_label_1
_geom_torsion_atom_site_label_2
_geom_torsion_atom_site_label_3
_geom_torsion_atom_site_label_4
_geom_torsion
_geom_torsion_site_symmetry_1
_geom_torsion_site_symmetry_2
_geom_torsion_site_symmetry_3
_geom_torsion_site_symmetry_4
_geom_torsion_publ_flag
C3 C1 C5 C6 -167.6(5) . . . . ?
C2 C1 C5 C6 68.6(6) . . . . ?
C4 C1 C5 C6 -49.3(7) . . . . ?
C3 C1 C5 C10 15.1(8) . . . . ?
C2 C1 C5 C10 -108.6(6) . . . . ?
C4 C1 C5 C10 133.5(6) . . . . ?
C10 C5 C6 C7 6.0(8) . . . . ?
C1 C5 C6 C7 -171.5(5) . . . . ?
C5 C6 C7 C8 -3.8(8) . . . . ?
C5 C6 C7 C11 175.6(5) . . . . ?
C6 C7 C8 C9 -4.2(8) . . . . ?
C11 C7 C8 C9 176.3(5) . . . . ?
C6 C7 C8 C44 173.9(5) . . . . ?
C11 C7 C8 C44 -5.6(8) . . . . ?
C7 C8 C9 C10 9.3(7) . . . . ?
C44 C8 C9 C10 -168.7(5) . . . . ?
C7 C8 C9 C48 -173.1(5) . . . . ?
C44 C8 C9 C48 8.9(8) . . . . ?
C6 C5 C10 C9 -0.1(8) . . . . ?
C1 C5 C10 C9 177.2(5) . . . . ?
C8 C9 C10 C5 -7.2(8) . . . . ?
C48 C9 C10 C5 175.4(5) . . . . ?
C6 C7 C11 C12 -2.1(9) . . . . ?
C8 C7 C11 C12 177.3(5) . . . . ?
C6 C7 C11 C16 179.7(5) . . . . ?
C8 C7 C11 C16 -0.8(8) . . . . ?
C16 C11 C12 C13 -0.6(9) . . . . ?
C7 C11 C12 C13 -178.7(6) . . . . ?
C11 C12 C13 C14 -1.6(9) . . . . ?
C11 C12 C13 C17 169.7(6) . . . . ?
C12 C13 C14 C15 0.8(9) . . . . ?
C17 C13 C14 C15 -171.0(6) . . . . ?
C13 C14 C15 C16 2.3(9) . . . . ?
C13 C14 C15 C21 175.8(6) . . . . ?
C12 C11 C16 C43 -169.8(5) . . . . ?
C7 C11 C16 C43 8.3(8) . . . . ?
C12 C11 C16 C15 3.7(8) . . . . ?
C7 C11 C16 C15 -178.2(5) . . . . ?
C14 C15 C16 C43 169.0(5) . . . . ?
C21 C15 C16 C43 -4.9(8) . . . . ?
C14 C15 C16 C11 -4.4(8) . . . . ?
C21 C15 C16 C11 -178.3(5) . . . . ?
C14 C13 C17 C19 -157.7(7) . . . . ?
C12 C13 C17 C19 31.4(10) . . . . ?
C14 C13 C17 C18 80.1(9) . . . . ?
C12 C13 C17 C18 -90.9(9) . . . . ?
C14 C13 C17 C20 -37.7(9) . . . . ?
C12 C13 C17 C20 151.4(6) . . . . ?
C14 C15 C21 C22 16.2(10) . . . . ?
C16 C15 C21 C22 -170.3(6) . . . . ?
C14 C15 C21 C26 -163.2(6) . . . . ?
C16 C15 C21 C26 10.3(9) . . . . ?
C26 C21 C22 C23 2.7(10) . . . . ?
C15 C21 C22 C23 -176.7(6) . . . . ?
C21 C22 C23 C24 1.0(10) . . . . ?
C21 C22 C23 C27 -176.6(6) . . . . ?
C22 C23 C24 C25 -1.6(10) . . . . ?
C27 C23 C24 C25 176.0(6) . . . . ?
C23 C24 C25 C26 -1.4(9) . . . . ?
C23 C24 C25 C34 -176.9(6) . . . . ?
C22 C21 C26 C31 172.0(6) . . . . ?
C15 C21 C26 C31 -8.6(9) . . . . ?
C22 C21 C26 C25 -5.6(9) . . . . ?
C15 C21 C26 C25 173.8(5) . . . . ?
C24 C25 C26 C21 5.0(9) . . . . ?
C34 C25 C26 C21 -179.4(5) . . . . ?
C24 C25 C26 C31 -172.6(6) . . . . ?
C34 C25 C26 C31 3.0(9) . . . . ?
C22 C23 C27 C28 -18.0(10) . . . . ?
C24 C23 C27 C28 164.5(6) . . . . ?
C22 C23 C27 C30 101.1(8) . . . . ?
C24 C23 C27 C30 -76.4(8) . . . . ?
C22 C23 C27 C29 -138.3(8) . . . . ?
C24 C23 C27 C29 44.2(10) . . . . ?
C21 C26 C31 C32 -176.6(5) . . . . ?
C25 C26 C31 C32 0.9(9) . . . . ?
C21 C26 C31 C43 1.2(9) . . . . ?
C25 C26 C31 C43 178.7(5) . . . . ?
C43 C31 C32 C46 -3.3(8) . . . . ?
C26 C31 C32 C46 174.5(5) . . . . ?
C43 C31 C32 C33 179.7(5) . . . . ?
C26 C31 C32 C33 -2.4(8) . . . . ?
C31 C32 C33 C38 178.2(5) . . . . ?
C46 C32 C33 C38 1.2(8) . . . . ?
C31 C32 C33 C34 0.0(8) . . . . ?
C46 C32 C33 C34 -177.0(5) . . . . ?
C38 C33 C34 C35 3.4(8) . . . . ?
C32 C33 C34 C35 -178.4(5) . . . . ?
C38 C33 C34 C25 -174.2(5) . . . . ?
C32 C33 C34 C25 4.0(8) . . . . ?
C24 C25 C34 C35 -7.5(9) . . . . ?
C26 C25 C34 C35 177.0(6) . . . . ?
C24 C25 C34 C33 170.0(6) . . . . ?
C26 C25 C34 C33 -5.5(9) . . . . ?
C33 C34 C35 C36 -5.0(9) . . . . ?
C25 C34 C35 C36 172.6(5) . . . . ?
C34 C35 C36 C37 4.4(9) . . . . ?
C34 C35 C36 C39 -176.1(5) . . . . ?
C35 C36 C37 C38 -2.3(9) . . . . ?
C39 C36 C37 C38 178.2(6) . . . . ?
C36 C37 C38 C33 0.9(9) . . . . ?
C36 C37 C38 C55 -173.1(6) . . . . ?
C34 C33 C38 C37 -1.4(8) . . . . ?
C32 C33 C38 C37 -179.6(5) . . . . ?
C34 C33 C38 C55 172.6(5) . . . . ?
C32 C33 C38 C55 -5.6(8) . . . . ?
C37 C36 C39 C42 -22.9(8) . . . . ?
C35 C36 C39 C42 157.5(5) . . . . ?
C37 C36 C39 C40 99.9(8) . . . . ?
C35 C36 C39 C40 -79.6(7) . . . . ?
C37 C36 C39 C41 -138.2(7) . . . . ?
C35 C36 C39 C41 42.3(9) . . . . ?
C32 C31 C43 C44 2.4(9) . . . . ?
C26 C31 C43 C44 -175.5(5) . . . . ?
C32 C31 C43 C16 -177.8(5) . . . . ?
C26 C31 C43 C16 4.3(9) . . . . ?
C11 C16 C43 C44 -9.2(8) . . . . ?
C15 C16 C43 C44 177.5(5) . . . . ?
C11 C16 C43 C31 171.0(5) . . . . ?
C15 C16 C43 C31 -2.3(8) . . . . ?
C31 C43 C44 C45 -0.1(8) . . . . ?
C16 C43 C44 C45 -179.9(5) . . . . ?
C31 C43 C44 C8 -177.6(5) . . . . ?
C16 C43 C44 C8 2.6(8) . . . . ?
C9 C8 C44 C43 -177.1(5) . . . . ?
C7 C8 C44 C43 4.9(8) . . . . ?
C9 C8 C44 C45 5.3(8) . . . . ?
C7 C8 C44 C45 -172.7(5) . . . . ?
C43 C44 C45 C46 -1.2(8) . . . . ?
C8 C44 C45 C46 176.4(5) . . . . ?
C43 C44 C45 C47 173.3(5) . . . . ?
C8 C44 C45 C47 -9.1(8) . . . . ?
C44 C45 C46 C32 0.3(8) . . . . ?
C47 C45 C46 C32 -174.3(5) . . . . ?
C44 C45 C46 C54 175.9(5) . . . . ?
C47 C45 C46 C54 1.3(8) . . . . ?
C31 C32 C46 C45 2.0(8) . . . . ?
C33 C32 C46 C45 179.0(5) . . . . ?
C31 C32 C46 C54 -173.9(5) . . . . ?
C33 C32 C46 C54 3.1(8) . . . . ?
C46 C45 C47 C48 172.5(5) . . . . ?
C44 C45 C47 C48 -2.0(8) . . . . ?
C46 C45 C47 C52 -2.3(8) . . . . ?
C44 C45 C47 C52 -176.8(5) . . . . ?
C52 C47 C48 C49 9.2(8) . . . . ?
C45 C47 C48 C49 -165.5(5) . . . . ?
C52 C47 C48 C9 -168.9(5) . . . . ?
C45 C47 C48 C9 16.4(7) . . . . ?
C10 C9 C48 C47 157.6(5) . . . . ?
C8 C9 C48 C47 -19.8(7) . . . . ?
C10 C9 C48 C49 -20.4(8) . . . . ?
C8 C9 C48 C49 162.1(5) . . . . ?
C47 C48 C49 C50 -19.9(8) . . . . ?
C9 C48 C49 C50 158.2(5) . . . . ?
C47 C48 C49 C114 155.7(5) . . . . ?
C9 C48 C49 C114 -26.3(8) . . . . ?
C48 C49 C50 C51 15.4(8) . . . . ?
C114 C49 C50 C51 -160.6(5) . . . . ?
C48 C49 C50 C70 -163.4(5) . . . . ?
C114 C49 C50 C70 20.6(7) . . . . ?
C49 C50 C51 C52 -0.3(8) . . . . ?
C70 C50 C51 C52 178.5(5) . . . . ?
C49 C50 C51 C64 175.8(5) . . . . ?
C70 C50 C51 C64 -5.4(8) . . . . ?
C50 C51 C52 C47 -10.5(8) . . . . ?
C64 C51 C52 C47 173.4(5) . . . . ?
C50 C51 C52 C53 168.3(5) . . . . ?
C64 C51 C52 C53 -7.7(8) . . . . ?
C48 C47 C52 C51 6.1(8) . . . . ?
C45 C47 C52 C51 -179.0(5) . . . . ?
C48 C47 C52 C53 -172.8(5) . . . . ?
C45 C47 C52 C53 2.1(8) . . . . ?
C51 C52 C53 C58 -5.0(8) . . . . ?
C47 C52 C53 C58 173.9(5) . . . . ?
C51 C52 C53 C54 -179.6(5) . . . . ?
C47 C52 C53 C54 -0.8(8) . . . . ?
C58 C53 C54 C55 4.1(8) . . . . ?
C52 C53 C54 C55 178.7(5) . . . . ?
C58 C53 C54 C46 -174.9(5) . . . . ?
C52 C53 C54 C46 -0.3(8) . . . . ?
C45 C46 C54 C55 -179.0(5) . . . . ?
C32 C46 C54 C55 -3.2(8) . . . . ?
C45 C46 C54 C53 0.0(8) . . . . ?
C32 C46 C54 C53 175.7(5) . . . . ?
C53 C54 C55 C56 -11.4(8) . . . . ?
C46 C54 C55 C56 167.5(5) . . . . ?
C53 C54 C55 C38 -179.9(5) . . . . ?
C46 C54 C55 C38 -1.0(8) . . . . ?
C37 C38 C55 C54 179.3(5) . . . . ?
C33 C38 C55 C54 5.5(8) . . . . ?
C37 C38 C55 C56 11.2(9) . . . . ?
C33 C38 C55 C56 -162.6(5) . . . . ?
C54 C55 C56 C57 5.0(9) . . . . ?
C38 C55 C56 C57 173.2(6) . . . . ?
C55 C56 C57 C58 9.3(9) . . . . ?
C55 C56 C57 C65 -159.8(5) . . . . ?
C56 C57 C58 C53 -16.3(8) . . . . ?
C65 C57 C58 C53 151.4(5) . . . . ?
C56 C57 C58 C59 159.3(6) . . . . ?
C65 C57 C58 C59 -33.0(9) . . . . ?
C52 C53 C58 C57 -164.9(5) . . . . ?
C54 C53 C58 C57 9.8(8) . . . . ?
C52 C53 C58 C59 19.1(8) . . . . ?
C54 C53 C58 C59 -166.2(5) . . . . ?
C57 C58 C59 C64 162.8(6) . . . . ?
C53 C58 C59 C64 -21.6(8) . . . . ?
C57 C58 C59 C60 -20.1(10) . . . . ?
C53 C58 C59 C60 155.6(5) . . . . ?
C64 C59 C60 C61 -8.1(9) . . . . ?
C58 C59 C60 C61 174.5(6) . . . . ?
C59 C60 C61 C62 -0.2(10) . . . . ?
C60 C61 C62 C86 -173.5(6) . . . . ?
C60 C61 C62 C63 5.9(9) . . . . ?
C61 C62 C63 C69 179.3(5) . . . . ?
C86 C62 C63 C69 -1.2(8) . . . . ?
C61 C62 C63 C64 -3.1(8) . . . . ?
C86 C62 C63 C64 176.4(5) . . . . ?
C60 C59 C64 C63 10.7(8) . . . . ?
C58 C59 C64 C63 -172.0(5) . . . . ?
C60 C59 C64 C51 -167.7(5) . . . . ?
C58 C59 C64 C51 9.7(8) . . . . ?
C69 C63 C64 C59 172.4(5) . . . . ?
C62 C63 C64 C59 -5.1(9) . . . . ?
C69 C63 C64 C51 -9.3(9) . . . . ?
C62 C63 C64 C51 173.2(5) . . . . ?
C52 C51 C64 C59 5.3(8) . . . . ?
C50 C51 C64 C59 -170.9(5) . . . . ?
C52 C51 C64 C63 -173.0(5) . . . . ?
C50 C51 C64 C63 10.7(8) . . . . ?
C56 C57 C65 C66 -82.6(7) . . . . ?
C58 C57 C65 C66 109.3(7) . . . . ?
C56 C57 C65 C67 34.2(7) . . . . ?
C58 C57 C65 C67 -133.9(6) . . . . ?
C56 C57 C65 C68 149.0(6) . . . . ?
C58 C57 C65 C68 -19.2(8) . . . . ?
C64 C63 C69 C74 -176.8(6) . . . . ?
C62 C63 C69 C74 0.7(9) . . . . ?
C64 C63 C69 C70 2.4(9) . . . . ?
C62 C63 C69 C70 179.9(5) . . . . ?
C51 C50 C70 C71 179.2(5) . . . . ?
C49 C50 C70 C71 -2.0(8) . . . . ?
C51 C50 C70 C69 -1.4(9) . . . . ?
C49 C50 C70 C69 177.4(5) . . . . ?
C63 C69 C70 C71 -177.5(5) . . . . ?
C74 C69 C70 C71 1.7(8) . . . . ?
C63 C69 C70 C50 3.0(8) . . . . ?
C74 C69 C70 C50 -177.8(5) . . . . ?
C50 C70 C71 C72 176.7(5) . . . . ?
C69 C70 C71 C72 -2.7(9) . . . . ?
C50 C70 C71 C113 -7.7(8) . . . . ?
C69 C70 C71 C113 172.9(5) . . . . ?
C70 C71 C72 C95 179.0(5) . . . . ?
C113 C71 C72 C95 3.5(9) . . . . ?
C70 C71 C72 C73 3.8(9) . . . . ?
C113 C71 C72 C73 -171.7(5) . . . . ?
C71 C72 C73 C74 -4.0(9) . . . . ?
C95 C72 C73 C74 -179.3(6) . . . . ?
C71 C72 C73 C78 178.7(5) . . . . ?
C95 C72 C73 C78 3.3(8) . . . . ?
C78 C73 C74 C69 -179.6(6) . . . . ?
C72 C73 C74 C69 3.1(9) . . . . ?
C78 C73 C74 C75 -3.6(9) . . . . ?
C72 C73 C74 C75 179.1(5) . . . . ?
C63 C69 C74 C73 177.3(6) . . . . ?
C70 C69 C74 C73 -1.9(9) . . . . ?
C63 C69 C74 C75 1.1(9) . . . . ?
C70 C69 C74 C75 -178.1(5) . . . . ?
C73 C74 C75 C76 3.0(9) . . . . ?
C69 C74 C75 C76 179.1(6) . . . . ?
C73 C74 C75 C86 -178.8(6) . . . . ?
C69 C74 C75 C86 -2.7(9) . . . . ?
C86 C75 C76 C83 3.8(10) . . . . ?
C74 C75 C76 C83 -178.0(6) . . . . ?
C86 C75 C76 C77 -178.5(6) . . . . ?
C74 C75 C76 C77 -0.3(10) . . . . ?
C75 C76 C77 C82 177.5(7) . . . . ?
C83 C76 C77 C82 -4.8(11) . . . . ?
C75 C76 C77 C78 -1.8(10) . . . . ?
C83 C76 C77 C78 175.9(6) . . . . ?
C74 C73 C78 C79 -177.9(6) . . . . ?
C72 C73 C78 C79 -0.6(9) . . . . ?
C74 C73 C78 C77 1.3(10) . . . . ?
C72 C73 C78 C77 178.7(5) . . . . ?
C82 C77 C78 C79 1.3(10) . . . . ?
C76 C77 C78 C79 -179.4(6) . . . . ?
C82 C77 C78 C73 -178.0(6) . . . . ?
C76 C77 C78 C73 1.3(9) . . . . ?
C73 C78 C79 C80 177.9(6) . . . . ?
C77 C78 C79 C80 -1.4(10) . . . . ?
C73 C78 C79 C96 -3.6(10) . . . . ?
C77 C78 C79 C96 177.1(6) . . . . ?
C78 C79 C80 C81 0.5(11) . . . . ?
C96 C79 C80 C81 -177.9(7) . . . . ?
C79 C80 C81 C82 0.4(11) . . . . ?
C79 C80 C81 C91 -176.7(8) . . . . ?
C78 C77 C82 C81 -0.3(11) . . . . ?
C76 C77 C82 C81 -179.6(7) . . . . ?
C80 C81 C82 C77 -0.5(12) . . . . ?
C91 C81 C82 C77 176.5(8) . . . . ?
C75 C76 C83 C84 -3.9(10) . . . . ?
C77 C76 C83 C84 178.3(6) . . . . ?
C76 C83 C84 C85 2.2(10) . . . . ?
C76 C83 C84 C87 179.5(6) . . . . ?
C83 C84 C85 C86 -0.4(10) . . . . ?
C87 C84 C85 C86 -177.6(6) . . . . ?
C76 C75 C86 C85 -2.0(10) . . . . ?
C74 C75 C86 C85 179.8(6) . . . . ?
C76 C75 C86 C62 -179.6(6) . . . . ?
C74 C75 C86 C62 2.2(9) . . . . ?
C84 C85 C86 C75 0.3(10) . . . . ?
C84 C85 C86 C62 177.9(6) . . . . ?
C61 C62 C86 C75 179.1(6) . . . . ?
C63 C62 C86 C75 -0.3(9) . . . . ?
C61 C62 C86 C85 1.6(10) . . . . ?
C63 C62 C86 C85 -177.9(5) . . . . ?
C85 C84 C87 C89 111.2(8) . . . . ?
C83 C84 C87 C89 -66.0(9) . . . . ?
C85 C84 C87 C88 -10.5(9) . . . . ?
C83 C84 C87 C88 172.3(6) . . . . ?
C85 C84 C87 C90 -132.0(7) . . . . ?
C83 C84 C87 C90 50.8(8) . . . . ?
C82 C81 C91 C94 9.3(13) . . . . ?
C80 C81 C91 C94 -173.9(8) . . . . ?
C82 C81 C91 C93 134.7(9) . . . . ?
C80 C81 C91 C93 -48.5(13) . . . . ?
C82 C81 C91 C92 -106.1(9) . . . . ?
C80 C81 C91 C92 70.7(9) . . . . ?
C71 C72 C95 C96 -177.0(6) . . . . ?
C73 C72 C95 C96 -1.9(9) . . . . ?
C71 C72 C95 C100 2.8(8) . . . . ?
C73 C72 C95 C100 177.9(5) . . . . ?
C72 C95 C96 C97 175.4(6) . . . . ?
C100 C95 C96 C97 -4.4(9) . . . . ?
C72 C95 C96 C79 -2.3(9) . . . . ?
C100 C95 C96 C79 177.9(5) . . . . ?
C80 C79 C96 C95 -176.5(6) . . . . ?
C78 C79 C96 C95 5.1(9) . . . . ?
C80 C79 C96 C97 5.9(10) . . . . ?
C78 C79 C96 C97 -172.5(6) . . . . ?
C95 C96 C97 C98 8.0(9) . . . . ?
C79 C96 C97 C98 -174.4(6) . . . . ?
C96 C97 C98 C99 -1.6(10) . . . . ?
C97 C98 C99 C100 -8.5(9) . . . . ?
C97 C98 C99 C104 176.3(6) . . . . ?
C98 C99 C100 C101 -164.9(5) . . . . ?
C104 C99 C100 C101 10.5(9) . . . . ?
C98 C99 C100 C95 11.7(8) . . . . ?
C104 C99 C100 C95 -172.9(5) . . . . ?
C96 C95 C100 C99 -5.4(8) . . . . ?
C72 C95 C100 C99 174.8(5) . . . . ?
C96 C95 C100 C101 171.2(5) . . . . ?
C72 C95 C100 C101 -8.6(8) . . . . ?
C99 C100 C101 C102 7.6(8) . . . . ?
C95 C100 C101 C102 -168.9(5) . . . . ?
C99 C100 C101 C113 -175.3(5) . . . . ?
C95 C100 C101 C113 8.2(8) . . . . ?
C100 C101 C102 C116 169.2(5) . . . . ?
C113 C101 C102 C116 -8.0(8) . . . . ?
C100 C101 C102 C103 -14.5(8) . . . . ?
C113 C101 C102 C103 168.2(5) . . . . ?
C116 C102 C103 C108 -2.6(8) . . . . ?
C101 C102 C103 C108 -178.8(5) . . . . ?
C116 C102 C103 C104 179.1(5) . . . . ?
C101 C102 C103 C104 2.9(9) . . . . ?
C108 C103 C104 C105 15.6(9) . . . . ?
C102 C103 C104 C105 -166.2(5) . . . . ?
C108 C103 C104 C99 -163.1(5) . . . . ?
C102 C103 C104 C99 15.1(8) . . . . ?
C98 C99 C104 C103 153.5(6) . . . . ?
C100 C99 C104 C103 -21.7(8) . . . . ?
C98 C99 C104 C105 -25.2(9) . . . . ?
C100 C99 C104 C105 159.7(6) . . . . ?
C103 C104 C105 C106 -18.5(9) . . . . ?
C99 C104 C105 C106 160.1(6) . . . . ?
C103 C104 C105 C109 153.0(7) . . . . ?
C99 C104 C105 C109 -28.4(11) . . . . ?
C104 C105 C106 C107 8.7(10) . . . . ?
C109 C105 C106 C107 -163.9(6) . . . . ?
C105 C106 C107 C108 4.8(10) . . . . ?
C105 C106 C107 C121 177.7(6) . . . . ?
C104 C103 C108 C107 -1.7(8) . . . . ?
C102 C103 C108 C107 180.0(5) . . . . ?
C104 C103 C108 C118 179.8(5) . . . . ?
C102 C103 C108 C118 1.5(8) . . . . ?
C106 C107 C108 C103 -8.5(8) . . . . ?
C121 C107 C108 C103 178.5(5) . . . . ?
C106 C107 C108 C118 170.0(5) . . . . ?
C121 C107 C108 C118 -3.0(8) . . . . ?
C106 C105 C109 C112 151.8(7) . . . . ?
C104 C105 C109 C112 -19.6(11) . . . . ?
C106 C105 C109 C111 -79.7(7) . . . . ?
C104 C105 C109 C111 108.8(8) . . . . ?
C106 C105 C109 C110 37.7(9) . . . . ?
C104 C105 C109 C110 -133.8(7) . . . . ?
C102 C101 C113 C114 -2.4(8) . . . . ?
C100 C101 C113 C114 -179.5(5) . . . . ?
C102 C101 C113 C71 175.3(5) . . . . ?
C100 C101 C113 C71 -1.8(8) . . . . ?
C70 C71 C113 C114 -2.1(8) . . . . ?
C72 C71 C113 C114 173.6(5) . . . . ?
C70 C71 C113 C101 -179.8(5) . . . . ?
C72 C71 C113 C101 -4.1(8) . . . . ?
C101 C113 C114 C115 17.7(8) . . . . ?
C71 C113 C114 C115 -160.0(5) . . . . ?
C101 C113 C114 C49 -161.3(5) . . . . ?
C71 C113 C114 C49 21.1(8) . . . . ?
C48 C49 C114 C113 154.5(5) . . . . ?
C50 C49 C114 C113 -30.0(7) . . . . ?
C48 C49 C114 C115 -24.4(8) . . . . ?
C50 C49 C114 C115 151.1(5) . . . . ?
C113 C114 C115 C116 -22.8(8) . . . . ?
C49 C114 C115 C116 156.1(5) . . . . ?
C113 C114 C115 C157 157.1(5) . . . . ?
C49 C114 C115 C157 -24.0(8) . . . . ?
C101 C102 C116 C117 -178.7(5) . . . . ?
C103 C102 C116 C117 5.1(8) . . . . ?
C101 C102 C116 C115 2.4(8) . . . . ?
C103 C102 C116 C115 -173.9(5) . . . . ?
C114 C115 C116 C102 13.0(8) . . . . ?
C157 C115 C116 C102 -166.9(5) . . . . ?
C114 C115 C116 C117 -166.0(5) . . . . ?
C157 C115 C116 C117 14.1(8) . . . . ?
C102 C116 C117 C156 178.1(5) . . . . ?
C115 C116 C117 C156 -2.9(8) . . . . ?
C102 C116 C117 C118 -6.1(8) . . . . ?
C115 C116 C117 C118 172.9(5) . . . . ?
C103 C108 C118 C119 177.8(5) . . . . ?
C107 C108 C118 C119 -0.6(8) . . . . ?
C103 C108 C118 C117 -2.8(8) . . . . ?
C107 C108 C118 C117 178.7(5) . . . . ?
C156 C117 C118 C119 0.3(8) . . . . ?
C116 C117 C118 C119 -175.7(5) . . . . ?
C156 C117 C118 C108 -179.1(5) . . . . ?
C116 C117 C118 C108 4.9(8) . . . . ?
C108 C118 C119 C142 178.5(5) . . . . ?
C117 C118 C119 C142 -0.9(8) . . . . ?
C108 C118 C119 C120 -0.8(8) . . . . ?
C117 C118 C119 C120 179.8(5) . . . . ?
C118 C119 C120 C121 6.0(8) . . . . ?
C142 C119 C120 C121 -173.2(5) . . . . ?
C118 C119 C120 C125 -176.0(5) . . . . ?
C142 C119 C120 C125 4.8(8) . . . . ?
C125 C120 C121 C122 -9.9(8) . . . . ?
C119 C120 C121 C122 168.1(5) . . . . ?
C125 C120 C121 C107 172.5(5) . . . . ?
C119 C120 C121 C107 -9.6(8) . . . . ?
C106 C107 C121 C122 17.8(9) . . . . ?
C108 C107 C121 C122 -169.5(5) . . . . ?
C106 C107 C121 C120 -164.6(6) . . . . ?
C108 C107 C121 C120 8.0(8) . . . . ?
C120 C121 C122 C123 10.3(8) . . . . ?
C107 C121 C122 C123 -172.1(5) . . . . ?
C121 C122 C123 C124 4.4(8) . . . . ?
C121 C122 C123 C126 -163.9(5) . . . . ?
C122 C123 C124 C125 -19.2(7) . . . . ?
C126 C123 C124 C125 148.0(5) . . . . ?
C122 C123 C124 C130 161.8(5) . . . . ?
C126 C123 C124 C130 -31.0(9) . . . . ?
C123 C124 C125 C137 -159.0(5) . . . . ?
C130 C124 C125 C137 20.1(8) . . . . ?
C123 C124 C125 C120 19.7(8) . . . . ?
C130 C124 C125 C120 -161.2(5) . . . . ?
C121 C120 C125 C124 -4.8(8) . . . . ?
C119 C120 C125 C124 177.2(5) . . . . ?
C121 C120 C125 C137 173.9(5) . . . . ?
C119 C120 C125 C137 -4.1(8) . . . . ?
C122 C123 C126 C127 28.3(7) . . . . ?
C124 C123 C126 C127 -138.9(6) . . . . ?
C122 C123 C126 C128 -91.3(6) . . . . ?
C124 C123 C126 C128 101.5(7) . . . . ?
C122 C123 C126 C129 141.7(5) . . . . ?
C124 C123 C126 C129 -25.5(8) . . . . ?
C123 C124 C130 C131 -29.5(8) . . . . ?
C125 C124 C130 C131 151.5(5) . . . . ?
C123 C124 C130 C135 153.6(5) . . . . ?
C125 C124 C130 C135 -25.5(7) . . . . ?
C135 C130 C131 C132 -10.5(8) . . . . ?
C124 C130 C131 C132 172.5(5) . . . . ?
C130 C131 C132 C133 -0.9(9) . . . . ?
C131 C132 C133 C134 7.9(8) . . . . ?
C131 C132 C133 C169 -169.8(5) . . . . ?
C132 C133 C134 C166 177.0(5) . . . . ?
C169 C133 C134 C166 -5.2(8) . . . . ?
C132 C133 C134 C135 -3.6(8) . . . . ?
C169 C133 C134 C135 174.3(5) . . . . ?
C131 C130 C135 C136 -166.0(5) . . . . ?
C124 C130 C135 C136 11.1(8) . . . . ?
C131 C130 C135 C134 14.4(7) . . . . ?
C124 C130 C135 C134 -168.4(5) . . . . ?
C133 C134 C135 C130 -7.6(8) . . . . ?
C166 C134 C135 C130 171.9(5) . . . . ?
C133 C134 C135 C136 172.8(5) . . . . ?
C166 C134 C135 C136 -7.7(8) . . . . ?
C130 C135 C136 C137 9.4(8) . . . . ?
C134 C135 C136 C137 -171.0(5) . . . . ?
C130 C135 C136 C141 -171.8(5) . . . . ?
C134 C135 C136 C141 7.8(8) . . . . ?
C135 C136 C137 C125 -15.1(8) . . . . ?
C141 C136 C137 C125 166.1(5) . . . . ?
C135 C136 C137 C138 167.7(5) . . . . ?
C141 C136 C137 C138 -11.1(8) . . . . ?
C124 C125 C137 C136 -0.2(8) . . . . ?
C120 C125 C137 C136 -178.9(5) . . . . ?
C124 C125 C137 C138 176.8(5) . . . . ?
C120 C125 C137 C138 -1.8(8) . . . . ?
C136 C137 C138 C139 7.4(8) . . . . ?
C125 C137 C138 C139 -169.7(5) . . . . ?
C136 C137 C138 C142 -175.9(5) . . . . ?
C125 C137 C138 C142 7.0(8) . . . . ?
C137 C138 C139 C145 -167.9(5) . . . . ?
C142 C138 C139 C145 15.4(8) . . . . ?
C137 C138 C139 C140 10.3(8) . . . . ?
C142 C138 C139 C140 -166.4(5) . . . . ?
C138 C139 C140 C141 -24.5(8) . . . . ?
C145 C139 C140 C141 153.5(6) . . . . ?
C138 C139 C140 C199 157.3(6) . . . . ?
C145 C139 C140 C199 -24.6(9) . . . . ?
C139 C140 C141 C136 21.6(8) . . . . ?
C199 C140 C141 C136 -160.1(5) . . . . ?
C139 C140 C141 C165 -160.1(5) . . . . ?
C199 C140 C141 C165 18.1(8) . . . . ?
C135 C136 C141 C140 177.8(5) . . . . ?
C137 C136 C141 C140 -3.4(8) . . . . ?
C135 C136 C141 C165 -0.5(8) . . . . ?
C137 C136 C141 C165 178.3(5) . . . . ?
C118 C119 C142 C143 -1.4(8) . . . . ?
C120 C119 C142 C143 177.8(5) . . . . ?
C118 C119 C142 C138 -178.8(5) . . . . ?
C120 C119 C142 C138 0.5(8) . . . . ?
C139 C138 C142 C143 -6.7(8) . . . . ?
C137 C138 C142 C143 176.4(5) . . . . ?
C139 C138 C142 C119 170.6(5) . . . . ?
C137 C138 C142 C119 -6.2(8) . . . . ?
C119 C142 C143 C156 4.4(8) . . . . ?
C138 C142 C143 C156 -178.3(5) . . . . ?
C119 C142 C143 C144 -179.9(5) . . . . ?
C138 C142 C143 C144 -2.6(8) . . . . ?
C156 C143 C144 C145 178.7(5) . . . . ?
C142 C143 C144 C145 3.1(8) . . . . ?
C156 C143 C144 C149 -1.9(8) . . . . ?
C142 C143 C144 C149 -177.5(5) . . . . ?
C149 C144 C145 C146 12.3(8) . . . . ?
C143 C144 C145 C146 -168.3(5) . . . . ?
C149 C144 C145 C139 -173.7(5) . . . . ?
C143 C144 C145 C139 5.7(8) . . . . ?
C138 C139 C145 C146 158.7(5) . . . . ?
C140 C139 C145 C146 -19.2(9) . . . . ?
C138 C139 C145 C144 -15.0(8) . . . . ?
C140 C139 C145 C144 167.0(5) . . . . ?
C144 C145 C146 C147 -6.9(8) . . . . ?
C139 C145 C146 C147 179.3(5) . . . . ?
C145 C146 C147 C148 -1.8(8) . . . . ?
C145 C146 C147 C150 174.5(5) . . . . ?
C146 C147 C148 C149 5.3(8) . . . . ?
C150 C147 C148 C149 -171.2(5) . . . . ?
C147 C148 C149 C144 0.0(8) . . . . ?
C147 C148 C149 C154 177.8(5) . . . . ?
C145 C144 C149 C148 -9.0(8) . . . . ?
C143 C144 C149 C148 171.6(5) . . . . ?
C145 C144 C149 C154 173.1(5) . . . . ?
C143 C144 C149 C154 -6.3(8) . . . . ?
C146 C147 C150 C153 4.0(8) . . . . ?
C148 C147 C150 C153 -179.8(5) . . . . ?
C146 C147 C150 C151 -116.5(6) . . . . ?
C148 C147 C150 C151 59.7(7) . . . . ?
C146 C147 C150 C152 124.2(6) . . . . ?
C148 C147 C150 C152 -59.6(7) . . . . ?
C148 C149 C154 C160 14.6(9) . . . . ?
C144 C149 C154 C160 -167.6(5) . . . . ?
C148 C149 C154 C155 -166.0(5) . . . . ?
C144 C149 C154 C155 11.9(8) . . . . ?
C160 C154 C155 C157 -8.6(9) . . . . ?
C149 C154 C155 C157 171.9(5) . . . . ?
C160 C154 C155 C156 170.5(5) . . . . ?
C149 C154 C155 C156 -9.0(8) . . . . ?
C116 C117 C156 C143 178.5(5) . . . . ?
C118 C117 C156 C143 2.8(8) . . . . ?
C116 C117 C156 C155 -6.9(8) . . . . ?
C118 C117 C156 C155 177.4(5) . . . . ?
C142 C143 C156 C117 -5.1(8) . . . . ?
C144 C143 C156 C117 179.3(5) . . . . ?
C142 C143 C156 C155 -179.6(5) . . . . ?
C144 C143 C156 C155 4.8(8) . . . . ?
C157 C155 C156 C117 5.2(8) . . . . ?
C154 C155 C156 C117 -174.0(5) . . . . ?
C157 C155 C156 C143 179.9(5) . . . . ?
C154 C155 C156 C143 0.7(8) . . . . ?
C154 C155 C157 C158 11.5(8) . . . . ?
C156 C155 C157 C158 -167.7(5) . . . . ?
C154 C155 C157 C115 -174.7(5) . . . . ?
C156 C155 C157 C115 6.2(8) . . . . ?
C116 C115 C157 C155 -16.0(8) . . . . ?
C114 C115 C157 C155 164.1(5) . . . . ?
C116 C115 C157 C158 157.5(5) . . . . ?
C114 C115 C157 C158 -22.3(9) . . . . ?
C155 C157 C158 C159 -5.9(9) . . . . ?
C115 C157 C158 C159 -179.7(5) . . . . ?
C157 C158 C159 C160 -2.3(9) . . . . ?
C157 C158 C159 C161 176.2(5) . . . . ?
C155 C154 C160 C159 -0.2(9) . . . . ?
C149 C154 C160 C159 179.3(5) . . . . ?
C158 C159 C160 C154 5.5(9) . . . . ?
C161 C159 C160 C154 -173.2(5) . . . . ?
C158 C159 C161 C164 6.7(8) . . . . ?
C160 C159 C161 C164 -174.8(5) . . . . ?
C158 C159 C161 C163 127.2(6) . . . . ?
C160 C159 C161 C163 -54.3(7) . . . . ?
C158 C159 C161 C162 -112.4(6) . . . . ?
C160 C159 C161 C162 66.1(7) . . . . ?
C140 C141 C165 C166 174.8(5) . . . . ?
C136 C141 C165 C166 -6.9(8) . . . . ?
C140 C141 C165 C182 -0.3(8) . . . . ?
C136 C141 C165 C182 178.0(5) . . . . ?
C182 C165 C166 C167 -0.1(8) . . . . ?
C141 C165 C166 C167 -175.0(5) . . . . ?
C182 C165 C166 C134 -178.1(5) . . . . ?
C141 C165 C166 C134 7.0(8) . . . . ?
C133 C134 C166 C165 179.8(5) . . . . ?
C135 C134 C166 C165 0.4(8) . . . . ?
C133 C134 C166 C167 1.8(8) . . . . ?
C135 C134 C166 C167 -177.6(5) . . . . ?
C165 C166 C167 C180 -0.2(8) . . . . ?
C134 C166 C167 C180 177.9(5) . . . . ?
C165 C166 C167 C168 -176.7(5) . . . . ?
C134 C166 C167 C168 1.4(8) . . . . ?
C180 C167 C168 C169 -177.6(5) . . . . ?
C166 C167 C168 C169 -1.1(8) . . . . ?
C180 C167 C168 C173 0.2(8) . . . . ?
C166 C167 C168 C173 176.6(5) . . . . ?
C173 C168 C169 C170 -6.7(9) . . . . ?
C167 C168 C169 C170 171.1(5) . . . . ?
C173 C168 C169 C133 180.0(5) . . . . ?
C167 C168 C169 C133 -2.3(8) . . . . ?
C132 C133 C169 C168 -176.9(5) . . . . ?
C134 C133 C169 C168 5.4(8) . . . . ?
C132 C133 C169 C170 9.8(9) . . . . ?
C134 C133 C169 C170 -167.9(5) . . . . ?
C168 C169 C170 C171 2.4(9) . . . . ?
C133 C169 C170 C171 175.7(5) . . . . ?
C169 C170 C171 C172 3.3(9) . . . . ?
C169 C170 C171 C174 -170.4(5) . . . . ?
C170 C171 C172 C173 -4.7(9) . . . . ?
C174 C171 C172 C173 168.8(6) . . . . ?
C171 C172 C173 C168 0.5(9) . . . . ?
C171 C172 C173 C178 -178.5(5) . . . . ?
C169 C168 C173 C172 5.3(8) . . . . ?
C167 C168 C173 C172 -172.5(5) . . . . ?
C169 C168 C173 C178 -175.7(5) . . . . ?
C167 C168 C173 C178 6.5(8) . . . . ?
C172 C171 C174 C177 20.4(8) . . . . ?
C170 C171 C174 C177 -166.1(5) . . . . ?
C172 C171 C174 C175 143.8(6) . . . . ?
C170 C171 C174 C175 -42.7(8) . . . . ?
C172 C171 C174 C176 -98.5(7) . . . . ?
C170 C171 C174 C176 75.0(6) . . . . ?
C172 C173 C178 C188 -12.2(9) . . . . ?
C168 C173 C178 C188 168.8(5) . . . . ?
C172 C173 C178 C179 169.7(5) . . . . ?
C168 C173 C178 C179 -9.3(8) . . . . ?
C188 C178 C179 C185 5.9(8) . . . . ?
C173 C178 C179 C185 -176.0(5) . . . . ?
C188 C178 C179 C180 -172.9(5) . . . . ?
C173 C178 C179 C180 5.3(8) . . . . ?
C166 C167 C180 C181 -0.5(8) . . . . ?
C168 C167 C180 C181 176.0(5) . . . . ?
C166 C167 C180 C179 179.3(5) . . . . ?
C168 C167 C180 C179 -4.2(8) . . . . ?
C178 C179 C180 C181 -178.9(5) . . . . ?
C185 C179 C180 C181 2.4(8) . . . . ?
C178 C179 C180 C167 1.4(8) . . . . ?
C185 C179 C180 C167 -177.3(5) . . . . ?
C167 C180 C181 C182 1.4(8) . . . . ?
C179 C180 C181 C182 -178.4(5) . . . . ?
C167 C180 C181 C183 178.7(5) . . . . ?
C179 C180 C181 C183 -1.1(8) . . . . ?
C166 C165 C182 C181 1.0(8) . . . . ?
C141 C165 C182 C181 176.0(5) . . . . ?
C166 C165 C182 C198 175.4(5) . . . . ?
C141 C165 C182 C198 -9.6(8) . . . . ?
C180 C181 C182 C165 -1.6(8) . . . . ?
C183 C181 C182 C165 -178.9(5) . . . . ?
C180 C181 C182 C198 -176.0(5) . . . . ?
C183 C181 C182 C198 6.8(8) . . . . ?
C182 C181 C183 C184 178.9(5) . . . . ?
C180 C181 C183 C184 1.7(8) . . . . ?
C182 C181 C183 C196 -0.8(8) . . . . ?
C180 C181 C183 C196 -178.1(5) . . . . ?
C196 C183 C184 C193 -3.7(8) . . . . ?
C181 C183 C184 C193 176.5(5) . . . . ?
C196 C183 C184 C185 176.3(5) . . . . ?
C181 C183 C184 C185 -3.5(8) . . . . ?
C178 C179 C185 C186 -6.2(8) . . . . ?
C180 C179 C185 C186 172.5(5) . . . . ?
C178 C179 C185 C184 177.1(5) . . . . ?
C180 C179 C185 C184 -4.2(8) . . . . ?
C193 C184 C185 C186 8.2(9) . . . . ?
C183 C184 C185 C186 -171.8(5) . . . . ?
C193 C184 C185 C179 -175.3(6) . . . . ?
C183 C184 C185 C179 4.7(8) . . . . ?
C179 C185 C186 C187 2.8(9) . . . . ?
C184 C185 C186 C187 179.3(6) . . . . ?
C185 C186 C187 C188 1.1(9) . . . . ?
C185 C186 C187 C189 -174.8(5) . . . . ?
C186 C187 C188 C178 -1.6(9) . . . . ?
C189 C187 C188 C178 174.1(5) . . . . ?
C179 C178 C188 C187 -1.9(8) . . . . ?
C173 C178 C188 C187 180.0(5) . . . . ?
C188 C187 C189 C191 -116.1(6) . . . . ?
C186 C187 C189 C191 59.6(7) . . . . ?
C188 C187 C189 C192 123.2(6) . . . . ?
C186 C187 C189 C192 -61.1(7) . . . . ?
C188 C187 C189 C190 3.0(8) . . . . ?
C186 C187 C189 C190 178.7(5) . . . . ?
C183 C184 C193 C194 6.6(9) . . . . ?
C185 C184 C193 C194 -173.4(6) . . . . ?
C184 C193 C194 C195 -2.3(9) . . . . ?
C193 C194 C195 C196 -5.2(9) . . . . ?
C193 C194 C195 C204 175.1(6) . . . . ?
C194 C195 C196 C197 -168.5(5) . . . . ?
C204 C195 C196 C197 11.2(9) . . . . ?
C194 C195 C196 C183 7.9(9) . . . . ?
C204 C195 C196 C183 -172.3(5) . . . . ?
C184 C183 C196 C195 -3.7(9) . . . . ?
C181 C183 C196 C195 176.1(5) . . . . ?
C184 C183 C196 C197 172.9(5) . . . . ?
C181 C183 C196 C197 -7.4(8) . . . . ?
C195 C196 C197 C198 -173.5(6) . . . . ?
C183 C196 C197 C198 10.0(9) . . . . ?
C195 C196 C197 C202 3.7(9) . . . . ?
C183 C196 C197 C202 -172.9(5) . . . . ?
C196 C197 C198 C199 176.4(5) . . . . ?
C202 C197 C198 C199 -0.8(9) . . . . ?
C196 C197 C198 C182 -4.1(9) . . . . ?
C202 C197 C198 C182 178.8(5) . . . . ?
C165 C182 C198 C199 0.8(8) . . . . ?
C181 C182 C198 C199 175.2(5) . . . . ?
C165 C182 C198 C197 -178.8(5) . . . . ?
C181 C182 C198 C197 -4.4(8) . . . . ?
C197 C198 C199 C200 17.4(8) . . . . ?
C182 C198 C199 C200 -162.2(5) . . . . ?
C197 C198 C199 C140 -163.2(5) . . . . ?
C182 C198 C199 C140 17.2(8) . . . . ?
C141 C140 C199 C198 -26.3(8) . . . . ?
C139 C140 C199 C198 151.9(6) . . . . ?
C141 C140 C199 C200 153.1(6) . . . . ?
C139 C140 C199 C200 -28.8(9) . . . . ?
C198 C199 C200 C201 -23.5(8) . . . . ?
C140 C199 C200 C201 157.1(5) . . . . ?
C198 C199 C200 C241 159.0(5) . . . . ?
C140 C199 C200 C241 -20.4(9) . . . . ?
C199 C200 C201 C202 13.1(8) . . . . ?
C241 C200 C201 C202 -169.2(5) . . . . ?
C199 C200 C201 C240 -163.0(5) . . . . ?
C241 C200 C201 C240 14.6(8) . . . . ?
C200 C201 C202 C203 -176.3(5) . . . . ?
C240 C201 C202 C203 -0.1(8) . . . . ?
C200 C201 C202 C197 3.4(8) . . . . ?
C240 C201 C202 C197 179.5(5) . . . . ?
C196 C197 C202 C203 -7.3(8) . . . . ?
C198 C197 C202 C203 170.0(5) . . . . ?
C196 C197 C202 C201 173.1(5) . . . . ?
C198 C197 C202 C201 -9.6(8) . . . . ?
C201 C202 C203 C204 175.3(5) . . . . ?
C197 C202 C203 C204 -4.3(8) . . . . ?
C201 C202 C203 C212 1.2(8) . . . . ?
C197 C202 C203 C212 -178.5(5) . . . . ?
C202 C203 C204 C205 -161.0(5) . . . . ?
C212 C203 C204 C205 13.0(8) . . . . ?
C202 C203 C204 C195 18.8(8) . . . . ?
C212 C203 C204 C195 -167.2(5) . . . . ?
C196 C195 C204 C203 -22.3(8) . . . . ?
C194 C195 C204 C203 157.4(5) . . . . ?
C196 C195 C204 C205 157.5(6) . . . . ?
C194 C195 C204 C205 -22.8(9) . . . . ?
C203 C204 C205 C210 -22.1(8) . . . . ?
C195 C204 C205 C210 158.1(5) . . . . ?
C203 C204 C205 C206 148.1(5) . . . . ?
C195 C204 C205 C206 -31.7(8) . . . . ?
C210 C205 C206 C207 -76.3(6) . . . . ?
C204 C205 C206 C207 113.4(6) . . . . ?
C210 C205 C206 C208 157.4(5) . . . . ?
C204 C205 C206 C208 -12.9(8) . . . . ?
C210 C205 C206 C209 42.9(6) . . . . ?
C204 C205 C206 C209 -127.4(6) . . . . ?
C204 C205 C210 C211 14.8(9) . . . . ?
C206 C205 C210 C211 -156.7(6) . . . . ?
C205 C210 C211 C212 2.8(9) . . . . ?
C205 C210 C211 C216 171.6(6) . . . . ?
C210 C211 C212 C203 -12.8(9) . . . . ?
C216 C211 C212 C203 178.0(5) . . . . ?
C210 C211 C212 C213 166.9(5) . . . . ?
C216 C211 C212 C213 -2.2(9) . . . . ?
C204 C203 C212 C211 4.9(8) . . . . ?
C202 C203 C212 C211 179.1(5) . . . . ?
C204 C203 C212 C213 -174.8(5) . . . . ?
C202 C203 C212 C213 -0.7(8) . . . . ?
C211 C212 C213 C240 179.3(6) . . . . ?
C203 C212 C213 C240 -0.9(8) . . . . ?
C211 C212 C213 C214 -4.8(9) . . . . ?
C203 C212 C213 C214 174.9(5) . . . . ?
C240 C213 C214 C227 3.1(8) . . . . ?
C212 C213 C214 C227 -172.7(5) . . . . ?
C240 C213 C214 C215 179.6(5) . . . . ?
C212 C213 C214 C215 3.8(8) . . . . ?
C213 C214 C215 C220 -178.4(5) . . . . ?
C227 C214 C215 C220 -2.0(9) . . . . ?
C213 C214 C215 C216 4.3(8) . . . . ?
C227 C214 C215 C216 -179.3(5) . . . . ?
C220 C215 C216 C217 -0.5(9) . . . . ?
C214 C215 C216 C217 176.8(5) . . . . ?
C220 C215 C216 C211 171.3(6) . . . . ?
C214 C215 C216 C211 -11.4(9) . . . . ?
C210 C211 C216 C217 13.3(9) . . . . ?
C212 C211 C216 C217 -178.0(6) . . . . ?
C210 C211 C216 C215 -158.1(6) . . . . ?
C212 C211 C216 C215 10.6(9) . . . . ?
C215 C216 C217 C218 0.6(9) . . . . ?
C211 C216 C217 C218 -171.1(6) . . . . ?
C216 C217 C218 C219 0.0(10) . . . . ?
C216 C217 C218 C221 173.6(6) . . . . ?
C217 C218 C219 C220 -0.7(10) . . . . ?
C221 C218 C219 C220 -174.3(6) . . . . ?
C218 C219 C220 C215 0.8(9) . . . . ?
C218 C219 C220 C225 175.5(6) . . . . ?
C216 C215 C220 C219 -0.1(9) . . . . ?
C214 C215 C220 C219 -177.3(5) . . . . ?
C216 C215 C220 C225 -175.0(6) . . . . ?
C214 C215 C220 C225 7.9(9) . . . . ?
C219 C218 C221 C223 -151.5(6) . . . . ?
C217 C218 C221 C223 35.2(8) . . . . ?
C219 C218 C221 C222 87.5(7) . . . . ?
C217 C218 C221 C222 -85.8(7) . . . . ?
C219 C218 C221 C224 -30.9(9) . . . . ?
C217 C218 C221 C224 155.7(6) . . . . ?
C219 C220 C225 C231 -6.0(9) . . . . ?
C215 C220 C225 C231 168.6(6) . . . . ?
C219 C220 C225 C226 176.2(6) . . . . ?
C215 C220 C225 C226 -9.3(9) . . . . ?
C231 C225 C226 C228 6.1(9) . . . . ?
C220 C225 C226 C228 -176.0(5) . . . . ?
C231 C225 C226 C227 -173.1(5) . . . . ?
C220 C225 C226 C227 4.8(9) . . . . ?
C213 C214 C227 C238 -5.0(8) . . . . ?
C215 C214 C227 C238 178.4(5) . . . . ?
C213 C214 C227 C226 174.1(5) . . . . ?
C215 C214 C227 C226 -2.5(8) . . . . ?
C228 C226 C227 C238 0.9(8) . . . . ?
C225 C226 C227 C238 -179.9(5) . . . . ?
C228 C226 C227 C214 -178.2(5) . . . . ?
C225 C226 C227 C214 1.0(8) . . . . ?
C225 C226 C228 C229 -7.9(8) . . . . ?
C227 C226 C228 C229 171.3(5) . . . . ?
C225 C226 C228 C236 171.3(5) . . . . ?
C227 C226 C228 C236 -9.5(8) . . . . ?
C226 C228 C229 C230 4.3(9) . . . . ?
C236 C228 C229 C230 -174.9(6) . . . . ?
C228 C229 C230 C231 1.2(9) . . . . ?
C228 C229 C230 C232 -176.1(6) . . . . ?
C226 C225 C231 C230 -0.5(9) . . . . ?
C220 C225 C231 C230 -178.3(6) . . . . ?
C229 C230 C231 C225 -3.1(10) . . . . ?
C232 C230 C231 C225 174.3(6) . . . . ?
C229 C230 C232 C233 -5.1(9) . . . . ?
C231 C230 C232 C233 177.6(5) . . . . ?
C229 C230 C232 C235 113.9(7) . . . . ?
C231 C230 C232 C235 -63.3(7) . . . . ?
C229 C230 C232 C234 -123.5(7) . . . . ?
C231 C230 C232 C234 59.3(8) . . . . ?
C226 C228 C236 C254 -166.2(5) . . . . ?
C229 C228 C236 C254 13.0(8) . . . . ?
C226 C228 C236 C237 9.2(8) . . . . ?
C229 C228 C236 C237 -171.6(5) . . . . ?
C254 C236 C237 C251 -4.0(8) . . . . ?
C228 C236 C237 C251 -179.4(5) . . . . ?
C254 C236 C237 C238 175.1(5) . . . . ?
C228 C236 C237 C238 -0.3(8) . . . . ?
C214 C227 C238 C237 -172.9(5) . . . . ?
C226 C227 C238 C237 8.0(8) . . . . ?
C214 C227 C238 C239 4.0(8) . . . . ?
C226 C227 C238 C239 -175.1(5) . . . . ?
C251 C237 C238 C227 170.7(5) . . . . ?
C236 C237 C238 C227 -8.4(8) . . . . ?
C251 C237 C238 C239 -6.0(8) . . . . ?
C236 C237 C238 C239 174.9(5) . . . . ?
C227 C238 C239 C240 -1.1(8) . . . . ?
C237 C238 C239 C240 175.8(5) . . . . ?
C227 C238 C239 C242 -175.5(5) . . . . ?
C237 C238 C239 C242 1.3(8) . . . . ?
C214 C213 C240 C239 -0.3(9) . . . . ?
C212 C213 C240 C239 175.5(5) . . . . ?
C214 C213 C240 C201 -173.8(5) . . . . ?
C212 C213 C240 C201 2.0(8) . . . . ?
C238 C239 C240 C213 -0.7(8) . . . . ?
C242 C239 C240 C213 173.8(5) . . . . ?
C238 C239 C240 C201 172.8(5) . . . . ?
C242 C239 C240 C201 -12.8(8) . . . . ?
C200 C201 C240 C213 174.6(5) . . . . ?
C202 C201 C240 C213 -1.5(8) . . . . ?
C200 C201 C240 C239 1.0(8) . . . . ?
C202 C201 C240 C239 -175.1(5) . . . . ?
C201 C200 C241 C242 -19.3(7) . . . . ?
C199 C200 C241 C242 158.2(5) . . . . ?
C201 C200 C241 C246 157.3(5) . . . . ?
C199 C200 C241 C246 -25.2(8) . . . . ?
C246 C241 C242 C243 7.8(7) . . . . ?
C200 C241 C242 C243 -175.4(5) . . . . ?
C246 C241 C242 C239 -168.7(5) . . . . ?
C200 C241 C242 C239 8.1(8) . . . . ?
C240 C239 C242 C241 8.3(8) . . . . ?
C238 C239 C242 C241 -177.3(5) . . . . ?
C240 C239 C242 C243 -168.3(5) . . . . ?
C238 C239 C242 C243 6.1(8) . . . . ?
C241 C242 C243 C244 -3.8(8) . . . . ?
C239 C242 C243 C244 172.7(5) . . . . ?
C241 C242 C243 C251 174.9(5) . . . . ?
C239 C242 C243 C251 -8.6(7) . . . . ?
C242 C243 C244 C245 -3.3(8) . . . . ?
C251 C243 C244 C245 178.1(5) . . . . ?
C243 C244 C245 C246 5.8(8) . . . . ?
C243 C244 C245 C247 -173.7(5) . . . . ?
C244 C245 C246 C241 -1.4(8) . . . . ?
C247 C245 C246 C241 178.1(5) . . . . ?
C242 C241 C246 C245 -5.3(8) . . . . ?
C200 C241 C246 C245 178.0(5) . . . . ?
C246 C245 C247 C250 3.6(7) . . . . ?
C244 C245 C247 C250 -177.0(5) . . . . ?
C246 C245 C247 C249 123.1(5) . . . . ?
C244 C245 C247 C249 -57.4(7) . . . . ?
C246 C245 C247 C248 -117.7(6) . . . . ?
C244 C245 C247 C248 61.8(6) . . . . ?
C238 C237 C251 C252 -172.6(5) . . . . ?
C236 C237 C251 C252 6.5(8) . . . . ?
C238 C237 C251 C243 3.3(8) . . . . ?
C236 C237 C251 C243 -177.5(5) . . . . ?
C244 C243 C251 C252 -1.3(8) . . . . ?
C242 C243 C251 C252 -179.9(5) . . . . ?
C244 C243 C251 C237 -177.3(5) . . . . ?
C242 C243 C251 C237 4.0(7) . . . . ?
C237 C251 C252 C253 -2.2(8) . . . . ?
C243 C251 C252 C253 -178.3(5) . . . . ?
C251 C252 C253 C254 -4.5(8) . . . . ?
C251 C252 C253 C255 172.5(5) . . . . ?
C237 C236 C254 C253 -2.8(8) . . . . ?
C228 C236 C254 C253 172.4(5) . . . . ?
C252 C253 C254 C236 7.0(8) . . . . ?
C255 C253 C254 C236 -170.0(5) . . . . ?
C252 C253 C255 C257 157.4(5) . . . . ?
C254 C253 C255 C257 -25.8(8) . . . . ?
C252 C253 C255 C258 36.6(8) . . . . ?
C254 C253 C255 C258 -146.6(6) . . . . ?
C252 C253 C255 C256 -82.3(7) . . . . ?
C254 C253 C255 C256 94.5(7) . . . . ?
